data_4107187
loop_
_publ_author_name
'Saskia Stegmaier'
'Thomas F. F\"assler'

_publ_contact_author_address
;Department Chemie
Technische Universit\"at M\"unchen
Lichtenbergstr. 4
85747 Garching
Germany
;
_publ_contact_author_email thomas.faessler@lrz.tu-muenchen.de
_publ_contact_author_fax '+49 89 28913186'
_publ_contact_author_name 'Prof. Dr. Thomas F. F\"assler'
_publ_contact_author_phone '+49 89 28913134'
_publ_section_title
;
 A Bronze Matryoshka: The Discrete Intermetalloid Cluster
 [Sn@Cu12@Sn20]^12-^ in the Ternary Phases A~12~Cu~12~Sn~21~ (A = Na, K)
;
_journal_name_full 'Journal of the American Chemical Society'
_journal_page_first 19758
_journal_page_last 19768
_journal_paper_doi 10.1021/ja205934p
_journal_volume 133
_journal_year 2011
_chemical_formula_sum 'Cu12 K12 Sn21'
_chemical_formula_weight 3724.17
_space_group_IT_number 224
_symmetry_cell_setting cubic
_symmetry_Int_Tables_number 224
_symmetry_space_group_name_Hall '-P 4bc 2bc 3'
_symmetry_space_group_name_H-M 'P n -3 m :2'
_atom_sites_solution_primary direct
_atom_sites_solution_secondary difmap
_audit_creation_method 'manual editing of SHELXL-97 cif-file'
_cell_angle_alpha 90.00
_cell_angle_beta 90.00
_cell_angle_gamma 90.00
_cell_formula_units_Z 4
_cell_length_a 17.6100(5)
_cell_length_b 17.6100(5)
_cell_length_c 17.6100(5)
_cell_measurement_reflns_used 46690
_cell_measurement_temperature 293(2)
_cell_measurement_theta_max 29.9
_cell_measurement_theta_min 4.8
_cell_volume 5461.1(3)
_computing_cell_refinement 'STOE X-AREA (STOE, 2004)'
_computing_data_collection 'STOE X-AREA (STOE, 2004)'
_computing_data_reduction 'STOE X-AREA, STOE X-RED (STOE, 2004)'
_computing_structure_refinement 'SHELXL-97 (Sheldrick, 1997)'
_computing_structure_solution 'SHELXS-97 (Sheldrick, 1990)'
_diffrn_ambient_temperature 293(2)
_diffrn_measured_fraction_theta_full 0.992
_diffrn_measured_fraction_theta_max 0.992
_diffrn_measurement_device_type 'STOE IPDS 2T imaging plate diffractomter'
_diffrn_measurement_method '\w scans'
_diffrn_radiation_monochromator graphite
_diffrn_radiation_probe x-ray
_diffrn_radiation_type MoK\a
_diffrn_radiation_wavelength 0.71073
_diffrn_reflns_av_R_equivalents 0.0668
_diffrn_reflns_av_sigmaI/netI 0.0143
_diffrn_reflns_limit_h_max 23
_diffrn_reflns_limit_h_min -23
_diffrn_reflns_limit_k_max 23
_diffrn_reflns_limit_k_min -23
_diffrn_reflns_limit_l_max 23
_diffrn_reflns_limit_l_min -23
_diffrn_reflns_number 40641
_diffrn_reflns_theta_full 28.25
_diffrn_reflns_theta_max 28.25
_diffrn_reflns_theta_min 4.77
_diffrn_source 'rotating anode'
_diffrn_source_type 'BRUKER NONIUS FR591'
_exptl_absorpt_coefficient_mu 14.874
_exptl_absorpt_correction_T_max 0.1740
_exptl_absorpt_correction_T_min 0.0932
_exptl_absorpt_correction_type numerical
_exptl_absorpt_process_details 'STOE X-RED (crystal shape optimized with STOE X-SHAPE)'
_exptl_crystal_colour 'lustrous black/silver'
_exptl_crystal_density_diffrn 4.530
_exptl_crystal_description 'block shaped'
_exptl_crystal_F_000 6504
_exptl_crystal_size_max 0.16
_exptl_crystal_size_mid 0.14
_exptl_crystal_size_min 0.12
_refine_diff_density_max 1.362
_refine_diff_density_min -1.440
_refine_diff_density_rms 0.178
_refine_ls_extinction_coef 0.000303(13)
_refine_ls_extinction_expression Fc^*^=kFc[1+0.001xFc^2^\l^3^/sin(2\q)]^-1/4^
_refine_ls_extinction_method SHELXL
_refine_ls_goodness_of_fit_ref 1.519
_refine_ls_matrix_type full
_refine_ls_number_parameters 50
_refine_ls_number_reflns 1285
_refine_ls_number_restraints 0
_refine_ls_restrained_S_all 1.519
_refine_ls_R_factor_all 0.0417
_refine_ls_R_factor_gt 0.0400
_refine_ls_shift/su_max 0.001
_refine_ls_shift/su_mean 0.000
_refine_ls_structure_factor_coef Fsqd
_refine_ls_weighting_details 'calc w=1/[\s^2^(Fo^2^)+(0.0000P)^2^+58.5726P] where P=(Fo^2^+2Fc^2^)/3'
_refine_ls_weighting_scheme calc
_refine_ls_wR_factor_gt 0.0613
_refine_ls_wR_factor_ref 0.0618
_reflns_number_gt 1263
_reflns_number_total 1285
_reflns_threshold_expression >2sigma(I)
_cod_data_source_file ja205934p_si_002.cif
_cod_data_source_block K12Cu12Sn21
_cod_original_sg_symbol_H-M 'P n -3 m'
_cod_database_code 4107187

loop_
_symmetry_equiv_pos_as_xyz
'x, y, z'
'-x+1/2, -y+1/2, z'
'-x+1/2, y, -z+1/2'
'x, -y+1/2, -z+1/2'
'z, x, y'
'z, -x+1/2, -y+1/2'
'-z+1/2, -x+1/2, y'
'-z+1/2, x, -y+1/2'
'y, z, x'
'-y+1/2, z, -x+1/2'
'y, -z+1/2, -x+1/2'
'-y+1/2, -z+1/2, x'
'y+1/2, x+1/2, -z'
'-y, -x, -z'
'y+1/2, -x, z+1/2'
'-y, x+1/2, z+1/2'
'x+1/2, z+1/2, -y'
'-x, z+1/2, y+1/2'
'-x, -z, -y'
'x+1/2, -z, y+1/2'
'z+1/2, y+1/2, -x'
'z+1/2, -y, x+1/2'
'-z, y+1/2, x+1/2'
'-z, -y, -x'
'-x, -y, -z'
'x-1/2, y-1/2, -z'
'x-1/2, -y, z-1/2'
'-x, y-1/2, z-1/2'
'-z, -x, -y'
'-z, x-1/2, y-1/2'
'z-1/2, x-1/2, -y'
'z-1/2, -x, y-1/2'
'-y, -z, -x'
'y-1/2, -z, x-1/2'
'-y, z-1/2, x-1/2'
'y-1/2, z-1/2, -x'
'-y-1/2, -x-1/2, z'
'y, x, z'
'-y-1/2, x, -z-1/2'
'y, -x-1/2, -z-1/2'
'-x-1/2, -z-1/2, y'
'x, -z-1/2, -y-1/2'
'x, z, y'
'-x-1/2, z, -y-1/2'
'-z-1/2, -y-1/2, x'
'-z-1/2, y, -x-1/2'
'z, -y-1/2, -x-1/2'
'z, y, x'

loop_
_atom_site_label
_atom_site_type_symbol
_atom_site_fract_x
_atom_site_fract_y
_atom_site_fract_z
_atom_site_U_iso_or_equiv
_atom_site_adp_type
_atom_site_occupancy
_atom_site_symmetry_multiplicity
_atom_site_calc_flag
_atom_site_refinement_flags
Sn1 Sn 0.07250(3) 0.30210(3) 0.62887(3) 0.02273(14) Uani 1 1 d .
Sn2 Sn 0.03659(3) 0.03659(3) 0.24073(4) 0.02312(16) Uani 1 2 d S
Sn3 Sn 0.14050(3) 0.14050(3) 0.14050(3) 0.0209(2) Uani 1 6 d S
Sn4 Sn 0.0000 0.0000 0.0000 0.0148(3) Uani 1 12 d S
Cu1 Cu 0.54400(4) 0.54400(4) 0.13563(6) 0.0195(2) Uani 1 2 d S
Cu2 Cu 0.60517(4) 0.60517(4) 0.00647(7) 0.0199(2) Uani 1 2 d S
K1 K 0.10576(17) 0.10576(17) 0.6809(2) 0.0674(11) Uani 1 2 d S
K2 K 0.5230(2) 0.2500 0.2500 0.0364(8) Uani 1 4 d S
K3 K 0.34525(17) 0.34525(17) 0.34525(17) 0.0340(9) Uani 1 6 d S
K4 K 0.2500 0.7500 0.7500 0.036(2) Uani 0.67(2) 8 d SP

loop_
_atom_site_aniso_label
_atom_site_aniso_U_11
_atom_site_aniso_U_22
_atom_site_aniso_U_33
_atom_site_aniso_U_23
_atom_site_aniso_U_13
_atom_site_aniso_U_12
Sn1 0.0238(2) 0.0185(2) 0.0259(3) 0.00158(17) 0.00043(18) 0.00496(17)
Sn2 0.0264(2) 0.0264(2) 0.0165(3) -0.00401(17) -0.00401(17) -0.0045(3)
Sn3 0.0209(2) 0.0209(2) 0.0209(2) -0.0054(2) -0.0054(2) -0.0054(2)
Sn4 0.0148(3) 0.0148(3) 0.0148(3) -0.0023(3) -0.0023(3) -0.0023(3)
Cu1 0.0200(3) 0.0200(3) 0.0186(5) 0.0022(3) 0.0022(3) -0.0034(4)
Cu2 0.0196(3) 0.0196(3) 0.0207(6) 0.0023(3) 0.0023(3) -0.0039(4)
K1 0.0633(14) 0.0633(14) 0.076(2) 0.0391(15) 0.0391(15) 0.0295(17)
K2 0.0387(19) 0.0353(11) 0.0353(11) 0.0141(15) 0.000 0.000
K3 0.0340(9) 0.0340(9) 0.0340(9) 0.0121(12) 0.0121(12) 0.0121(12)
K4 0.030(4) 0.039(3) 0.039(3) 0.000 0.000 0.000

loop_
_atom_type_symbol
_atom_type_description
_atom_type_scat_dispersion_real
_atom_type_scat_dispersion_imag
_atom_type_scat_source
K K 0.2009 0.2494 'International Tables Vol C Tables 4.2.6.8 and 6.1.1.4'
Cu Cu 0.3201 1.2651 'International Tables Vol C Tables 4.2.6.8 and 6.1.1.4'
Sn Sn -0.6537 1.4246 'International Tables Vol C Tables 4.2.6.8 and 6.1.1.4'

loop_
_geom_angle_atom_site_label_1
_geom_angle_atom_site_label_2
_geom_angle_atom_site_label_3
_geom_angle
_geom_angle_site_symmetry_1
_geom_angle_site_symmetry_3
Cu1 Sn1 Cu2 59.42(3) 27_566 27_566
Cu1 Sn1 Cu1 59.92(4) 27_566 12
Cu2 Sn1 Cu1 59.92(3) 27_566 12
Cu1 Sn1 Sn2 104.14(3) 27_566 11
Cu2 Sn1 Sn2 56.56(2) 27_566 11
Cu1 Sn1 Sn2 55.43(2) 12 11
Cu1 Sn1 Sn1 56.231(19) 27_566 19_566
Cu2 Sn1 Sn1 104.32(2) 27_566 19_566
Cu1 Sn1 Sn1 56.04(3) 12 19_566
Sn2 Sn1 Sn1 107.48(2) 11 19_566
Cu1 Sn1 Sn1 55.529(16) 27_566 37_665
Cu2 Sn1 Sn1 55.613(17) 27_566 37_665
Cu1 Sn1 Sn1 104.14(2) 12 37_665
Sn2 Sn1 Sn1 108.591(15) 11 37_665
Sn1 Sn1 Sn1 107.901(15) 19_566 37_665
Cu1 Sn1 K1 162.85(7) 27_566 .
Cu2 Sn1 K1 136.63(6) 27_566 .
Cu1 Sn1 K1 129.41(8) 12 .
Sn2 Sn1 K1 92.23(7) 11 .
Sn1 Sn1 K1 114.26(4) 19_566 .
Sn1 Sn1 K1 124.07(6) 37_665 .
Cu1 Sn1 K2 114.40(2) 27_566 9
Cu2 Sn1 K2 65.41(4) 27_566 9
Cu1 Sn1 K2 116.51(5) 12 9
Sn2 Sn1 K2 68.95(5) 11 9
Sn1 Sn1 K2 169.58(3) 19_566 9
Sn1 Sn1 K2 65.415(15) 37_665 9
K1 Sn1 K2 75.99(5) . 9
Cu1 Sn1 K1 64.33(5) 27_566 4_556
Cu2 Sn1 K1 113.98(3) 27_566 4_556
Cu1 Sn1 K1 115.16(6) 12 4_556
Sn2 Sn1 K1 168.48(5) 11 4_556
Sn1 Sn1 K1 66.91(6) 19_566 4_556
Sn1 Sn1 K1 65.51(3) 37_665 4_556
K1 Sn1 K1 99.26(9) . 4_556
K2 Sn1 K1 114.66(7) 9 4_556
Cu1 Sn1 K1 113.83(7) 27_566 35_556
Cu2 Sn1 K1 114.72(4) 27_566 35_556
Cu1 Sn1 K1 63.50(5) 12 35_556
Sn2 Sn1 K1 65.97(5) 11 35_556
Sn1 Sn1 K1 65.21(8) 19_566 35_556
Sn1 Sn1 K1 167.61(4) 37_665 35_556
K1 Sn1 K1 68.08(11) . 35_556
K2 Sn1 K1 119.69(8) 9 35_556
K1 Sn1 K1 117.61(3) 4_556 35_556
Cu1 Sn1 K4 110.73(2) 27_566 33_666
Cu2 Sn1 K4 113.53(2) 27_566 33_666
Cu1 Sn1 K4 170.12(3) 12 33_666
Sn2 Sn1 K4 128.773(17) 11 33_666
Sn1 Sn1 K4 122.863(18) 19_566 33_666
Sn1 Sn1 K4 66.357(7) 37_665 33_666
K1 Sn1 K4 60.46(7) . 33_666
K2 Sn1 K4 62.99(5) 9 33_666
K1 Sn1 K4 59.32(6) 4_556 33_666
K1 Sn1 K4 125.93(4) 35_556 33_666
Cu1 Sn1 Sn4 35.13(2) 27_566 4
Cu2 Sn1 Sn4 35.04(2) 27_566 4
Cu1 Sn1 Sn4 35.17(2) 12 4
Sn2 Sn1 Sn4 69.016(14) 11 4
Sn1 Sn1 Sn4 69.282(6) 19_566 4
Sn1 Sn1 Sn4 68.966(6) 37_665 4
K1 Sn1 Sn4 160.65(8) . 4
K2 Sn1 Sn4 100.44(4) 9 4
K1 Sn1 Sn4 99.46(5) 4_556 4
K1 Sn1 Sn4 98.67(4) 35_556 4
K4 Sn1 Sn4 135.244(12) 33_666 4
Cu1 Sn1 Cu2 33.234(19) 27_566 12
Cu2 Sn1 Cu2 68.86(4) 27_566 12
Cu1 Sn1 Cu2 32.75(2) 12 12
Sn2 Sn1 Cu2 87.369(16) 11 12
Sn1 Sn1 Cu2 35.456(15) 19_566 12
Sn1 Sn1 Cu2 87.875(14) 37_665 12
K1 Sn1 Cu2 145.96(5) . 12
K2 Sn1 Cu2 134.25(4) 9 12
K1 Sn1 Cu2 82.60(6) 4_556 12
K1 Sn1 Cu2 80.86(6) 35_556 12
K4 Sn1 Cu2 139.939(15) 33_666 12
Sn4 Sn1 Cu2 33.826(14) 4 12
Cu1 Sn1 Sn1 110.40(3) 27_566 4_556
Cu2 Sn1 Sn1 161.73(2) 27_566 4_556
Cu1 Sn1 Sn1 130.79(3) 12 4_556
Sn2 Sn1 Sn1 140.66(2) 11 4_556
Sn1 Sn1 Sn1 78.070(11) 19_566 4_556
Sn1 Sn1 Sn1 106.223(8) 37_665 4_556
K1 Sn1 Sn1 52.46(6) . 4_556
K2 Sn1 Sn1 111.08(5) 9 4_556
K1 Sn1 Sn1 49.72(3) 4_556 4_556
K1 Sn1 Sn1 82.94(3) 35_556 4_556
K4 Sn1 Sn1 53.392(7) 33_666 4_556
Sn4 Sn1 Sn1 142.727(15) 4 4_556
Cu2 Sn1 Sn1 111.806(16) 12 4_556
Cu1 Sn1 Cu2 68.81(3) 27_566 29_566
Cu2 Sn1 Cu2 33.19(3) 27_566 29_566
Cu1 Sn1 Cu2 32.76(3) 12 29_566
Sn2 Sn1 Cu2 35.337(18) 11 29_566
Sn1 Sn1 Cu2 87.893(17) 19_566 29_566
Sn1 Sn1 Cu2 87.888(14) 37_665 29_566
K1 Sn1 Cu2 127.44(7) . 29_566
K2 Sn1 Cu2 83.95(5) 9 29_566
K1 Sn1 Cu2 133.14(5) 4_556 29_566
K1 Sn1 Cu2 81.70(3) 35_556 29_566
K4 Sn1 Cu2 143.999(18) 33_666 29_566
Sn4 Sn1 Cu2 33.681(13) 4 29_566
Cu2 Sn1 Cu2 57.35(2) 12 29_566
Sn1 Sn1 Cu2 162.508(15) 4_556 29_566
Cu1 Sn1 Cu1 32.57(3) 27_566 5
Cu2 Sn1 Cu1 32.70(2) 27_566 5
Cu1 Sn1 Cu1 68.92(4) 12 5
Sn2 Sn1 Cu1 88.24(2) 11 5
Sn1 Sn1 Cu1 87.909(17) 19_566 5
Sn1 Sn1 Cu1 35.221(14) 37_665 5
K1 Sn1 Cu1 156.44(5) . 5
K2 Sn1 Cu1 82.25(2) 9 5
K1 Sn1 Cu1 81.60(3) 4_556 5
K1 Sn1 Cu1 132.41(4) 35_556 5
K4 Sn1 Cu1 101.540(17) 33_666 5
Sn4 Sn1 Cu1 33.746(13) 4 5
Cu2 Sn1 Cu1 57.60(2) 12 5
Sn1 Sn1 Cu1 131.098(19) 4_556 5
Cu2 Sn1 Cu1 57.614(18) 29_566 5
Cu1 Sn1 Sn2 25.17(2) 27_566 28_566
Cu2 Sn1 Sn2 84.18(2) 27_566 28_566
Cu1 Sn1 Sn2 66.25(2) 12 28_566
Sn2 Sn1 Sn2 120.04(2) 11 28_566
Sn1 Sn1 Sn2 36.242(12) 19_566 28_566
Sn1 Sn1 Sn2 71.659(6) 37_665 28_566
K1 Sn1 Sn2 139.11(5) . 28_566
K2 Sn1 Sn2 136.304(13) 9 28_566
K1 Sn1 Sn2 49.37(6) 4_556 28_566
K1 Sn1 Sn2 100.90(7) 35_556 28_566
K4 Sn1 Sn2 106.823(12) 33_666 28_566
Sn4 Sn1 Sn2 55.028(9) 4 28_566
Cu2 Sn1 Sn2 33.502(11) 12 28_566
Sn1 Sn1 Sn2 87.946(14) 4_556 28_566
Cu2 Sn1 Sn2 86.778(16) 29_566 28_566
Cu1 Sn1 Sn2 57.161(15) 5 28_566
Cu1 Sn1 Sn3 83.44(3) 27_566 4
Cu2 Sn1 Sn3 24.54(2) 27_566 4
Cu1 Sn1 Sn3 65.44(3) 12 4
Sn2 Sn1 Sn3 36.804(13) 11 4
Sn1 Sn1 Sn3 119.599(13) 19_566 4
Sn1 Sn1 Sn3 71.787(6) 37_665 4
K1 Sn1 Sn3 113.23(6) . 4
K2 Sn1 Sn3 51.56(5) 9 4
K1 Sn1 Sn3 136.03(3) 4_556 4
K1 Sn1 Sn3 102.06(5) 35_556 4
K4 Sn1 Sn3 112.049(12) 33_666 4
Sn4 Sn1 Sn3 54.051(11) 4 4
Cu2 Sn1 Sn3 85.923(17) 12 4
Sn1 Sn1 Sn3 162.213(14) 4_556 4
Cu2 Sn1 Sn3 32.684(16) 29_566 4
Cu1 Sn1 Sn3 56.774(15) 5 4
Sn2 Sn1 Sn3 107.540(15) 28_566 4
Cu1 Sn1 Sn1 118.61(2) 27_566 18_545
Cu2 Sn1 Sn1 160.02(2) 27_566 18_545
Cu1 Sn1 Sn1 101.09(3) 12 18_545
Sn2 Sn1 Sn1 108.817(16) 11 18_545
Sn1 Sn1 Sn1 65.005(12) 19_566 18_545
Sn1 Sn1 Sn1 142.226(6) 37_665 18_545
K1 Sn1 Sn1 49.30(4) . 18_545
K2 Sn1 Sn1 125.29(3) 9 18_545
K1 Sn1 Sn1 78.48(3) 4_556 18_545
K1 Sn1 Sn1 46.05(4) 35_556 18_545
K4 Sn1 Sn1 86.110(12) 33_666 18_545
Sn4 Sn1 Sn1 130.952(15) 4 18_545
Cu2 Sn1 Sn1 98.864(18) 12 18_545
Sn1 Sn1 Sn1 36.925(11) 4_556 18_545
Cu2 Sn1 Sn1 126.956(19) 29_566 18_545
Cu1 Sn1 Sn1 151.038(16) 5 18_545
Sn2 Sn1 Sn1 93.878(9) 28_566 18_545
Sn3 Sn1 Sn1 145.386(9) 4 18_545
Cu1 Sn1 Sn1 66.271(17) 27_566 34_566
Cu2 Sn1 Sn1 84.27(2) 27_566 34_566
Cu1 Sn1 Sn1 24.79(2) 12 34_566
Sn2 Sn1 Sn1 71.131(12) 11 34_566
Sn1 Sn1 Sn1 36.351(16) 19_566 34_566
Sn1 Sn1 Sn1 120.011(6) 37_665 34_566
K1 Sn1 Sn1 115.77(6) . 34_566
K2 Sn1 Sn1 138.76(5) 9 34_566
K1 Sn1 Sn1 102.67(6) 4_556 34_566
K1 Sn1 Sn1 48.19(6) 35_556 34_566
K4 Sn1 Sn1 158.124(15) 33_666 34_566
Sn4 Sn1 Sn1 54.815(3) 4 34_566
Cu2 Sn1 Sn1 33.038(13) 12 34_566
Sn1 Sn1 Sn1 106.123(7) 4_556 34_566
Cu2 Sn1 Sn1 56.968(14) 29_566 34_566
Cu1 Sn1 Sn1 86.636(14) 5 34_566
Sn2 Sn1 Sn1 60.604(10) 28_566 34_566
Sn3 Sn1 Sn1 89.462(9) 4 34_566
Sn1 Sn1 Sn1 77.540(15) 18_545 34_566
Cu1 Sn1 Sn1 24.848(18) 27_566 31_566
Cu2 Sn1 Sn1 65.599(18) 27_566 31_566
Cu1 Sn1 Sn1 84.34(2) 12 31_566
Sn2 Sn1 Sn1 120.220(15) 11 31_566
Sn1 Sn1 Sn1 72.15(2) 19_566 31_566
Sn1 Sn1 Sn1 35.749(9) 37_665 31_566
K1 Sn1 Sn1 144.35(8) . 31_566
K2 Sn1 Sn1 100.817(14) 9 31_566
K1 Sn1 Sn1 49.05(3) 4_556 31_566
K1 Sn1 Sn1 136.01(7) 35_556 31_566
K4 Sn1 Sn1 86.102(11) 33_666 31_566
Sn4 Sn1 Sn1 54.814(3) 4 31_566
Cu2 Sn1 Sn1 57.507(13) 12 31_566
Sn1 Sn1 Sn1 98.776(17) 4_556 31_566
Cu2 Sn1 Sn1 86.591(13) 29_566 31_566
Cu1 Sn1 Sn1 32.903(13) 5 31_566
Sn2 Sn1 Sn1 35.910(8) 28_566 31_566
Sn3 Sn1 Sn1 89.461(9) 4 31_566
Sn1 Sn1 Sn1 122.090(8) 18_545 31_566
Sn1 Sn1 Sn1 90.333(13) 34_566 31_566
Cu1 Sn1 Sn1 84.37(2) 27_566 46_656
Cu2 Sn1 Sn1 66.163(18) 27_566 46_656
Cu1 Sn1 Sn1 24.92(2) 12 46_656
Sn2 Sn1 Sn1 35.383(13) 11 46_656
Sn1 Sn1 Sn1 72.101(15) 19_566 46_656
Sn1 Sn1 Sn1 120.0 37_665 46_656
K1 Sn1 Sn1 107.04(7) . 46_656
K2 Sn1 Sn1 103.75(5) 9 46_656
K1 Sn1 Sn1 137.61(6) 4_556 46_656
K1 Sn1 Sn1 48.94(3) 35_556 46_656
K4 Sn1 Sn1 162.741(7) 33_666 46_656
Sn4 Sn1 Sn1 54.803(6) 4 46_656
Cu2 Sn1 Sn1 57.114(10) 12 46_656
Sn1 Sn1 Sn1 130.509(4) 4_556 46_656
Cu2 Sn1 Sn1 32.976(14) 29_566 46_656
Cu1 Sn1 Sn1 86.661(14) 5 46_656
Sn2 Sn1 Sn1 90.398(9) 28_566 46_656
Sn3 Sn1 Sn1 59.873(7) 4 46_656
Sn1 Sn1 Sn1 94.020(9) 18_545 46_656
Sn1 Sn1 Sn1 35.750(9) 34_566 46_656
Sn1 Sn1 Sn1 108.147(6) 31_566 46_656
Cu1 Sn1 Sn2 65.02(2) 27_566 6
Cu2 Sn1 Sn2 24.889(18) 27_566 6
Cu1 Sn1 Sn2 84.26(3) 12 6
Sn2 Sn1 Sn2 73.20(2) 11 6
Sn1 Sn1 Sn2 119.603(11) 19_566 6
Sn1 Sn1 Sn2 35.391(9) 37_665 6
K1 Sn1 Sn2 126.13(4) . 6
K2 Sn1 Sn2 50.23(2) 9 6
K1 Sn1 Sn2 100.37(3) 4_556 6
K1 Sn1 Sn2 137.54(4) 35_556 6
K4 Sn1 Sn2 88.717(11) 33_666 6
Sn4 Sn1 Sn2 54.455(8) 4 6
Cu2 Sn1 Sn2 86.244(17) 12 6
Sn1 Sn1 Sn2 139.005(11) 4_556 6
Cu2 Sn1 Sn2 57.609(16) 29_566 6
Cu1 Sn1 Sn2 32.446(15) 5 6
Sn2 Sn1 Sn2 89.314(12) 28_566 6
Sn3 Sn1 Sn2 36.397(8) 4 6
Sn1 Sn1 Sn2 174.532(17) 18_545 6
Sn1 Sn1 Sn2 107.912(7) 34_566 6
Sn1 Sn1 Sn2 59.191(9) 31_566 6
Sn1 Sn1 Sn2 90.392(9) 46_656 6
Cu1 Sn1 K1 79.10(4) 27_566 33_566
Cu2 Sn1 K1 136.96(4) 27_566 33_566
Cu1 Sn1 K1 90.80(4) 12 33_566
Sn2 Sn1 K1 133.14(5) 11 33_566
Sn1 Sn1 K1 35.89(3) 19_566 33_566
Sn1 Sn1 K1 110.87(5) 37_665 33_566
K1 Sn1 K1 86.03(8) . 33_566
K2 Sn1 K1 152.67(6) 9 33_566
K1 Sn1 K1 47.69(9) 4_556 33_566
K1 Sn1 K1 70.13(11) 35_556 33_566
K4 Sn1 K1 90.31(4) 33_666 33_566
Sn4 Sn1 K1 103.10(3) 4 33_566
Cu2 Sn1 K1 70.06(3) 12 33_566
Sn1 Sn1 K1 42.22(3) 4_556 33_566
Cu2 Sn1 K1 123.37(4) 29_566 33_566
Cu1 Sn1 K1 110.56(4) 5 33_566
Sn2 Sn1 K1 53.93(4) 28_566 33_566
Sn3 Sn1 K1 155.49(3) 4 33_566
Sn1 Sn1 K1 40.90(4) 18_545 33_566
Sn1 Sn1 K1 67.82(4) 34_566 33_566
Sn1 Sn1 K1 81.89(5) 31_566 33_566
Sn1 Sn1 K1 101.09(4) 46_656 33_566
Sn2 Sn1 K1 141.05(5) 6 33_566
Cu1 Sn1 Sn1 145.414(16) 27_566 38
Cu2 Sn1 Sn1 105.69(2) 27_566 38
Cu1 Sn1 Sn1 143.62(2) 12 38
Sn2 Sn1 Sn1 88.394(13) 11 38
Sn1 Sn1 Sn1 149.973(1) 19_566 38
Sn1 Sn1 Sn1 90.0 37_665 38
K1 Sn1 Sn1 37.93(4) . 38
K2 Sn1 Sn1 40.38(3) 9 38
K1 Sn1 Sn1 101.22(6) 4_556 38
K1 Sn1 Sn1 100.74(6) 35_556 38
K4 Sn1 Sn1 42.756(7) 33_666 38
Sn4 Sn1 Sn1 140.711(6) 4 38
Cu2 Sn1 Sn1 174.394(14) 12 38
Sn1 Sn1 Sn1 73.774(8) 4_556 38
Cu2 Sn1 Sn1 117.397(14) 29_566 38
Cu1 Sn1 Sn1 118.607(15) 5 38
Sn2 Sn1 Sn1 149.564(9) 28_566 38
Sn3 Sn1 Sn1 88.485(11) 4 38
Sn1 Sn1 Sn1 85.980(9) 18_545 38
Sn1 Sn1 Sn1 147.459(8) 34_566 38
Sn1 Sn1 Sn1 122.110(8) 31_566 38
Sn1 Sn1 Sn1 120.0 46_656 38
Sn2 Sn1 Sn1 89.018(8) 6 38
K1 Sn1 Sn1 115.54(3) 33_566 38
Cu1 Sn1 K3 121.40(5) 27_566 2
Cu2 Sn1 K3 62.73(5) 27_566 2
Cu1 Sn1 K3 84.11(2) 12 2
Sn2 Sn1 K3 29.256(12) 11 2
Sn1 Sn1 K3 136.25(2) 19_566 2
Sn1 Sn1 K3 98.02(4) 37_665 2
K1 Sn1 K3 75.60(7) . 2
K2 Sn1 K3 41.97(5) 9 2
K1 Sn1 K3 156.57(6) 4_556 2
K1 Sn1 K3 82.17(8) 35_556 2
K4 Sn1 K3 99.526(9) 33_666 2
Sn4 Sn1 K3 89.00(3) 4 2
Cu2 Sn1 K3 114.650(19) 12 2
Sn1 Sn1 K3 127.81(4) 4_556 2
Cu2 Sn1 K3 57.94(2) 29_566 2
Cu1 Sn1 K3 94.20(5) 5 2
Sn2 Sn1 K3 144.02(3) 28_566 2
Sn3 Sn1 K3 38.24(4) 4 2
Sn1 Sn1 K3 112.22(5) 18_545 2
Sn1 Sn1 K3 100.066(15) 34_566 2
Sn1 Sn1 K3 125.66(5) 31_566 2
Sn1 Sn1 K3 64.440(10) 46_656 2
Sn2 Sn1 K3 66.91(5) 6 2
K1 Sn1 K3 151.02(7) 33_566 2
Sn1 Sn1 K3 60.533(12) 38 2
Cu1 Sn1 K1 84.20(3) 27_566 2
Cu2 Sn1 K1 76.20(5) 27_566 2
Cu1 Sn1 K1 132.85(4) 12 2
Sn2 Sn1 K1 114.06(4) 11 2
Sn1 Sn1 K1 128.31(3) 19_566 2
Sn1 Sn1 K1 30.22(3) 37_665 2
K1 Sn1 K1 93.85(9) . 2
K2 Sn1 K1 49.59(4) 9 2
K1 Sn1 K1 66.33(7) 4_556 2
K1 Sn1 K1 161.73(4) 35_556 2
K4 Sn1 K1 38.49(4) 33_666 2
Sn4 Sn1 K1 98.11(3) 4 2
Cu2 Sn1 K1 117.32(2) 12 2
Sn1 Sn1 K1 88.07(4) 4_556 2
Cu2 Sn1 K1 108.97(4) 29_566 2
Cu1 Sn1 K1 64.73(3) 5 2
Sn2 Sn1 K1 94.609(18) 28_566 2
Sn3 Sn1 K1 82.14(4) 4 2
Sn1 Sn1 K1 123.77(4) 18_545 2
Sn1 Sn1 K1 150.08(2) 34_566 2
Sn1 Sn1 K1 61.070(18) 31_566 2
Sn1 Sn1 K1 141.30(4) 46_656 2
Sn2 Sn1 K1 51.42(4) 6 2
K1 Sn1 K1 112.77(4) 33_566 2
Sn1 Sn1 K1 61.357(18) 38 2
K3 Sn1 K1 90.96(4) 2 2
Cu1 Sn1 K4 87.910(17) 27_566 5_455
Cu2 Sn1 K4 123.50(2) 27_566 5_455
Cu1 Sn1 K4 63.93(3) 12 5_455
Sn2 Sn1 K4 95.876(15) 11 5_455
Sn1 Sn1 K4 32.213(11) 19_566 5_455
Sn1 Sn1 K4 139.487(4) 37_665 5_455
K1 Sn1 K4 85.35(4) . 5_455
K2 Sn1 K4 155.091(18) 9 5_455
K1 Sn1 K4 84.22(4) 4_556 5_455
K1 Sn1 K4 36.13(7) 35_556 5_455
K4 Sn1 K4 121.155(10) 33_666 5_455
Sn4 Sn1 K4 91.691(8) 4 5_455
Cu2 Sn1 K4 60.888(15) 12 5_455
Sn1 Sn1 K4 67.763(4) 4_556 5_455
Cu2 Sn1 K4 94.813(16) 29_566 5_455
Cu1 Sn1 K4 118.041(16) 5 5_455
Sn2 Sn1 K4 68.166(6) 28_566 5_455
Sn3 Sn1 K4 125.608(10) 4 5_455
Sn1 Sn1 K4 39.284(8) 18_545 5_455
Sn1 Sn1 K4 39.284(8) 34_566 5_455
Sn1 Sn1 K4 103.947(12) 31_566 5_455
Sn1 Sn1 K4 65.878(5) 46_656 5_455
Sn2 Sn1 K4 146.143(11) 6 5_455
K1 Sn1 K4 37.28(5) 33_566 5_455
Sn1 Sn1 K4 123.283(4) 38 5_455
K3 Sn1 K4 117.56(4) 2 5_455
K1 Sn1 K4 150.05(4) 2 5_455
Cu1 Sn1 Sn1 75.07(2) 27_566 40_567
Cu2 Sn1 Sn1 100.836(19) 27_566 40_567
Cu1 Sn1 Sn1 134.88(3) 12 40_567
Sn2 Sn1 Sn1 149.582(18) 11 40_567
Sn1 Sn1 Sn1 97.30(2) 19_566 40_567
Sn1 Sn1 Sn1 45.248(7) 37_665 40_567
K1 Sn1 Sn1 93.41(7) . 40_567
K2 Sn1 Sn1 83.52(4) 9 40_567
K1 Sn1 Sn1 31.17(5) 4_556 40_567
K1 Sn1 Sn1 142.99(4) 35_556 40_567
K4 Sn1 Sn1 36.268(3) 33_666 40_567
Sn4 Sn1 Sn1 105.170(11) 4 40_567
Cu2 Sn1 Sn1 103.943(14) 12 40_567
Sn1 Sn1 Sn1 60.976(11) 4_556 40_567
Cu2 Sn1 Sn1 132.210(17) 29_566 40_567
Cu1 Sn1 Sn1 75.061(15) 5 40_567
Sn2 Sn1 Sn1 71.755(11) 28_566 40_567
Sn3 Sn1 Sn1 114.811(10) 4 40_567
Sn1 Sn1 Sn1 97.387(10) 18_545 40_567
Sn1 Sn1 Sn1 131.366(14) 34_566 40_567
Sn1 Sn1 Sn1 51.226(11) 31_566 40_567
Sn1 Sn1 Sn1 159.355(6) 46_656 40_567
Sn2 Sn1 Sn1 79.387(10) 6 40_567
K1 Sn1 Sn1 77.10(5) 33_566 40_567
Sn1 Sn1 Sn1 78.073(6) 38 40_567
K3 Sn1 Sn1 125.48(3) 2 40_567
K1 Sn1 Sn1 35.72(4) 2 40_567
K4 Sn1 Sn1 114.359(11) 5_455 40_567
Cu1 Sn1 Sn1 131.86(3) 27_566 39_657
Cu2 Sn1 Sn1 146.81(2) 27_566 39_657
Cu1 Sn1 Sn1 152.08(3) 12 39_657
Sn2 Sn1 Sn1 123.923(17) 11 39_657
Sn1 Sn1 Sn1 106.125(8) 19_566 39_657
Sn1 Sn1 Sn1 101.925(6) 37_665 39_657
K1 Sn1 Sn1 32.55(7) . 39_657
K2 Sn1 Sn1 83.52(4) 9 39_657
K1 Sn1 Sn1 67.58(5) 4_556 39_657
K1 Sn1 Sn1 90.10(4) 35_556 39_657
K4 Sn1 Sn1 36.268(3) 33_666 39_657
Sn4 Sn1 Sn1 166.784(13) 4 39_657
Cu2 Sn1 Sn1 140.331(18) 12 39_657
Sn1 Sn1 Sn1 28.526(10) 4_556 39_657
Cu2 Sn1 Sn1 159.114(17) 29_566 39_657
Cu1 Sn1 Sn1 136.413(16) 5 39_657
Sn2 Sn1 Sn1 113.724(14) 28_566 39_657
Sn3 Sn1 Sn1 133.719(14) 4 39_657
Sn1 Sn1 Sn1 51.234(12) 18_545 39_657
Sn1 Sn1 Sn1 128.658(12) 34_566 39_657
Sn1 Sn1 Sn1 112.162(11) 31_566 39_657
Sn1 Sn1 Sn1 136.813(6) 46_656 39_657
Sn2 Sn1 Sn1 123.348(10) 6 39_657
K1 Sn1 Sn1 70.53(3) 33_566 39_657
Sn1 Sn1 Sn1 45.248(7) 38 39_657
K3 Sn1 Sn1 102.05(3) 2 39_657
K1 Sn1 Sn1 74.73(4) 2 39_657
K4 Sn1 Sn1 89.601(10) 5_455 39_657
Sn1 Sn1 Sn1 62.507(8) 40_567 39_657
Cu1 Sn2 Cu2 60.13(3) 2 34
Cu1 Sn2 Cu2 60.13(3) 2 30
Cu2 Sn2 Cu2 59.99(5) 34 30
Cu1 Sn2 Sn1 56.506(14) 2 42_566
Cu2 Sn2 Sn1 56.07(3) 34 42_566
Cu2 Sn2 Sn1 104.89(3) 30 42_566
Cu1 Sn2 Sn1 56.506(14) 2 8
Cu2 Sn2 Sn1 104.89(3) 34 8
Cu2 Sn2 Sn1 56.07(3) 30 8
Sn1 Sn2 Sn1 109.23(3) 42_566 8
Cu1 Sn2 Sn3 103.02(4) 2 .
Cu2 Sn2 Sn3 54.68(3) 34 .
Cu2 Sn2 Sn3 54.68(3) 30 .
Sn1 Sn2 Sn3 107.168(19) 42_566 .
Sn1 Sn2 Sn3 107.168(19) 8 .
Cu1 Sn2 K3 169.34(9) 2 2
Cu2 Sn2 K3 111.00(7) 34 2
Cu2 Sn2 K3 111.00(7) 30 2
Sn1 Sn2 K3 125.083(14) 42_566 2
Sn1 Sn2 K3 125.083(14) 8 2
Sn3 Sn2 K3 66.32(8) . 2
Cu1 Sn2 K1 63.94(7) 2 25_556
Cu2 Sn2 K1 114.69(6) 34 25_556
Cu2 Sn2 K1 114.69(6) 30 25_556
Sn1 Sn2 K1 66.43(3) 42_566 25_556
Sn1 Sn2 K1 66.43(3) 8 25_556
Sn3 Sn2 K1 166.96(7) . 25_556
K3 Sn2 K1 126.72(10) 2 25_556
Cu1 Sn2 K2 112.88(4) 2 6
Cu2 Sn2 K2 62.91(2) 34 6
Cu2 Sn2 K2 114.52(4) 30 6
Sn1 Sn2 K2 63.75(5) 42_566 6
Sn1 Sn2 K2 167.74(3) 8 6
Sn3 Sn2 K2 67.57(4) . 6
K3 Sn2 K2 64.03(5) 2 6
K1 Sn2 K2 116.22(5) 25_556 6
Cu1 Sn2 K2 112.88(4) 2 2
Cu2 Sn2 K2 114.52(4) 34 2
Cu2 Sn2 K2 62.91(2) 30 2
Sn1 Sn2 K2 167.74(3) 42_566 2
Sn1 Sn2 K2 63.75(5) 8 2
Sn3 Sn2 K2 67.57(4) . 2
K3 Sn2 K2 64.03(5) 2 2
K1 Sn2 K2 116.22(5) 25_556 2
K2 Sn2 K2 121.04(11) 6 2
Cu1 Sn2 Sn4 35.19(3) 2 .
Cu2 Sn2 Sn4 35.38(2) 34 .
Cu2 Sn2 Sn4 35.38(2) 30 .
Sn1 Sn2 Sn4 69.513(14) 42_566 .
Sn1 Sn2 Sn4 69.513(14) 8 .
Sn3 Sn2 Sn4 67.84(2) . .
K3 Sn2 Sn4 134.16(8) 2 .
K1 Sn2 Sn4 99.13(7) 25_556 .
K2 Sn2 Sn4 98.276(15) 6 .
K2 Sn2 Sn4 98.276(15) 2 .
Cu1 Sn2 Cu1 33.13(2) 2 34
Cu2 Sn2 Cu1 33.12(2) 34 34
Cu2 Sn2 Cu1 69.39(3) 30 34
Sn1 Sn2 Cu1 35.506(17) 42_566 34
Sn1 Sn2 Cu1 88.73(2) 8 34
Sn3 Sn2 Cu1 86.81(2) . 34
K3 Sn2 Cu1 140.95(5) 2 34
K1 Sn2 Cu1 81.81(6) 25_556 34
K2 Sn2 Cu1 80.05(4) 6 34
K2 Sn2 Cu1 132.27(2) 2 34
Sn4 Sn2 Cu1 34.008(15) . 34
Cu1 Sn2 Cu1 33.13(2) 2 30
Cu2 Sn2 Cu1 69.39(3) 34 30
Cu2 Sn2 Cu1 33.12(2) 30 30
Sn1 Sn2 Cu1 88.73(2) 42_566 30
Sn1 Sn2 Cu1 35.506(17) 8 30
Sn3 Sn2 Cu1 86.81(2) . 30
K3 Sn2 Cu1 140.95(5) 2 30
K1 Sn2 Cu1 81.81(6) 25_556 30
K2 Sn2 Cu1 132.27(2) 6 30
K2 Sn2 Cu1 80.05(4) 2 30
Sn4 Sn2 Cu1 34.008(15) . 30
Cu1 Sn2 Cu1 58.10(3) 34 30
Cu1 Sn2 Cu2 68.74(3) 2 26
Cu2 Sn2 Cu2 32.76(3) 34 26
Cu2 Sn2 Cu2 32.76(3) 30 26
Sn1 Sn2 Cu2 87.897(17) 42_566 26
Sn1 Sn2 Cu2 87.897(17) 8 26
Sn3 Sn2 Cu2 34.28(2) . 26
K3 Sn2 Cu2 100.60(8) 2 26
K1 Sn2 Cu2 132.68(7) 25_556 26
K2 Sn2 Cu2 81.94(2) 6 26
K2 Sn2 Cu2 81.94(2) 2 26
Sn4 Sn2 Cu2 33.554(14) . 26
Cu1 Sn2 Cu2 57.491(17) 34 26
Cu1 Sn2 Cu2 57.491(17) 30 26
Cu1 Sn2 K1 95.62(4) 2 11
Cu2 Sn2 K1 98.87(6) 34 11
Cu2 Sn2 K1 153.01(5) 30 11
Sn1 Sn2 K1 48.39(5) 42_566 11
Sn1 Sn2 K1 122.52(4) 8 11
Sn3 Sn2 K1 129.01(4) . 11
K3 Sn2 K1 91.57(6) 2 11
K1 Sn2 K1 56.10(5) 25_556 11
K2 Sn2 K1 61.45(6) 6 11
K2 Sn2 K1 143.63(5) 2 11
Sn4 Sn2 K1 117.74(5) . 11
Cu1 Sn2 K1 83.80(5) 34 11
Cu1 Sn2 K1 127.42(3) 30 11
Cu2 Sn2 K1 131.21(6) 26 11
Cu1 Sn2 K1 95.62(4) 2 8
Cu2 Sn2 K1 153.01(5) 34 8
Cu2 Sn2 K1 98.87(6) 30 8
Sn1 Sn2 K1 122.52(4) 42_566 8
Sn1 Sn2 K1 48.39(5) 8 8
Sn3 Sn2 K1 129.01(4) . 8
K3 Sn2 K1 91.57(6) 2 8
K1 Sn2 K1 56.10(5) 25_556 8
K2 Sn2 K1 143.63(5) 6 8
K2 Sn2 K1 61.45(6) 2 8
Sn4 Sn2 K1 117.74(5) . 8
Cu1 Sn2 K1 127.42(3) 34 8
Cu1 Sn2 K1 83.80(5) 30 8
Cu2 Sn2 K1 131.21(6) 26 8
K1 Sn2 K1 94.95(11) 11 8
Cu1 Sn2 Sn1 25.452(18) 2 15_454
Cu2 Sn2 Sn1 85.13(3) 34 15_454
Cu2 Sn2 Sn1 66.45(2) 30 15_454
Sn1 Sn2 Sn1 72.959(13) 42_566 15_454
Sn1 Sn2 Sn1 36.277(15) 8 15_454
Sn3 Sn2 Sn1 119.25(2) . 15_454
K3 Sn2 Sn1 160.30(3) 2 15_454
K1 Sn2 Sn1 48.73(6) 25_556 15_454
K2 Sn2 Sn1 135.50(5) 6 15_454
K2 Sn2 Sn1 99.52(5) 2 15_454
Sn4 Sn2 Sn1 55.298(9) . 15_454
Cu1 Sn2 Sn1 58.000(13) 34 15_454
Cu1 Sn2 Sn1 33.330(10) 30 15_454
Cu2 Sn2 Sn1 86.869(17) 26 15_454
K1 Sn2 Sn1 97.16(2) 11 15_454
K1 Sn2 Sn1 70.17(3) 8 15_454
Cu1 Sn2 Sn1 25.451(18) 2 28
Cu2 Sn2 Sn1 66.45(2) 34 28
Cu2 Sn2 Sn1 85.13(3) 30 28
Sn1 Sn2 Sn1 36.277(15) 42_566 28
Sn1 Sn2 Sn1 72.959(13) 8 28
Sn3 Sn2 Sn1 119.25(2) . 28
K3 Sn2 Sn1 160.30(3) 2 28
K1 Sn2 Sn1 48.73(6) 25_556 28
K2 Sn2 Sn1 99.52(5) 6 28
K2 Sn2 Sn1 135.50(5) 2 28
Sn4 Sn2 Sn1 55.298(9) . 28
Cu1 Sn2 Sn1 33.330(10) 34 28
Cu1 Sn2 Sn1 58.000(13) 30 28
Cu2 Sn2 Sn1 86.869(17) 26 28
K1 Sn2 Sn1 70.17(3) 11 28
K1 Sn2 Sn1 97.16(2) 8 28
Sn1 Sn2 Sn1 36.682(12) 15_454 28
Cu1 Sn2 Sn1 66.011(15) 2 12
Cu2 Sn2 Sn1 24.74(2) 34 12
Cu2 Sn2 Sn1 84.26(3) 30 12
Sn1 Sn2 Sn1 36.020(13) 42_566 12
Sn1 Sn2 Sn1 120.62(2) 8 12
Sn3 Sn2 Sn1 71.149(14) . 12
K3 Sn2 Sn1 108.71(4) 2 12
K1 Sn2 Sn1 101.76(4) 25_556 12
K2 Sn2 Sn1 47.62(3) 6 12
K2 Sn2 Sn1 137.17(3) 2 12
Sn4 Sn2 Sn1 54.720(8) . 12
Cu1 Sn2 Sn1 32.881(12) 34 12
Cu1 Sn2 Sn1 86.865(18) 30 12
Cu2 Sn2 Sn1 57.035(9) 26 12
K1 Sn2 Sn1 74.26(6) 11 12
K1 Sn2 Sn1 156.97(3) 8 12
Sn1 Sn2 Sn1 90.680(12) 15_454 12
Sn1 Sn2 Sn1 60.206(8) 28 12
Cu1 Sn2 Sn1 66.011(15) 2 45_665
Cu2 Sn2 Sn1 84.26(3) 34 45_665
Cu2 Sn2 Sn1 24.74(2) 30 45_665
Sn1 Sn2 Sn1 120.62(2) 42_566 45_665
Sn1 Sn2 Sn1 36.020(13) 8 45_665
Sn3 Sn2 Sn1 71.149(14) . 45_665
K3 Sn2 Sn1 108.71(4) 2 45_665
K1 Sn2 Sn1 101.76(4) 25_556 45_665
K2 Sn2 Sn1 137.17(3) 6 45_665
K2 Sn2 Sn1 47.62(3) 2 45_665
Sn4 Sn2 Sn1 54.720(8) . 45_665
Cu1 Sn2 Sn1 86.865(18) 34 45_665
Cu1 Sn2 Sn1 32.881(12) 30 45_665
Cu2 Sn2 Sn1 57.035(9) 26 45_665
K1 Sn2 Sn1 156.97(3) 11 45_665
K1 Sn2 Sn1 74.26(6) 8 45_665
Sn1 Sn2 Sn1 60.206(8) 15_454 45_665
Sn1 Sn2 Sn1 90.680(12) 28 45_665
Sn1 Sn2 Sn1 107.879(16) 12 45_665
Cu1 Sn2 Sn2 83.58(2) 2 5
Cu2 Sn2 Sn2 23.92(2) 34 5
Cu2 Sn2 Sn2 65.53(3) 30 5
Sn1 Sn2 Sn2 71.410(15) 42_566 5
Sn1 Sn2 Sn2 119.770(15) 8 5
Sn3 Sn2 Sn2 35.758(11) . 5
K3 Sn2 Sn2 87.20(7) 2 5
K1 Sn2 Sn2 136.25(5) 25_556 5
K2 Sn2 Sn2 49.393(16) 6 5
K2 Sn2 Sn2 102.69(4) 2 5
Sn4 Sn2 Sn2 54.110(7) . 5
Cu1 Sn2 Sn2 56.506(11) 34 5
Cu1 Sn2 Sn2 86.201(14) 30 5
Cu2 Sn2 Sn2 32.768(6) 26 5
K1 Sn2 Sn2 102.52(5) 11 5
K1 Sn2 Sn2 162.51(5) 8 5
Sn1 Sn2 Sn2 107.924(9) 15_454 5
Sn1 Sn2 Sn2 89.603(9) 28 5
Sn1 Sn2 Sn2 35.391(9) 12 5
Sn1 Sn2 Sn2 89.609(9) 45_665 5
Cu1 Sn2 Sn2 83.58(2) 2 9
Cu2 Sn2 Sn2 65.53(3) 34 9
Cu2 Sn2 Sn2 23.92(2) 30 9
Sn1 Sn2 Sn2 119.770(15) 42_566 9
Sn1 Sn2 Sn2 71.410(15) 8 9
Sn3 Sn2 Sn2 35.758(11) . 9
K3 Sn2 Sn2 87.20(7) 2 9
K1 Sn2 Sn2 136.25(5) 25_556 9
K2 Sn2 Sn2 102.69(4) 6 9
K2 Sn2 Sn2 49.393(16) 2 9
Sn4 Sn2 Sn2 54.110(7) . 9
Cu1 Sn2 Sn2 86.201(14) 34 9
Cu1 Sn2 Sn2 56.506(11) 30 9
Cu2 Sn2 Sn2 32.768(6) 26 9
K1 Sn2 Sn2 162.51(5) 11 9
K1 Sn2 Sn2 102.52(5) 8 9
Sn1 Sn2 Sn2 89.603(9) 15_454 9
Sn1 Sn2 Sn2 107.924(9) 28 9
Sn1 Sn2 Sn2 89.609(9) 12 9
Sn1 Sn2 Sn2 35.391(9) 45_665 9
Sn2 Sn2 Sn2 60.0 5 9
Cu1 Sn2 Sn2 147.878(9) 2 8
Cu2 Sn2 Sn2 107.45(2) 34 8
Cu2 Sn2 Sn2 143.12(3) 30 8
Sn1 Sn2 Sn2 91.605(13) 42_566 8
Sn1 Sn2 Sn2 147.492(14) 8 8
Sn3 Sn2 Sn2 89.161(18) . 8
K3 Sn2 Sn2 36.98(4) 2 8
K1 Sn2 Sn2 102.10(6) 25_556 8
K2 Sn2 Sn2 44.766(17) 6 8
K2 Sn2 Sn2 99.24(4) 2 8
Sn4 Sn2 Sn2 142.788(5) . 8
Cu1 Sn2 Sn2 120.784(14) 34 8
Cu1 Sn2 Sn2 175.869(13) 30 8
Cu2 Sn2 Sn2 118.402(13) 26 8
K1 Sn2 Sn2 55.08(2) 11 8
K1 Sn2 Sn2 99.47(5) 8 8
Sn1 Sn2 Sn2 150.357(9) 15_454 8
Sn1 Sn2 Sn2 123.673(7) 28 8
Sn1 Sn2 Sn2 90.981(8) 12 8
Sn1 Sn2 Sn2 145.641(9) 45_665 8
Sn2 Sn2 Sn2 90.0 5 8
Sn2 Sn2 Sn2 120.0 9 8
Cu1 Sn2 Sn2 147.878(9) 2 11
Cu2 Sn2 Sn2 143.12(3) 34 11
Cu2 Sn2 Sn2 107.45(2) 30 11
Sn1 Sn2 Sn2 147.492(14) 42_566 11
Sn1 Sn2 Sn2 91.605(13) 8 11
Sn3 Sn2 Sn2 89.161(18) . 11
K3 Sn2 Sn2 36.98(4) 2 11
K1 Sn2 Sn2 102.10(6) 25_556 11
K2 Sn2 Sn2 99.24(4) 6 11
K2 Sn2 Sn2 44.766(17) 2 11
Sn4 Sn2 Sn2 142.788(5) . 11
Cu1 Sn2 Sn2 175.869(13) 34 11
Cu1 Sn2 Sn2 120.784(14) 30 11
Cu2 Sn2 Sn2 118.402(13) 26 11
K1 Sn2 Sn2 99.47(5) 11 11
K1 Sn2 Sn2 55.08(2) 8 11
Sn1 Sn2 Sn2 123.673(7) 15_454 11
Sn1 Sn2 Sn2 150.357(9) 28 11
Sn1 Sn2 Sn2 145.641(9) 12 11
Sn1 Sn2 Sn2 90.981(8) 45_665 11
Sn2 Sn2 Sn2 120.0 5 11
Sn2 Sn2 Sn2 90.0 9 11
Sn2 Sn2 Sn2 60.0 8 11
Cu1 Sn2 K3 118.62(4) 2 4
Cu2 Sn2 K3 59.05(4) 34 4
Cu2 Sn2 K3 83.11(3) 30 4
Sn1 Sn2 K3 94.60(4) 42_566 4
Sn1 Sn2 K3 136.34(2) 8 4
Sn3 Sn2 K3 29.311(14) . 4
K3 Sn2 K3 51.99(10) 2 4
K1 Sn2 K3 156.19(3) 25_556 4
K2 Sn2 K3 39.99(5) 6 4
K2 Sn2 K3 85.44(6) 2 4
Sn4 Sn2 K3 86.54(3) . 4
Cu1 Sn2 K3 90.74(4) 34 4
Cu1 Sn2 K3 113.325(19) 30 4
Cu2 Sn2 K3 56.14(2) 26 4
K1 Sn2 K3 100.77(4) 11 4
K1 Sn2 K3 140.20(5) 8 4
Sn1 Sn2 K3 141.83(3) 15_454 4
Sn1 Sn2 K3 122.54(4) 28 4
Sn1 Sn2 K3 62.75(4) 12 4
Sn1 Sn2 K3 100.358(17) 45_665 4
Sn2 Sn2 K3 35.20(4) 5 4
Sn2 Sn2 K3 64.997(11) 9 4
Sn2 Sn2 K3 62.544(13) 8 4
Sn2 Sn2 K3 86.18(4) 11 4
Cu1 Sn2 K3 118.62(4) 2 3
Cu2 Sn2 K3 83.11(3) 34 3
Cu2 Sn2 K3 59.05(4) 30 3
Sn1 Sn2 K3 136.34(2) 42_566 3
Sn1 Sn2 K3 94.60(4) 8 3
Sn3 Sn2 K3 29.311(14) . 3
K3 Sn2 K3 51.99(10) 2 3
K1 Sn2 K3 156.19(3) 25_556 3
K2 Sn2 K3 85.44(6) 6 3
K2 Sn2 K3 39.99(5) 2 3
Sn4 Sn2 K3 86.54(3) . 3
Cu1 Sn2 K3 113.325(19) 34 3
Cu1 Sn2 K3 90.74(4) 30 3
Cu2 Sn2 K3 56.14(2) 26 3
K1 Sn2 K3 140.20(5) 11 3
K1 Sn2 K3 100.77(4) 8 3
Sn1 Sn2 K3 122.54(4) 15_454 3
Sn1 Sn2 K3 141.83(3) 28 3
Sn1 Sn2 K3 100.358(17) 12 3
Sn1 Sn2 K3 62.75(4) 45_665 3
Sn2 Sn2 K3 64.997(11) 5 3
Sn2 Sn2 K3 35.20(4) 9 3
Sn2 Sn2 K3 86.18(4) 8 3
Sn2 Sn2 K3 62.544(13) 11 3
K3 Sn2 K3 46.46(7) 4 3
Cu1 Sn2 K4 84.902(6) 2 29_656
Cu2 Sn2 K4 62.89(2) 34 29_656
Cu2 Sn2 K4 122.23(3) 30 29_656
Sn1 Sn2 K4 28.834(9) 42_566 29_656
Sn1 Sn2 K4 137.464(18) 8 29_656
Sn3 Sn2 K4 97.714(6) . 29_656
K3 Sn2 K4 96.257(10) 2 29_656
K1 Sn2 K4 81.701(6) 25_556 29_656
K2 Sn2 K4 37.71(5) 6 29_656
K2 Sn2 K4 158.59(5) 2 29_656
Sn4 Sn2 K4 89.710(6) . 29_656
Cu1 Sn2 K4 58.311(14) 34 29_656
Cu1 Sn2 K4 115.805(16) 30 29_656
Cu2 Sn2 K4 94.418(6) 26 29_656
K1 Sn2 K4 37.00(5) 11 29_656
K1 Sn2 K4 131.24(5) 8 29_656
Sn1 Sn2 K4 101.345(10) 15_454 29_656
Sn1 Sn2 K4 64.799(7) 28 29_656
Sn1 Sn2 K4 38.203(5) 12 29_656
Sn1 Sn2 K4 144.427(12) 45_665 29_656
Sn2 Sn2 K4 66.182(6) 5 29_656
Sn2 Sn2 K4 125.824(6) 9 29_656
Sn2 Sn2 K4 63.863(6) 8 29_656
Sn2 Sn2 K4 123.272(6) 11 29_656
K3 Sn2 K4 75.19(3) 4 29_656
K3 Sn2 K4 121.64(3) 3 29_656
Cu1 Sn2 K4 84.902(6) 2 25_566
Cu2 Sn2 K4 122.23(3) 34 25_566
Cu2 Sn2 K4 62.89(2) 30 25_566
Sn1 Sn2 K4 137.464(18) 42_566 25_566
Sn1 Sn2 K4 28.834(9) 8 25_566
Sn3 Sn2 K4 97.714(6) . 25_566
K3 Sn2 K4 96.257(10) 2 25_566
K1 Sn2 K4 81.701(6) 25_556 25_566
K2 Sn2 K4 158.59(5) 6 25_566
K2 Sn2 K4 37.71(5) 2 25_566
Sn4 Sn2 K4 89.710(6) . 25_566
Cu1 Sn2 K4 115.805(16) 34 25_566
Cu1 Sn2 K4 58.311(14) 30 25_566
Cu2 Sn2 K4 94.418(6) 26 25_566
K1 Sn2 K4 131.24(5) 11 25_566
K1 Sn2 K4 37.00(5) 8 25_566
Sn1 Sn2 K4 64.799(7) 15_454 25_566
Sn1 Sn2 K4 101.345(10) 28 25_566
Sn1 Sn2 K4 144.427(12) 12 25_566
Sn1 Sn2 K4 38.203(5) 45_665 25_566
Sn2 Sn2 K4 125.824(6) 5 25_566
Sn2 Sn2 K4 66.182(6) 9 25_566
Sn2 Sn2 K4 123.272(6) 8 25_566
Sn2 Sn2 K4 63.863(6) 11 25_566
K3 Sn2 K4 121.64(3) 4 25_566
K3 Sn2 K4 75.19(3) 3 25_566
K4 Sn2 K4 163.084(12) 29_656 25_566
Cu1 Sn2 Sn3 147.283(19) 2 4
Cu2 Sn2 Sn3 113.78(3) 34 4
Cu2 Sn2 Sn3 88.42(2) 30 4
Sn1 Sn2 Sn3 150.785(16) 42_566 4
Sn1 Sn2 Sn3 99.801(13) 8 4
Sn3 Sn2 Sn3 59.50(2) . 4
K3 Sn2 Sn3 27.48(3) 2 4
K1 Sn2 Sn3 131.51(6) 25_556 4
K2 Sn2 Sn3 87.11(5) 6 4
K2 Sn2 Sn3 36.81(5) 2 4
Sn4 Sn2 Sn3 119.972(12) . 4
Cu1 Sn2 Sn3 146.296(18) 34 4
Cu1 Sn2 Sn3 114.423(12) 30 4
Cu2 Sn2 Sn3 90.054(16) 26 4
K1 Sn2 Sn3 116.96(3) 11 4
K1 Sn2 Sn3 79.53(2) 8 4
Sn1 Sn2 Sn3 136.024(8) 15_454 4
Sn1 Sn2 Sn3 172.217(9) 28 4
Sn1 Sn2 Sn3 123.467(15) 12 4
Sn1 Sn2 Sn3 81.653(8) 45_665 4
Sn2 Sn2 Sn3 91.676(9) 5 4
Sn2 Sn2 Sn3 66.321(6) 9 4
Sn2 Sn2 Sn3 64.017(4) 8 4
Sn2 Sn2 Sn3 29.662(9) 11 4
K3 Sn2 Sn3 60.73(4) 4 4
K3 Sn2 Sn3 34.02(2) 3 4
K4 Sn2 Sn3 122.628(10) 29_656 4
K4 Sn2 Sn3 71.750(7) 25_566 4
Cu1 Sn2 Sn3 147.283(19) 2 3
Cu2 Sn2 Sn3 88.42(2) 34 3
Cu2 Sn2 Sn3 113.78(3) 30 3
Sn1 Sn2 Sn3 99.801(13) 42_566 3
Sn1 Sn2 Sn3 150.785(16) 8 3
Sn3 Sn2 Sn3 59.50(2) . 3
K3 Sn2 Sn3 27.48(3) 2 3
K1 Sn2 Sn3 131.51(6) 25_556 3
K2 Sn2 Sn3 36.81(5) 6 3
K2 Sn2 Sn3 87.11(5) 2 3
Sn4 Sn2 Sn3 119.972(12) . 3
Cu1 Sn2 Sn3 114.423(12) 34 3
Cu1 Sn2 Sn3 146.296(18) 30 3
Cu2 Sn2 Sn3 90.054(16) 26 3
K1 Sn2 Sn3 79.53(2) 11 3
K1 Sn2 Sn3 116.96(3) 8 3
Sn1 Sn2 Sn3 172.217(9) 15_454 3
Sn1 Sn2 Sn3 136.024(8) 28 3
Sn1 Sn2 Sn3 81.653(8) 12 3
Sn1 Sn2 Sn3 123.467(15) 45_665 3
Sn2 Sn2 Sn3 66.321(6) 5 3
Sn2 Sn2 Sn3 91.676(9) 9 3
Sn2 Sn2 Sn3 29.662(9) 8 3
Sn2 Sn2 Sn3 64.017(4) 11 3
K3 Sn2 Sn3 34.02(2) 4 3
K3 Sn2 Sn3 60.73(4) 3 3
K4 Sn2 Sn3 71.750(7) 29_656 3
K4 Sn2 Sn3 122.628(10) 25_566 3
Sn3 Sn2 Sn3 51.044(13) 4 3
Cu2 Sn3 Cu2 61.13(4) 34 30
Cu2 Sn3 Cu2 61.13(4) 34 26
Cu2 Sn3 Cu2 61.13(4) 30 26
Cu2 Sn3 Sn2 56.096(15) 34 .
Cu2 Sn3 Sn2 56.096(15) 30 .
Cu2 Sn3 Sn2 105.52(4) 26 .
Cu2 Sn3 Sn2 105.52(4) 34 9
Cu2 Sn3 Sn2 56.096(15) 30 9
Cu2 Sn3 Sn2 56.096(15) 26 9
Sn2 Sn3 Sn2 108.48(2) . 9
Cu2 Sn3 Sn2 56.096(15) 34 5
Cu2 Sn3 Sn2 105.52(4) 30 5
Cu2 Sn3 Sn2 56.096(15) 26 5
Sn2 Sn3 Sn2 108.48(2) . 5
Sn2 Sn3 Sn2 108.48(2) 9 5
Cu2 Sn3 K3 107.93(6) 34 4
Cu2 Sn3 K3 166.84(8) 30 4
Cu2 Sn3 K3 107.93(6) 26 4
Sn2 Sn3 K3 125.648(14) . 4
Sn2 Sn3 K3 125.648(14) 9 4
Sn2 Sn3 K3 61.33(7) 5 4
Cu2 Sn3 K3 166.84(8) 34 3
Cu2 Sn3 K3 107.93(6) 30 3
Cu2 Sn3 K3 107.93(6) 26 3
Sn2 Sn3 K3 125.648(14) . 3
Sn2 Sn3 K3 61.33(7) 9 3
Sn2 Sn3 K3 125.648(14) 5 3
K3 Sn3 K3 81.80(11) 4 3
Cu2 Sn3 K3 107.93(6) 34 2
Cu2 Sn3 K3 107.93(6) 30 2
Cu2 Sn3 K3 166.84(8) 26 2
Sn2 Sn3 K3 61.33(7) . 2
Sn2 Sn3 K3 125.648(14) 9 2
Sn2 Sn3 K3 125.648(14) 5 2
K3 Sn3 K3 81.80(11) 4 2
K3 Sn3 K3 81.80(11) 3 2
Cu2 Sn3 K2 113.94(4) 34 10
Cu2 Sn3 K2 113.94(4) 30 10
Cu2 Sn3 K2 62.22(4) 26 10
Sn2 Sn3 K2 167.73(5) . 10
Sn2 Sn3 K2 65.537(17) 9 10
Sn2 Sn3 K2 65.537(17) 5 10
K3 Sn3 K2 62.15(3) 4 10
K3 Sn3 K2 62.15(3) 3 10
K3 Sn3 K2 130.94(8) 2 10
Cu2 Sn3 K2 62.22(4) 34 6
Cu2 Sn3 K2 113.94(4) 30 6
Cu2 Sn3 K2 113.94(4) 26 6
Sn2 Sn3 K2 65.537(17) . 6
Sn2 Sn3 K2 167.73(5) 9 6
Sn2 Sn3 K2 65.537(17) 5 6
K3 Sn3 K2 62.15(3) 4 6
K3 Sn3 K2 130.94(8) 3 6
K3 Sn3 K2 62.15(3) 2 6
K2 Sn3 K2 118.013(19) 10 6
Cu2 Sn3 K2 113.94(4) 34 2
Cu2 Sn3 K2 62.22(4) 30 2
Cu2 Sn3 K2 113.94(4) 26 2
Sn2 Sn3 K2 65.537(17) . 2
Sn2 Sn3 K2 65.537(17) 9 2
Sn2 Sn3 K2 167.73(5) 5 2
K3 Sn3 K2 130.94(8) 4 2
K3 Sn3 K2 62.15(3) 3 2
K3 Sn3 K2 62.15(3) 2 2
K2 Sn3 K2 118.013(19) 10 2
K2 Sn3 K2 118.013(19) 6 2
Cu2 Sn3 Sn4 35.96(3) 34 .
Cu2 Sn3 Sn4 35.96(3) 30 .
Cu2 Sn3 Sn4 35.96(3) 26 .
Sn2 Sn3 Sn4 69.56(2) . .
Sn2 Sn3 Sn4 69.56(2) 9 .
Sn2 Sn3 Sn4 69.56(2) 5 .
K3 Sn3 Sn4 130.89(7) 4 .
K3 Sn3 Sn4 130.89(7) 3 .
K3 Sn3 Sn4 130.89(7) 2 .
K2 Sn3 Sn4 98.17(4) 10 .
K2 Sn3 Sn4 98.17(4) 6 .
K2 Sn3 Sn4 98.17(4) 2 .
Cu2 Sn3 Cu1 70.15(3) 34 10
Cu2 Sn3 Cu1 33.434(15) 30 10
Cu2 Sn3 Cu1 33.434(15) 26 10
Sn2 Sn3 Cu1 88.53(2) . 10
Sn2 Sn3 Cu1 35.37(2) 9 10
Sn2 Sn3 Cu1 88.53(2) 5 10
K3 Sn3 Cu1 138.92(5) 4 10
K3 Sn3 Cu1 96.69(7) 3 10
K3 Sn3 Cu1 138.92(5) 2 10
K2 Sn3 Cu1 80.76(3) 10 10
K2 Sn3 Cu1 132.37(5) 6 10
K2 Sn3 Cu1 80.76(3) 2 10
Sn4 Sn3 Cu1 34.194(16) . 10
Cu2 Sn3 Cu1 33.434(15) 34 6
Cu2 Sn3 Cu1 70.15(3) 30 6
Cu2 Sn3 Cu1 33.434(15) 26 6
Sn2 Sn3 Cu1 88.53(2) . 6
Sn2 Sn3 Cu1 88.53(2) 9 6
Sn2 Sn3 Cu1 35.37(2) 5 6
K3 Sn3 Cu1 96.69(7) 4 6
K3 Sn3 Cu1 138.92(5) 3 6
K3 Sn3 Cu1 138.92(5) 2 6
K2 Sn3 Cu1 80.76(3) 10 6
K2 Sn3 Cu1 80.76(3) 6 6
K2 Sn3 Cu1 132.37(5) 2 6
Sn4 Sn3 Cu1 34.194(16) . 6
Cu1 Sn3 Cu1 58.25(3) 10 6
Cu2 Sn3 Cu1 33.434(15) 34 2
Cu2 Sn3 Cu1 33.434(15) 30 2
Cu2 Sn3 Cu1 70.15(3) 26 2
Sn2 Sn3 Cu1 35.37(2) . 2
Sn2 Sn3 Cu1 88.53(2) 9 2
Sn2 Sn3 Cu1 88.53(2) 5 2
K3 Sn3 Cu1 138.92(5) 4 2
K3 Sn3 Cu1 138.92(5) 3 2
K3 Sn3 Cu1 96.69(7) 2 2
K2 Sn3 Cu1 132.37(5) 10 2
K2 Sn3 Cu1 80.76(3) 6 2
K2 Sn3 Cu1 80.76(3) 2 2
Sn4 Sn3 Cu1 34.194(16) . 2
Cu1 Sn3 Cu1 58.25(3) 10 2
Cu1 Sn3 Cu1 58.25(3) 6 2
Cu2 Sn3 Sn1 66.608(18) 34 39_656
Cu2 Sn3 Sn1 85.46(3) 30 39_656
Cu2 Sn3 Sn1 24.837(16) 26 39_656
Sn2 Sn3 Sn1 120.88(3) . 39_656
Sn2 Sn3 Sn1 72.455(14) 9 39_656
Sn2 Sn3 Sn1 36.029(11) 5 39_656
K3 Sn3 Sn1 83.17(6) 4 39_656
K3 Sn3 Sn1 106.88(4) 3 39_656
K3 Sn3 Sn1 161.362(17) 2 39_656
K2 Sn3 Sn1 47.83(3) 10 39_656
K2 Sn3 Sn1 100.91(2) 6 39_656
K2 Sn3 Sn1 136.48(3) 2 39_656
Sn4 Sn3 Sn1 55.264(11) . 39_656
Cu1 Sn3 Sn1 57.808(12) 10 39_656
Cu1 Sn3 Sn1 33.177(9) 6 39_656
Cu1 Sn3 Sn1 87.47(2) 2 39_656
Cu2 Sn3 Sn1 24.837(16) 34 42_566
Cu2 Sn3 Sn1 66.608(18) 30 42_566
Cu2 Sn3 Sn1 85.46(3) 26 42_566
Sn2 Sn3 Sn1 36.030(11) . 42_566
Sn2 Sn3 Sn1 120.88(3) 9 42_566
Sn2 Sn3 Sn1 72.455(14) 5 42_566
K3 Sn3 Sn1 106.88(4) 4 42_566
K3 Sn3 Sn1 161.362(17) 3 42_566
K3 Sn3 Sn1 83.17(6) 2 42_566
K2 Sn3 Sn1 136.48(3) 10 42_566
K2 Sn3 Sn1 47.83(3) 6 42_566
K2 Sn3 Sn1 100.91(2) 2 42_566
Sn4 Sn3 Sn1 55.264(11) . 42_566
Cu1 Sn3 Sn1 87.47(2) 10 42_566
Cu1 Sn3 Sn1 57.808(12) 6 42_566
Cu1 Sn3 Sn1 33.177(9) 2 42_566
Sn1 Sn3 Sn1 90.744(16) 39_656 42_566
Cu2 Sn3 Sn1 85.46(3) 34 45_665
Cu2 Sn3 Sn1 24.837(16) 30 45_665
Cu2 Sn3 Sn1 66.608(18) 26 45_665
Sn2 Sn3 Sn1 72.455(14) . 45_665
Sn2 Sn3 Sn1 36.029(11) 9 45_665
Sn2 Sn3 Sn1 120.88(3) 5 45_665
K3 Sn3 Sn1 161.362(17) 4 45_665
K3 Sn3 Sn1 83.17(6) 3 45_665
K3 Sn3 Sn1 106.88(4) 2 45_665
K2 Sn3 Sn1 100.91(2) 10 45_665
K2 Sn3 Sn1 136.48(3) 6 45_665
K2 Sn3 Sn1 47.83(3) 2 45_665
Sn4 Sn3 Sn1 55.264(11) . 45_665
Cu1 Sn3 Sn1 33.177(9) 10 45_665
Cu1 Sn3 Sn1 87.47(2) 6 45_665
Cu1 Sn3 Sn1 57.808(12) 2 45_665
Sn1 Sn3 Sn1 90.744(16) 39_656 45_665
Sn1 Sn3 Sn1 90.744(16) 42_566 45_665
Cu2 Sn3 Sn1 24.837(16) 34 12
Cu2 Sn3 Sn1 85.46(3) 30 12
Cu2 Sn3 Sn1 66.608(18) 26 12
Sn2 Sn3 Sn1 72.455(14) . 12
Sn2 Sn3 Sn1 120.88(3) 9 12
Sn2 Sn3 Sn1 36.029(11) 5 12
K3 Sn3 Sn1 83.17(6) 4 12
K3 Sn3 Sn1 161.362(17) 3 12
K3 Sn3 Sn1 106.88(4) 2 12
K2 Sn3 Sn1 100.91(2) 10 12
K2 Sn3 Sn1 47.83(3) 6 12
K2 Sn3 Sn1 136.48(3) 2 12
Sn4 Sn3 Sn1 55.264(11) . 12
Cu1 Sn3 Sn1 87.47(2) 10 12
Cu1 Sn3 Sn1 33.177(9) 6 12
Cu1 Sn3 Sn1 57.808(12) 2 12
Sn1 Sn3 Sn1 60.255(14) 39_656 12
Sn1 Sn3 Sn1 36.426(12) 42_566 12
Sn1 Sn3 Sn1 109.07(2) 45_665 12
Cu2 Sn3 Sn1 85.46(3) 34 4
Cu2 Sn3 Sn1 66.608(18) 30 4
Cu2 Sn3 Sn1 24.837(16) 26 4
Sn2 Sn3 Sn1 120.88(3) . 4
Sn2 Sn3 Sn1 36.029(11) 9 4
Sn2 Sn3 Sn1 72.455(14) 5 4
K3 Sn3 Sn1 106.88(4) 4 4
K3 Sn3 Sn1 83.17(6) 3 4
K3 Sn3 Sn1 161.362(17) 2 4
K2 Sn3 Sn1 47.83(3) 10 4
K2 Sn3 Sn1 136.48(3) 6 4
K2 Sn3 Sn1 100.91(2) 2 4
Sn4 Sn3 Sn1 55.264(11) . 4
Cu1 Sn3 Sn1 33.177(9) 10 4
Cu1 Sn3 Sn1 57.808(12) 6 4
Cu1 Sn3 Sn1 87.47(2) 2 4
Sn1 Sn3 Sn1 36.426(12) 39_656 4
Sn1 Sn3 Sn1 109.07(2) 42_566 4
Sn1 Sn3 Sn1 60.255(14) 45_665 4
Sn1 Sn3 Sn1 90.744(16) 12 4
Cu2 Sn3 Sn1 66.608(18) 34 8
Cu2 Sn3 Sn1 24.837(16) 30 8
Cu2 Sn3 Sn1 85.46(3) 26 8
Sn2 Sn3 Sn1 36.030(11) . 8
Sn2 Sn3 Sn1 72.455(14) 9 8
Sn2 Sn3 Sn1 120.88(3) 5 8
K3 Sn3 Sn1 161.362(17) 4 8
K3 Sn3 Sn1 106.88(4) 3 8
K3 Sn3 Sn1 83.17(6) 2 8
K2 Sn3 Sn1 136.48(3) 10 8
K2 Sn3 Sn1 100.91(2) 6 8
K2 Sn3 Sn1 47.83(3) 2 8
Sn4 Sn3 Sn1 55.264(11) . 8
Cu1 Sn3 Sn1 57.808(12) 10 8
Cu1 Sn3 Sn1 87.47(2) 6 8
Cu1 Sn3 Sn1 33.177(9) 2 8
Sn1 Sn3 Sn1 109.07(2) 39_656 8
Sn1 Sn3 Sn1 60.255(14) 42_566 8
Sn1 Sn3 Sn1 36.426(12) 45_665 8
Sn1 Sn3 Sn1 90.744(16) 12 8
Sn1 Sn3 Sn1 90.744(16) 4 8
Cu2 Sn3 Sn3 146.141(12) 34 2
Cu2 Sn3 Sn3 146.141(12) 30 2
Cu2 Sn3 Sn3 108.78(3) 26 2
Sn2 Sn3 Sn3 145.71(2) . 2
Sn2 Sn3 Sn3 90.840(18) 9 2
Sn2 Sn3 Sn3 90.840(18) 5 2
K3 Sn3 Sn3 41.18(5) 4 2
K3 Sn3 Sn3 41.18(5) 3 2
K3 Sn3 Sn3 84.38(7) 2 2
K2 Sn3 Sn3 46.56(4) 10 2
K2 Sn3 Sn3 99.77(3) 6 2
K2 Sn3 Sn3 99.77(3) 2 2
Sn4 Sn3 Sn3 144.7 . 2
Cu1 Sn3 Sn3 120.872(13) 10 2
Cu1 Sn3 Sn3 120.872(13) 6 2
Cu1 Sn3 Sn3 178.929(16) 2 2
Sn1 Sn3 Sn3 91.515(11) 39_656 2
Sn1 Sn3 Sn3 147.237(9) 42_566 2
Sn1 Sn3 Sn3 121.895(9) 45_665 2
Sn1 Sn3 Sn3 121.895(9) 12 2
Sn1 Sn3 Sn3 91.515(11) 4 2
Sn1 Sn3 Sn3 147.237(9) 8 2
Cu2 Sn3 Sn3 108.78(3) 34 3
Cu2 Sn3 Sn3 146.141(12) 30 3
Cu2 Sn3 Sn3 146.141(12) 26 3
Sn2 Sn3 Sn3 90.840(18) . 3
Sn2 Sn3 Sn3 145.71(2) 9 3
Sn2 Sn3 Sn3 90.840(18) 5 3
K3 Sn3 Sn3 41.18(5) 4 3
K3 Sn3 Sn3 84.38(7) 3 3
K3 Sn3 Sn3 41.18(5) 2 3
K2 Sn3 Sn3 99.77(3) 10 3
K2 Sn3 Sn3 46.56(4) 6 3
K2 Sn3 Sn3 99.77(3) 2 3
Sn4 Sn3 Sn3 144.7 . 3
Cu1 Sn3 Sn3 178.929(16) 10 3
Cu1 Sn3 Sn3 120.872(13) 6 3
Cu1 Sn3 Sn3 120.872(13) 2 3
Sn1 Sn3 Sn3 121.895(9) 39_656 3
Sn1 Sn3 Sn3 91.515(11) 42_566 3
Sn1 Sn3 Sn3 147.237(9) 45_665 3
Sn1 Sn3 Sn3 91.515(11) 12 3
Sn1 Sn3 Sn3 147.237(9) 4 3
Sn1 Sn3 Sn3 121.895(9) 8 3
Sn3 Sn3 Sn3 60.0 2 3
Cu2 Sn3 Sn3 146.141(12) 34 4
Cu2 Sn3 Sn3 108.78(3) 30 4
Cu2 Sn3 Sn3 146.141(12) 26 4
Sn2 Sn3 Sn3 90.840(18) . 4
Sn2 Sn3 Sn3 90.840(18) 9 4
Sn2 Sn3 Sn3 145.71(2) 5 4
K3 Sn3 Sn3 84.38(7) 4 4
K3 Sn3 Sn3 41.18(5) 3 4
K3 Sn3 Sn3 41.18(5) 2 4
K2 Sn3 Sn3 99.77(3) 10 4
K2 Sn3 Sn3 99.77(3) 6 4
K2 Sn3 Sn3 46.56(4) 2 4
Sn4 Sn3 Sn3 144.7 . 4
Cu1 Sn3 Sn3 120.872(13) 10 4
Cu1 Sn3 Sn3 178.929(16) 6 4
Cu1 Sn3 Sn3 120.872(13) 2 4
Sn1 Sn3 Sn3 147.237(9) 39_656 4
Sn1 Sn3 Sn3 121.895(9) 42_566 4
Sn1 Sn3 Sn3 91.515(11) 45_665 4
Sn1 Sn3 Sn3 147.237(9) 12 4
Sn1 Sn3 Sn3 121.895(9) 4 4
Sn1 Sn3 Sn3 91.515(11) 8 4
Sn3 Sn3 Sn3 60.0 2 4
Sn3 Sn3 Sn3 60.0 3 4
Cu2 Sn3 K3 144.04(3) 34 .
Cu2 Sn3 K3 144.04(3) 30 .
Cu2 Sn3 K3 144.04(3) 26 .
Sn2 Sn3 K3 110.44(2) . .
Sn2 Sn3 K3 110.44(2) 9 .
Sn2 Sn3 K3 110.44(2) 5 .
K3 Sn3 K3 49.11(7) 4 .
K3 Sn3 K3 49.11(7) 3 .
K3 Sn3 K3 49.11(7) 2 .
K2 Sn3 K3 81.83(4) 10 .
K2 Sn3 K3 81.83(4) 6 .
K2 Sn3 K3 81.83(4) 2 .
Sn4 Sn3 K3 180.00(4) . .
Cu1 Sn3 K3 145.806(16) 10 .
Cu1 Sn3 K3 145.806(16) 6 .
Cu1 Sn3 K3 145.806(16) 2 .
Sn1 Sn3 K3 124.736(11) 39_656 .
Sn1 Sn3 K3 124.736(11) 42_566 .
Sn1 Sn3 K3 124.736(11) 45_665 .
Sn1 Sn3 K3 124.736(11) 12 .
Sn1 Sn3 K3 124.736(11) 4 .
Sn1 Sn3 K3 124.736(11) 8 .
Sn3 Sn3 K3 35.3 2 .
Sn3 Sn3 K3 35.3 3 .
Sn3 Sn3 K3 35.3 4 .
Cu2 Sn3 Sn2 116.843(10) 34 12
Cu2 Sn3 Sn2 149.321(18) 30 12
Cu2 Sn3 Sn2 90.34(2) 26 12
Sn2 Sn3 Sn2 151.739(15) . 12
Sn2 Sn3 Sn2 99.774(8) 9 12
Sn2 Sn3 Sn2 61.178(16) 5 12
K3 Sn3 Sn2 26.235(10) 4 12
K3 Sn3 Sn2 68.22(3) 3 12
K3 Sn3 Sn2 101.69(7) 2 12
K2 Sn3 Sn2 36.16(3) 10 12
K2 Sn3 Sn2 86.77(2) 6 12
K2 Sn3 Sn2 129.22(4) 2 12
Sn4 Sn3 Sn2 122.859(9) . 12
Cu1 Sn3 Sn2 115.910(7) 10 12
Cu1 Sn3 Sn2 92.637(14) 6 12
Cu1 Sn3 Sn2 149.701(15) 2 12
Sn1 Sn3 Sn2 67.846(7) 39_656 12
Sn1 Sn3 Sn2 125.989(8) 42_566 12
Sn1 Sn3 Sn2 135.803(7) 45_665 12
Sn1 Sn3 Sn2 93.595(8) 12 12
Sn1 Sn3 Sn2 82.760(6) 4 12
Sn1 Sn3 Sn2 172.226(8) 8 12
Sn3 Sn3 Sn2 29.662(9) 2 12
Sn3 Sn3 Sn2 64.478(7) 3 12
Sn3 Sn3 Sn2 88.326(9) 4 12
K3 Sn3 Sn2 57.141(9) . 12
Cu2 Sn3 Sn2 149.321(18) 34 7
Cu2 Sn3 Sn2 116.843(10) 30 7
Cu2 Sn3 Sn2 90.34(2) 26 7
Sn2 Sn3 Sn2 151.739(15) . 7
Sn2 Sn3 Sn2 61.178(16) 9 7
Sn2 Sn3 Sn2 99.774(8) 5 7
K3 Sn3 Sn2 68.22(3) 4 7
K3 Sn3 Sn2 26.235(10) 3 7
K3 Sn3 Sn2 101.69(7) 2 7
K2 Sn3 Sn2 36.16(3) 10 7
K2 Sn3 Sn2 129.22(4) 6 7
K2 Sn3 Sn2 86.77(2) 2 7
Sn4 Sn3 Sn2 122.859(9) . 7
Cu1 Sn3 Sn2 92.637(14) 10 7
Cu1 Sn3 Sn2 115.910(7) 6 7
Cu1 Sn3 Sn2 149.701(15) 2 7
Sn1 Sn3 Sn2 82.760(6) 39_656 7
Sn1 Sn3 Sn2 172.226(8) 42_566 7
Sn1 Sn3 Sn2 93.595(8) 45_665 7
Sn1 Sn3 Sn2 135.803(7) 12 7
Sn1 Sn3 Sn2 67.846(7) 4 7
Sn1 Sn3 Sn2 125.989(8) 8 7
Sn3 Sn3 Sn2 29.662(9) 2 7
Sn3 Sn3 Sn2 88.326(9) 3 7
Sn3 Sn3 Sn2 64.478(7) 4 7
K3 Sn3 Sn2 57.141(9) . 7
Sn2 Sn3 Sn2 47.361(12) 12 7
Cu2 Sn3 Sn2 149.321(18) 34 4
Cu2 Sn3 Sn2 90.34(2) 30 4
Cu2 Sn3 Sn2 116.843(10) 26 4
Sn2 Sn3 Sn2 99.774(8) . 4
Sn2 Sn3 Sn2 61.178(16) 9 4
Sn2 Sn3 Sn2 151.739(15) 5 4
K3 Sn3 Sn2 101.69(7) 4 4
K3 Sn3 Sn2 26.235(10) 3 4
K3 Sn3 Sn2 68.22(3) 2 4
K2 Sn3 Sn2 86.77(2) 10 4
K2 Sn3 Sn2 129.22(4) 6 4
K2 Sn3 Sn2 36.16(3) 2 4
Sn4 Sn3 Sn2 122.859(9) . 4
Cu1 Sn3 Sn2 92.637(14) 10 4
Cu1 Sn3 Sn2 149.701(15) 6 4
Cu1 Sn3 Sn2 115.910(7) 2 4
Sn1 Sn3 Sn2 125.989(8) 39_656 4
Sn1 Sn3 Sn2 135.803(7) 42_566 4
Sn1 Sn3 Sn2 67.846(7) 45_665 4
Sn1 Sn3 Sn2 172.226(8) 12 4
Sn1 Sn3 Sn2 93.595(8) 4 4
Sn1 Sn3 Sn2 82.760(6) 8 4
Sn3 Sn3 Sn2 64.478(7) 2 4
Sn3 Sn3 Sn2 88.326(9) 3 4
Sn3 Sn3 Sn2 29.662(9) 4 4
K3 Sn3 Sn2 57.141(9) . 4
Sn2 Sn3 Sn2 93.349(13) 12 4
Sn2 Sn3 Sn2 51.966(9) 7 4
Cu2 Sn3 Sn2 90.34(2) 34 3
Cu2 Sn3 Sn2 149.321(18) 30 3
Cu2 Sn3 Sn2 116.843(10) 26 3
Sn2 Sn3 Sn2 99.774(8) . 3
Sn2 Sn3 Sn2 151.739(15) 9 3
Sn2 Sn3 Sn2 61.178(16) 5 3
K3 Sn3 Sn2 26.235(10) 4 3
K3 Sn3 Sn2 101.69(7) 3 3
K3 Sn3 Sn2 68.22(3) 2 3
K2 Sn3 Sn2 86.77(2) 10 3
K2 Sn3 Sn2 36.16(3) 6 3
K2 Sn3 Sn2 129.22(4) 2 3
Sn4 Sn3 Sn2 122.859(9) . 3
Cu1 Sn3 Sn2 149.701(15) 10 3
Cu1 Sn3 Sn2 92.637(14) 6 3
Cu1 Sn3 Sn2 115.910(7) 2 3
Sn1 Sn3 Sn2 93.595(8) 39_656 3
Sn1 Sn3 Sn2 82.760(6) 42_566 3
Sn1 Sn3 Sn2 172.226(8) 45_665 3
Sn1 Sn3 Sn2 67.846(7) 12 3
Sn1 Sn3 Sn2 125.989(8) 4 3
Sn1 Sn3 Sn2 135.803(7) 8 3
Sn3 Sn3 Sn2 64.478(7) 2 3
Sn3 Sn3 Sn2 29.662(9) 3 3
Sn3 Sn3 Sn2 88.326(9) 4 3
K3 Sn3 Sn2 57.141(9) . 3
Sn2 Sn3 Sn2 51.966(9) 12 3
Sn2 Sn3 Sn2 93.349(12) 7 3
Sn2 Sn3 Sn2 114.226(18) 4 3
Cu2 Sn4 Cu2 180.00(5) 34 10
Cu2 Sn4 Cu2 64.05(4) 34 30
Cu2 Sn4 Cu2 115.95(4) 10 30
Cu2 Sn4 Cu2 115.95(4) 34 6
Cu2 Sn4 Cu2 64.05(4) 10 6
Cu2 Sn4 Cu2 180.00(5) 30 6
Cu2 Sn4 Cu2 64.05(4) 34 26
Cu2 Sn4 Cu2 115.95(4) 10 26
Cu2 Sn4 Cu2 64.05(4) 30 26
Cu2 Sn4 Cu2 115.95(4) 6 26
Cu2 Sn4 Cu2 115.95(4) 34 2
Cu2 Sn4 Cu2 64.05(4) 10 2
Cu2 Sn4 Cu2 115.95(4) 30 2
Cu2 Sn4 Cu2 64.05(4) 6 2
Cu2 Sn4 Cu2 180.00(5) 26 2
Cu2 Sn4 Cu1 62.86(3) 34 34
Cu2 Sn4 Cu1 117.14(3) 10 34
Cu2 Sn4 Cu1 116.53(2) 30 34
Cu2 Sn4 Cu1 63.47(2) 6 34
Cu2 Sn4 Cu1 116.53(2) 26 34
Cu2 Sn4 Cu1 63.47(2) 2 34
Cu2 Sn4 Cu1 117.14(3) 34 10
Cu2 Sn4 Cu1 62.86(3) 10 10
Cu2 Sn4 Cu1 63.47(2) 30 10
Cu2 Sn4 Cu1 116.53(2) 6 10
Cu2 Sn4 Cu1 63.47(2) 26 10
Cu2 Sn4 Cu1 116.53(2) 2 10
Cu1 Sn4 Cu1 180.00(7) 34 10
Cu2 Sn4 Cu1 116.53(2) 34 30
Cu2 Sn4 Cu1 63.47(2) 10 30
Cu2 Sn4 Cu1 62.86(3) 30 30
Cu2 Sn4 Cu1 117.14(3) 6 30
Cu2 Sn4 Cu1 116.53(2) 26 30
Cu2 Sn4 Cu1 63.47(2) 2 30
Cu1 Sn4 Cu1 116.683(14) 34 30
Cu1 Sn4 Cu1 63.317(14) 10 30
Cu2 Sn4 Cu1 63.47(2) 34 6
Cu2 Sn4 Cu1 116.53(2) 10 6
Cu2 Sn4 Cu1 117.14(3) 30 6
Cu2 Sn4 Cu1 62.86(3) 6 6
Cu2 Sn4 Cu1 63.47(2) 26 6
Cu2 Sn4 Cu1 116.53(2) 2 6
Cu1 Sn4 Cu1 63.317(14) 34 6
Cu1 Sn4 Cu1 116.683(14) 10 6
Cu1 Sn4 Cu1 180.00(7) 30 6
Cu2 Sn4 Cu1 116.53(2) 34 26
Cu2 Sn4 Cu1 63.47(2) 10 26
Cu2 Sn4 Cu1 116.53(2) 30 26
Cu2 Sn4 Cu1 63.47(2) 6 26
Cu2 Sn4 Cu1 62.86(3) 26 26
Cu2 Sn4 Cu1 117.14(3) 2 26
Cu1 Sn4 Cu1 116.683(14) 34 26
Cu1 Sn4 Cu1 63.317(14) 10 26
Cu1 Sn4 Cu1 116.683(14) 30 26
Cu1 Sn4 Cu1 63.317(14) 6 26
Cu2 Sn4 Cu1 63.47(2) 34 2
Cu2 Sn4 Cu1 116.53(2) 10 2
Cu2 Sn4 Cu1 63.47(2) 30 2
Cu2 Sn4 Cu1 116.53(2) 6 2
Cu2 Sn4 Cu1 117.14(3) 26 2
Cu2 Sn4 Cu1 62.86(3) 2 2
Cu1 Sn4 Cu1 63.317(14) 34 2
Cu1 Sn4 Cu1 116.683(14) 10 2
Cu1 Sn4 Cu1 63.317(14) 30 2
Cu1 Sn4 Cu1 116.683(14) 6 2
Cu1 Sn4 Cu1 180.00(7) 26 2
Cu2 Sn4 Sn3 142.24(3) 34 25
Cu2 Sn4 Sn3 37.76(3) 10 25
Cu2 Sn4 Sn3 142.24(3) 30 25
Cu2 Sn4 Sn3 37.76(3) 6 25
Cu2 Sn4 Sn3 142.24(3) 26 25
Cu2 Sn4 Sn3 37.76(3) 2 25
Cu1 Sn4 Sn3 79.38(2) 34 25
Cu1 Sn4 Sn3 100.62(2) 10 25
Cu1 Sn4 Sn3 79.38(2) 30 25
Cu1 Sn4 Sn3 100.62(2) 6 25
Cu1 Sn4 Sn3 79.38(2) 26 25
Cu1 Sn4 Sn3 100.62(2) 2 25
Cu2 Sn4 Sn3 37.76(3) 34 .
Cu2 Sn4 Sn3 142.24(3) 10 .
Cu2 Sn4 Sn3 37.76(3) 30 .
Cu2 Sn4 Sn3 142.24(3) 6 .
Cu2 Sn4 Sn3 37.76(3) 26 .
Cu2 Sn4 Sn3 142.24(3) 2 .
Cu1 Sn4 Sn3 100.62(2) 34 .
Cu1 Sn4 Sn3 79.38(2) 10 .
Cu1 Sn4 Sn3 100.62(2) 30 .
Cu1 Sn4 Sn3 79.38(2) 6 .
Cu1 Sn4 Sn3 100.62(2) 26 .
Cu1 Sn4 Sn3 79.38(2) 2 .
Sn3 Sn4 Sn3 180.00(4) 25 .
Cu2 Sn4 Sn2 37.890(9) 34 .
Cu2 Sn4 Sn2 142.110(9) 10 .
Cu2 Sn4 Sn2 37.890(9) 30 .
Cu2 Sn4 Sn2 142.110(9) 6 .
Cu2 Sn4 Sn2 80.36(3) 26 .
Cu2 Sn4 Sn2 99.64(3) 2 .
Cu1 Sn4 Sn2 78.64(2) 34 .
Cu1 Sn4 Sn2 101.36(2) 10 .
Cu1 Sn4 Sn2 78.64(2) 30 .
Cu1 Sn4 Sn2 101.36(2) 6 .
Cu1 Sn4 Sn2 143.22(3) 26 .
Cu1 Sn4 Sn2 36.78(3) 2 .
Sn3 Sn4 Sn2 137.397(9) 25 .
Sn3 Sn4 Sn2 42.603(9) . .
Cu2 Sn4 Sn2 142.109(9) 34 25
Cu2 Sn4 Sn2 37.891(9) 10 25
Cu2 Sn4 Sn2 142.109(9) 30 25
Cu2 Sn4 Sn2 37.891(9) 6 25
Cu2 Sn4 Sn2 99.64(3) 26 25
Cu2 Sn4 Sn2 80.36(3) 2 25
Cu1 Sn4 Sn2 101.36(2) 34 25
Cu1 Sn4 Sn2 78.64(2) 10 25
Cu1 Sn4 Sn2 101.36(2) 30 25
Cu1 Sn4 Sn2 78.64(2) 6 25
Cu1 Sn4 Sn2 36.78(3) 26 25
Cu1 Sn4 Sn2 143.22(3) 2 25
Sn3 Sn4 Sn2 42.604(9) 25 25
Sn3 Sn4 Sn2 137.396(9) . 25
Sn2 Sn4 Sn2 180.0 . 25
Cu2 Sn4 Sn2 37.891(9) 34 5
Cu2 Sn4 Sn2 142.109(9) 10 5
Cu2 Sn4 Sn2 80.36(3) 30 5
Cu2 Sn4 Sn2 99.64(3) 6 5
Cu2 Sn4 Sn2 37.891(9) 26 5
Cu2 Sn4 Sn2 142.109(9) 2 5
Cu1 Sn4 Sn2 78.64(2) 34 5
Cu1 Sn4 Sn2 101.36(2) 10 5
Cu1 Sn4 Sn2 143.22(3) 30 5
Cu1 Sn4 Sn2 36.78(3) 6 5
Cu1 Sn4 Sn2 78.64(2) 26 5
Cu1 Sn4 Sn2 101.36(2) 2 5
Sn3 Sn4 Sn2 137.396(9) 25 5
Sn3 Sn4 Sn2 42.604(9) . 5
Sn2 Sn4 Sn2 71.780(14) . 5
Sn2 Sn4 Sn2 108.219(14) 25 5
Cu2 Sn4 Sn2 142.109(9) 34 29
Cu2 Sn4 Sn2 37.891(9) 10 29
Cu2 Sn4 Sn2 99.64(3) 30 29
Cu2 Sn4 Sn2 80.36(3) 6 29
Cu2 Sn4 Sn2 142.109(9) 26 29
Cu2 Sn4 Sn2 37.891(9) 2 29
Cu1 Sn4 Sn2 101.36(2) 34 29
Cu1 Sn4 Sn2 78.64(2) 10 29
Cu1 Sn4 Sn2 36.78(3) 30 29
Cu1 Sn4 Sn2 143.22(3) 6 29
Cu1 Sn4 Sn2 101.36(2) 26 29
Cu1 Sn4 Sn2 78.64(2) 2 29
Sn3 Sn4 Sn2 42.604(9) 25 29
Sn3 Sn4 Sn2 137.396(9) . 29
Sn2 Sn4 Sn2 108.220(14) . 29
Sn2 Sn4 Sn2 71.781(14) 25 29
Sn2 Sn4 Sn2 180.000(12) 5 29
Cu2 Sn4 Sn2 80.36(3) 34 9
Cu2 Sn4 Sn2 99.64(3) 10 9
Cu2 Sn4 Sn2 37.891(9) 30 9
Cu2 Sn4 Sn2 142.109(9) 6 9
Cu2 Sn4 Sn2 37.891(9) 26 9
Cu2 Sn4 Sn2 142.109(9) 2 9
Cu1 Sn4 Sn2 143.22(3) 34 9
Cu1 Sn4 Sn2 36.78(3) 10 9
Cu1 Sn4 Sn2 78.64(2) 30 9
Cu1 Sn4 Sn2 101.36(2) 6 9
Cu1 Sn4 Sn2 78.64(2) 26 9
Cu1 Sn4 Sn2 101.36(2) 2 9
Sn3 Sn4 Sn2 137.396(9) 25 9
Sn3 Sn4 Sn2 42.604(9) . 9
Sn2 Sn4 Sn2 71.780(14) . 9
Sn2 Sn4 Sn2 108.219(14) 25 9
Sn2 Sn4 Sn2 71.781(14) 5 9
Sn2 Sn4 Sn2 108.219(14) 29 9
Cu2 Sn4 Sn2 99.64(3) 34 33
Cu2 Sn4 Sn2 80.36(3) 10 33
Cu2 Sn4 Sn2 142.109(9) 30 33
Cu2 Sn4 Sn2 37.891(9) 6 33
Cu2 Sn4 Sn2 142.109(9) 26 33
Cu2 Sn4 Sn2 37.891(9) 2 33
Cu1 Sn4 Sn2 36.78(3) 34 33
Cu1 Sn4 Sn2 143.22(3) 10 33
Cu1 Sn4 Sn2 101.36(2) 30 33
Cu1 Sn4 Sn2 78.64(2) 6 33
Cu1 Sn4 Sn2 101.36(2) 26 33
Cu1 Sn4 Sn2 78.64(2) 2 33
Sn3 Sn4 Sn2 42.604(9) 25 33
Sn3 Sn4 Sn2 137.396(9) . 33
Sn2 Sn4 Sn2 108.220(14) . 33
Sn2 Sn4 Sn2 71.781(14) 25 33
Sn2 Sn4 Sn2 108.219(14) 5 33
Sn2 Sn4 Sn2 71.781(14) 29 33
Sn2 Sn4 Sn2 180.000(12) 9 33
Cu2 Sn4 Sn1 78.70(2) 34 21_445
Cu2 Sn4 Sn1 101.30(2) 10 21_445
Cu2 Sn4 Sn1 142.74(2) 30 21_445
Cu2 Sn4 Sn1 37.26(2) 6 21_445
Cu2 Sn4 Sn1 100.639(10) 26 21_445
Cu2 Sn4 Sn1 79.361(10) 2 21_445
Cu1 Sn4 Sn1 37.308(10) 34 21_445
Cu1 Sn4 Sn1 142.692(10) 10 21_445
Cu1 Sn4 Sn1 142.83(2) 30 21_445
Cu1 Sn4 Sn1 37.17(2) 6 21_445
Cu1 Sn4 Sn1 79.376(9) 26 21_445
Cu1 Sn4 Sn1 100.624(9) 2 21_445
Sn3 Sn4 Sn1 70.685(6) 25 21_445
Sn3 Sn4 Sn1 109.315(6) . 21_445
Sn2 Sn4 Sn1 109.175(6) . 21_445
Sn2 Sn4 Sn1 70.825(6) 25 21_445
Sn2 Sn4 Sn1 69.673(10) 5 21_445
Sn2 Sn4 Sn1 110.327(10) 29 21_445
Sn2 Sn4 Sn1 138.528(8) 9 21_445
Sn2 Sn4 Sn1 41.472(8) 33 21_445
Cu2 Sn4 Sn1 37.26(2) 34 42_566
Cu2 Sn4 Sn1 142.74(2) 10 42_566
Cu2 Sn4 Sn1 79.361(10) 30 42_566
Cu2 Sn4 Sn1 100.639(10) 6 42_566
Cu2 Sn4 Sn1 101.30(2) 26 42_566
Cu2 Sn4 Sn1 78.70(2) 2 42_566
Cu1 Sn4 Sn1 37.17(2) 34 42_566
Cu1 Sn4 Sn1 142.83(2) 10 42_566
Cu1 Sn4 Sn1 100.624(9) 30 42_566
Cu1 Sn4 Sn1 79.376(9) 6 42_566
Cu1 Sn4 Sn1 142.692(10) 26 42_566
Cu1 Sn4 Sn1 37.308(10) 2 42_566
Sn3 Sn4 Sn1 109.315(6) 25 42_566
Sn3 Sn4 Sn1 70.685(6) . 42_566
Sn2 Sn4 Sn1 41.473(8) . 42_566
Sn2 Sn4 Sn1 138.528(8) 25 42_566
Sn2 Sn4 Sn1 70.825(6) 5 42_566
Sn2 Sn4 Sn1 109.175(6) 29 42_566
Sn2 Sn4 Sn1 110.327(10) 9 42_566
Sn2 Sn4 Sn1 69.673(10) 33 42_566
Sn1 Sn4 Sn1 70.373(6) 21_445 42_566
Cu2 Sn4 Sn1 142.74(2) 34 18_544
Cu2 Sn4 Sn1 37.26(2) 10 18_544
Cu2 Sn4 Sn1 100.639(10) 30 18_544
Cu2 Sn4 Sn1 79.361(10) 6 18_544
Cu2 Sn4 Sn1 78.70(2) 26 18_544
Cu2 Sn4 Sn1 101.30(2) 2 18_544
Cu1 Sn4 Sn1 142.83(2) 34 18_544
Cu1 Sn4 Sn1 37.17(2) 10 18_544
Cu1 Sn4 Sn1 79.376(9) 30 18_544
Cu1 Sn4 Sn1 100.624(9) 6 18_544
Cu1 Sn4 Sn1 37.308(10) 26 18_544
Cu1 Sn4 Sn1 142.692(10) 2 18_544
Sn3 Sn4 Sn1 70.685(6) 25 18_544
Sn3 Sn4 Sn1 109.315(6) . 18_544
Sn2 Sn4 Sn1 138.527(8) . 18_544
Sn2 Sn4 Sn1 41.472(8) 25 18_544
Sn2 Sn4 Sn1 109.175(6) 5 18_544
Sn2 Sn4 Sn1 70.825(6) 29 18_544
Sn2 Sn4 Sn1 69.673(10) 9 18_544
Sn2 Sn4 Sn1 110.327(10) 33 18_544
Sn1 Sn4 Sn1 109.627(6) 21_445 18_544
Sn1 Sn4 Sn1 180.000(11) 42_566 18_544
Cu2 Sn4 Sn1 79.361(10) 34 39_656
Cu2 Sn4 Sn1 100.639(10) 10 39_656
Cu2 Sn4 Sn1 101.30(2) 30 39_656
Cu2 Sn4 Sn1 78.70(2) 6 39_656
Cu2 Sn4 Sn1 37.26(2) 26 39_656
Cu2 Sn4 Sn1 142.74(2) 2 39_656
Cu1 Sn4 Sn1 100.624(9) 34 39_656
Cu1 Sn4 Sn1 79.376(9) 10 39_656
Cu1 Sn4 Sn1 142.692(10) 30 39_656
Cu1 Sn4 Sn1 37.308(10) 6 39_656
Cu1 Sn4 Sn1 37.17(2) 26 39_656
Cu1 Sn4 Sn1 142.83(2) 2 39_656
Sn3 Sn4 Sn1 109.315(6) 25 39_656
Sn3 Sn4 Sn1 70.685(6) . 39_656
Sn2 Sn4 Sn1 110.325(10) . 39_656
Sn2 Sn4 Sn1 69.673(10) 25 39_656
Sn2 Sn4 Sn1 41.472(8) 5 39_656
Sn2 Sn4 Sn1 138.528(8) 29 39_656
Sn2 Sn4 Sn1 70.825(6) 9 39_656
Sn2 Sn4 Sn1 109.175(6) 33 39_656
Sn1 Sn4 Sn1 70.373(6) 21_445 39_656
Sn1 Sn4 Sn1 109.627(6) 42_566 39_656
Sn1 Sn4 Sn1 70.373(6) 18_544 39_656
Cu2 Sn4 Sn1 100.639(10) 34 15_454
Cu2 Sn4 Sn1 79.361(10) 10 15_454
Cu2 Sn4 Sn1 78.70(2) 30 15_454
Cu2 Sn4 Sn1 101.30(2) 6 15_454
Cu2 Sn4 Sn1 142.74(2) 26 15_454
Cu2 Sn4 Sn1 37.26(2) 2 15_454
Cu1 Sn4 Sn1 79.376(9) 34 15_454
Cu1 Sn4 Sn1 100.624(9) 10 15_454
Cu1 Sn4 Sn1 37.308(10) 30 15_454
Cu1 Sn4 Sn1 142.692(10) 6 15_454
Cu1 Sn4 Sn1 142.83(2) 26 15_454
Cu1 Sn4 Sn1 37.17(2) 2 15_454
Sn3 Sn4 Sn1 70.685(6) 25 15_454
Sn3 Sn4 Sn1 109.315(6) . 15_454
Sn2 Sn4 Sn1 69.675(10) . 15_454
Sn2 Sn4 Sn1 110.327(10) 25 15_454
Sn2 Sn4 Sn1 138.528(8) 5 15_454
Sn2 Sn4 Sn1 41.472(8) 29 15_454
Sn2 Sn4 Sn1 109.175(6) 9 15_454
Sn2 Sn4 Sn1 70.825(6) 33 15_454
Sn1 Sn4 Sn1 109.627(6) 21_445 15_454
Sn1 Sn4 Sn1 70.373(6) 42_566 15_454
Sn1 Sn4 Sn1 109.627(6) 18_544 15_454
Sn1 Sn4 Sn1 180.000(17) 39_656 15_454
Cu2 Sn4 Sn1 142.74(2) 34 36
Cu2 Sn4 Sn1 37.26(2) 10 36
Cu2 Sn4 Sn1 78.70(2) 30 36
Cu2 Sn4 Sn1 101.30(2) 6 36
Cu2 Sn4 Sn1 100.639(10) 26 36
Cu2 Sn4 Sn1 79.361(10) 2 36
Cu1 Sn4 Sn1 142.83(2) 34 36
Cu1 Sn4 Sn1 37.17(2) 10 36
Cu1 Sn4 Sn1 37.308(10) 30 36
Cu1 Sn4 Sn1 142.692(10) 6 36
Cu1 Sn4 Sn1 79.376(9) 26 36
Cu1 Sn4 Sn1 100.624(9) 2 36
Sn3 Sn4 Sn1 70.685(6) 25 36
Sn3 Sn4 Sn1 109.315(6) . 36
Sn2 Sn4 Sn1 109.175(6) . 36
Sn2 Sn4 Sn1 70.825(6) 25 36
Sn2 Sn4 Sn1 138.528(8) 5 36
Sn2 Sn4 Sn1 41.472(8) 29 36
Sn2 Sn4 Sn1 69.673(10) 9 36
Sn2 Sn4 Sn1 110.327(10) 33 36
Sn1 Sn4 Sn1 138.562(12) 21_445 36
Sn1 Sn4 Sn1 137.932(13) 42_566 36
Sn1 Sn4 Sn1 42.068(13) 18_544 36
Sn1 Sn4 Sn1 109.604(13) 39_656 36
Sn1 Sn4 Sn1 70.396(13) 15_454 36
Cu2 Sn4 Sn1 37.26(2) 34 12
Cu2 Sn4 Sn1 142.74(2) 10 12
Cu2 Sn4 Sn1 101.30(2) 30 12
Cu2 Sn4 Sn1 78.70(2) 6 12
Cu2 Sn4 Sn1 79.361(10) 26 12
Cu2 Sn4 Sn1 100.639(10) 2 12
Cu1 Sn4 Sn1 37.17(2) 34 12
Cu1 Sn4 Sn1 142.83(2) 10 12
Cu1 Sn4 Sn1 142.692(10) 30 12
Cu1 Sn4 Sn1 37.308(10) 6 12
Cu1 Sn4 Sn1 100.624(9) 26 12
Cu1 Sn4 Sn1 79.376(9) 2 12
Sn3 Sn4 Sn1 109.315(6) 25 12
Sn3 Sn4 Sn1 70.685(6) . 12
Sn2 Sn4 Sn1 70.825(6) . 12
Sn2 Sn4 Sn1 109.175(6) 25 12
Sn2 Sn4 Sn1 41.472(8) 5 12
Sn2 Sn4 Sn1 138.528(8) 29 12
Sn2 Sn4 Sn1 110.327(10) 9 12
Sn2 Sn4 Sn1 69.673(10) 33 12
Sn1 Sn4 Sn1 41.438(12) 21_445 12
Sn1 Sn4 Sn1 42.068(13) 42_566 12
Sn1 Sn4 Sn1 137.932(13) 18_544 12
Sn1 Sn4 Sn1 70.396(13) 39_656 12
Sn1 Sn4 Sn1 109.604(13) 15_454 12
Sn1 Sn4 Sn1 180.000(13) 36 12
Cu2 Sn4 Sn1 100.639(10) 34 32
Cu2 Sn4 Sn1 79.361(10) 10 32
Cu2 Sn4 Sn1 142.74(2) 30 32
Cu2 Sn4 Sn1 37.26(2) 6 32
Cu2 Sn4 Sn1 78.70(2) 26 32
Cu2 Sn4 Sn1 101.30(2) 2 32
Cu1 Sn4 Sn1 79.376(9) 34 32
Cu1 Sn4 Sn1 100.624(9) 10 32
Cu1 Sn4 Sn1 142.83(2) 30 32
Cu1 Sn4 Sn1 37.17(2) 6 32
Cu1 Sn4 Sn1 37.308(10) 26 32
Cu1 Sn4 Sn1 142.692(10) 2 32
Sn3 Sn4 Sn1 70.685(6) 25 32
Sn3 Sn4 Sn1 109.315(6) . 32
Sn2 Sn4 Sn1 138.527(8) . 32
Sn2 Sn4 Sn1 41.472(8) 25 32
Sn2 Sn4 Sn1 69.673(10) 5 32
Sn2 Sn4 Sn1 110.327(10) 29 32
Sn2 Sn4 Sn1 109.175(6) 9 32
Sn2 Sn4 Sn1 70.825(6) 33 32
Sn1 Sn4 Sn1 42.068(13) 21_445 32
Sn1 Sn4 Sn1 109.604(13) 42_566 32
Sn1 Sn4 Sn1 70.396(13) 18_544 32
Sn1 Sn4 Sn1 41.438(12) 39_656 32
Sn1 Sn4 Sn1 138.562(12) 15_454 32
Sn1 Sn4 Sn1 109.627(6) 36 32
Sn1 Sn4 Sn1 70.373(6) 12 32
Cu2 Sn4 Sn1 79.361(10) 34 8
Cu2 Sn4 Sn1 100.639(10) 10 8
Cu2 Sn4 Sn1 37.26(2) 30 8
Cu2 Sn4 Sn1 142.74(2) 6 8
Cu2 Sn4 Sn1 101.30(2) 26 8
Cu2 Sn4 Sn1 78.70(2) 2 8
Cu1 Sn4 Sn1 100.624(9) 34 8
Cu1 Sn4 Sn1 79.376(9) 10 8
Cu1 Sn4 Sn1 37.17(2) 30 8
Cu1 Sn4 Sn1 142.83(2) 6 8
Cu1 Sn4 Sn1 142.692(10) 26 8
Cu1 Sn4 Sn1 37.308(10) 2 8
Sn3 Sn4 Sn1 109.315(6) 25 8
Sn3 Sn4 Sn1 70.685(6) . 8
Sn2 Sn4 Sn1 41.473(8) . 8
Sn2 Sn4 Sn1 138.528(8) 25 8
Sn2 Sn4 Sn1 110.327(10) 5 8
Sn2 Sn4 Sn1 69.673(10) 29 8
Sn2 Sn4 Sn1 70.825(6) 9 8
Sn2 Sn4 Sn1 109.175(6) 33 8
Sn1 Sn4 Sn1 137.932(13) 21_445 8
Sn1 Sn4 Sn1 70.396(13) 42_566 8
Sn1 Sn4 Sn1 109.604(13) 18_544 8
Sn1 Sn4 Sn1 138.562(12) 39_656 8
Sn1 Sn4 Sn1 41.438(12) 15_454 8
Sn1 Sn4 Sn1 70.373(6) 36 8
Sn1 Sn4 Sn1 109.627(6) 12 8
Sn1 Sn4 Sn1 180.000(18) 32 8
Cu2 Sn4 Sn1 78.70(2) 34 28
Cu2 Sn4 Sn1 101.30(2) 10 28
Cu2 Sn4 Sn1 100.639(10) 30 28
Cu2 Sn4 Sn1 79.361(10) 6 28
Cu2 Sn4 Sn1 142.74(2) 26 28
Cu2 Sn4 Sn1 37.26(2) 2 28
Cu1 Sn4 Sn1 37.308(10) 34 28
Cu1 Sn4 Sn1 142.692(10) 10 28
Cu1 Sn4 Sn1 79.376(9) 30 28
Cu1 Sn4 Sn1 100.624(9) 6 28
Cu1 Sn4 Sn1 142.83(2) 26 28
Cu1 Sn4 Sn1 37.17(2) 2 28
Sn3 Sn4 Sn1 70.685(6) 25 28
Sn3 Sn4 Sn1 109.315(6) . 28
Sn2 Sn4 Sn1 69.675(10) . 28
Sn2 Sn4 Sn1 110.327(10) 25 28
Sn2 Sn4 Sn1 109.175(6) 5 28
Sn2 Sn4 Sn1 70.825(6) 29 28
Sn2 Sn4 Sn1 138.528(8) 9 28
Sn2 Sn4 Sn1 41.472(8) 33 28
Sn1 Sn4 Sn1 70.396(13) 21_445 28
Sn1 Sn4 Sn1 41.438(12) 42_566 28
Sn1 Sn4 Sn1 138.562(12) 18_544 28
Sn1 Sn4 Sn1 137.932(13) 39_656 28
Sn1 Sn4 Sn1 42.068(13) 15_454 28
Sn1 Sn4 Sn1 109.627(6) 36 28
Sn1 Sn4 Sn1 70.373(6) 12 28
Sn1 Sn4 Sn1 109.627(6) 32 28
Sn1 Sn4 Sn1 70.373(6) 8 28
Sn4 Cu1 Sn2 108.04(4) 2 2
Sn4 Cu1 Cu2 58.46(3) 2 .
Sn2 Cu1 Cu2 166.50(5) 2 .
Sn4 Cu1 Cu1 58.341(7) 2 35_665
Sn2 Cu1 Cu1 114.12(5) 2 35_665
Cu2 Cu1 Cu1 60.32(4) . 35_665
Sn4 Cu1 Cu1 58.341(7) 2 32_665
Sn2 Cu1 Cu1 114.12(5) 2 32_665
Cu2 Cu1 Cu1 60.32(4) . 32_665
Cu1 Cu1 Cu1 108.36(4) 35_665 32_665
Sn4 Cu1 Sn1 107.70(3) 2 16_654
Sn2 Cu1 Sn1 129.38(3) 2 16_654
Cu2 Cu1 Sn1 60.40(3) . 16_654
Cu1 Cu1 Sn1 114.85(6) 35_665 16_654
Cu1 Cu1 Sn1 60.15(3) 32_665 16_654
Sn4 Cu1 Sn1 107.70(3) 2 27_665
Sn2 Cu1 Sn1 129.38(3) 2 27_665
Cu2 Cu1 Sn1 60.40(3) . 27_665
Cu1 Cu1 Sn1 60.15(3) 35_665 27_665
Cu1 Cu1 Sn1 114.85(6) 32_665 27_665
Sn1 Cu1 Sn1 68.94(3) 16_654 27_665
Sn4 Cu1 Cu2 58.16(3) 2 35_665
Sn2 Cu1 Cu2 60.84(3) 2 35_665
Cu2 Cu1 Cu2 107.89(5) . 35_665
Cu1 Cu1 Cu2 59.47(3) 35_665 35_665
Cu1 Cu1 Cu2 107.96(4) 32_665 35_665
Sn1 Cu1 Cu2 165.86(5) 16_654 35_665
Sn1 Cu1 Cu2 113.57(3) 27_665 35_665
Sn4 Cu1 Cu2 58.16(3) 2 32_665
Sn2 Cu1 Cu2 60.84(3) 2 32_665
Cu2 Cu1 Cu2 107.89(5) . 32_665
Cu1 Cu1 Cu2 107.96(4) 35_665 32_665
Cu1 Cu1 Cu2 59.47(3) 32_665 32_665
Sn1 Cu1 Cu2 113.57(3) 16_654 32_665
Sn1 Cu1 Cu2 165.86(5) 27_665 32_665
Cu2 Cu1 Cu2 60.46(5) 35_665 32_665
Sn4 Cu1 Sn1 107.52(3) 2 44_656
Sn2 Cu1 Sn1 68.07(2) 2 44_656
Cu2 Cu1 Sn1 114.13(2) . 44_656
Cu1 Cu1 Sn1 59.93(3) 35_665 44_656
Cu1 Cu1 Sn1 165.86(2) 32_665 44_656
Sn1 Cu1 Sn1 130.36(4) 16_654 44_656
Sn1 Cu1 Sn1 67.73(2) 27_665 44_656
Cu2 Cu1 Sn1 60.04(3) 35_665 44_656
Cu2 Cu1 Sn1 114.44(4) 32_665 44_656
Sn4 Cu1 Sn1 107.52(3) 2 6
Sn2 Cu1 Sn1 68.07(2) 2 6
Cu2 Cu1 Sn1 114.13(2) . 6
Cu1 Cu1 Sn1 165.86(2) 35_665 6
Cu1 Cu1 Sn1 59.93(3) 32_665 6
Sn1 Cu1 Sn1 67.73(2) 16_654 6
Sn1 Cu1 Sn1 130.36(4) 27_665 6
Cu2 Cu1 Sn1 114.44(4) 35_665 6
Cu2 Cu1 Sn1 60.04(3) 32_665 6
Sn1 Cu1 Sn1 130.16(5) 44_656 6
Sn4 Cu1 K1 179.18(9) 2 26_666
Sn2 Cu1 K1 72.78(8) 2 26_666
Cu2 Cu1 K1 120.72(9) . 26_666
Cu1 Cu1 K1 121.41(2) 35_665 26_666
Cu1 Cu1 K1 121.41(2) 32_665 26_666
Sn1 Cu1 K1 71.64(7) 16_654 26_666
Sn1 Cu1 K1 71.64(7) 27_665 26_666
Cu2 Cu1 K1 122.50(7) 35_665 26_666
Cu2 Cu1 K1 122.50(7) 32_665 26_666
Sn1 Cu1 K1 72.73(3) 44_656 26_666
Sn1 Cu1 K1 72.73(3) 6 26_666
Sn4 Cu2 Sn3 106.29(4) 2 26_665
Sn4 Cu2 Cu1 58.67(3) 2 .
Sn3 Cu2 Cu1 164.96(5) 26_665 .
Sn4 Cu2 Cu1 58.37(3) 2 35_665
Sn3 Cu2 Cu1 113.51(3) 26_665 35_665
Cu1 Cu2 Cu1 60.21(3) . 35_665
Sn4 Cu2 Cu1 58.37(3) 2 32_665
Sn3 Cu2 Cu1 113.51(3) 26_665 32_665
Cu1 Cu2 Cu1 60.21(3) . 32_665
Cu1 Cu2 Cu1 108.19(6) 35_665 32_665
Sn4 Cu2 Sn1 107.70(3) 2 16_654
Sn3 Cu2 Sn1 130.63(3) 26_665 16_654
Cu1 Cu2 Sn1 60.18(3) . 16_654
Cu1 Cu2 Sn1 114.56(4) 35_665 16_654
Cu1 Cu2 Sn1 60.05(2) 32_665 16_654
Sn4 Cu2 Sn1 107.70(3) 2 27_665
Sn3 Cu2 Sn1 130.63(3) 26_665 27_665
Cu1 Cu2 Sn1 60.18(3) . 27_665
Cu1 Cu2 Sn1 60.05(2) 35_665 27_665
Cu1 Cu2 Sn1 114.56(4) 32_665 27_665
Sn1 Cu2 Sn1 68.77(3) 16_654 27_665
Sn4 Cu2 Cu2 57.98(2) 2 11
Sn3 Cu2 Cu2 59.43(2) 26_665 11
Cu1 Cu2 Cu2 108.01(3) . 11
Cu1 Cu2 Cu2 107.85(3) 35_665 11
Cu1 Cu2 Cu2 59.77(3) 32_665 11
Sn1 Cu2 Cu2 113.838(18) 16_654 11
Sn1 Cu2 Cu2 165.68(2) 27_665 11
Sn4 Cu2 Cu2 57.98(2) 2 8
Sn3 Cu2 Cu2 59.43(2) 26_665 8
Cu1 Cu2 Cu2 108.01(3) . 8
Cu1 Cu2 Cu2 59.77(3) 35_665 8
Cu1 Cu2 Cu2 107.85(3) 32_665 8
Sn1 Cu2 Cu2 165.68(2) 16_654 8
Sn1 Cu2 Cu2 113.838(18) 27_665 8
Cu2 Cu2 Cu2 60.000(1) 11 8
Sn4 Cu2 Sn2 106.73(3) 2 31_665
Sn3 Cu2 Sn2 69.23(3) 26_665 31_665
Cu1 Cu2 Sn2 113.17(3) . 31_665
Cu1 Cu2 Sn2 165.08(5) 35_665 31_665
Cu1 Cu2 Sn2 59.03(3) 32_665 31_665
Sn1 Cu2 Sn2 67.368(19) 16_654 31_665
Sn1 Cu2 Sn2 130.37(4) 27_665 31_665
Cu2 Cu2 Sn2 60.00(2) 11 31_665
Cu2 Cu2 Sn2 114.47(3) 8 31_665
Sn4 Cu2 Sn2 106.73(3) 2 36_665
Sn3 Cu2 Sn2 69.23(3) 26_665 36_665
Cu1 Cu2 Sn2 113.17(3) . 36_665
Cu1 Cu2 Sn2 59.03(3) 35_665 36_665
Cu1 Cu2 Sn2 165.08(5) 32_665 36_665
Sn1 Cu2 Sn2 130.37(4) 16_654 36_665
Sn1 Cu2 Sn2 67.368(19) 27_665 36_665
Cu2 Cu2 Sn2 114.47(3) 11 36_665
Cu2 Cu2 Sn2 60.00(2) 8 36_665
Sn2 Cu2 Sn2 132.18(5) 31_665 36_665
Sn4 Cu2 K2 177.87(7) 2 34_665
Sn3 Cu2 K2 75.85(6) 26_665 34_665
Cu1 Cu2 K2 119.19(7) . 34_665
Cu1 Cu2 K2 120.95(4) 35_665 34_665
Cu1 Cu2 K2 120.95(4) 32_665 34_665
Sn1 Cu2 K2 70.58(5) 16_654 34_665
Sn1 Cu2 K2 70.58(5) 27_665 34_665
Cu2 Cu2 K2 123.74(5) 11 34_665
Cu2 Cu2 K2 123.74(5) 8 34_665
Sn2 Cu2 K2 73.92(3) 31_665 34_665
Sn2 Cu2 K2 73.92(3) 36_665 34_665
Cu1 K1 Sn1 117.99(8) 26_556 38
Cu1 K1 Sn1 117.99(8) 26_556 .
Sn1 K1 Sn1 104.14(9) 38 .
Cu1 K1 Sn1 44.03(5) 26_556 4_556
Sn1 K1 Sn1 116.28(12) 38 4_556
Sn1 K1 Sn1 77.81(6) . 4_556
Cu1 K1 Sn1 44.03(5) 26_556 39_657
Sn1 K1 Sn1 77.81(6) 38 39_657
Sn1 K1 Sn1 116.28(12) . 39_657
Sn1 K1 Sn1 48.97(6) 4_556 39_657
Cu1 K1 K4 96.76(11) 26_556 33_666
Sn1 K1 K4 63.28(6) 38 33_666
Sn1 K1 K4 63.28(6) . 33_666
Sn1 K1 K4 62.00(7) 4_556 33_666
Sn1 K1 K4 62.00(7) 39_657 33_666
Cu1 K1 Sn2 43.28(4) 26_556 25_556
Sn1 K1 Sn2 127.87(5) 38 25_556
Sn1 K1 Sn2 127.87(5) . 25_556
Sn1 K1 Sn2 81.90(6) 4_556 25_556
Sn1 K1 Sn2 81.90(6) 39_657 25_556
K4 K1 Sn2 140.04(11) 33_666 25_556
Cu1 K1 Sn1 43.76(3) 26_556 18_545
Sn1 K1 Sn1 160.57(12) 38 18_545
Sn1 K1 Sn1 84.65(2) . 18_545
Sn1 K1 Sn1 47.88(4) 4_556 18_545
Sn1 K1 Sn1 82.76(7) 39_657 18_545
K4 K1 Sn1 107.46(9) 33_666 18_545
Sn2 K1 Sn1 47.60(4) 25_556 18_545
Cu1 K1 Sn1 43.76(3) 26_556 32_556
Sn1 K1 Sn1 84.65(2) 38 32_556
Sn1 K1 Sn1 160.57(12) . 32_556
Sn1 K1 Sn1 82.76(7) 4_556 32_556
Sn1 K1 Sn1 47.88(4) 39_657 32_556
K4 K1 Sn1 107.46(9) 33_666 32_556
Sn2 K1 Sn1 47.60(4) 25_556 32_556
Sn1 K1 Sn1 82.13(6) 18_545 32_556
Cu1 K1 K1 96.41(10) 26_556 35_556
Sn1 K1 K1 145.41(11) 38 35_556
Sn1 K1 K1 58.15(6) . 35_556
Sn1 K1 K1 90.38(6) 4_556 35_556
Sn1 K1 K1 135.77(8) 39_657 35_556
K4 K1 K1 119.18(6) 33_666 35_556
Sn2 K1 K1 74.67(9) 25_556 35_556
Sn1 K1 K1 53.77(8) 18_545 35_556
Sn1 K1 K1 122.27(12) 32_556 35_556
Cu1 K1 K1 96.41(10) 26_556 32_556
Sn1 K1 K1 58.15(6) 38 32_556
Sn1 K1 K1 145.41(11) . 32_556
Sn1 K1 K1 135.77(8) 4_556 32_556
Sn1 K1 K1 90.38(6) 39_657 32_556
K4 K1 K1 119.18(6) 33_666 32_556
Sn2 K1 K1 74.67(9) 25_556 32_556
Sn1 K1 K1 122.27(12) 18_545 32_556
Sn1 K1 K1 53.77(8) 32_556 32_556
K1 K1 K1 117.82(4) 35_556 32_556
Cu1 K1 K2 153.21(14) 26_556 9
Sn1 K1 K2 53.28(4) 38 9
Sn1 K1 K2 53.28(4) . 9
Sn1 K1 K2 112.97(10) 4_556 9
Sn1 K1 K2 112.97(10) 39_657 9
K4 K1 K2 56.45(6) 33_666 9
Sn2 K1 K2 163.52(13) 25_556 9
Sn1 K1 K2 137.93(4) 18_545 9
Sn1 K1 K2 137.93(4) 32_556 9
K1 K1 K2 97.33(9) 35_556 9
K1 K1 K2 97.33(9) 32_556 9
Cu1 K1 Sn2 143.82(3) 26_556 8
Sn1 K1 Sn2 39.38(3) 38 8
Sn1 K1 Sn2 97.47(6) . 8
Sn1 K1 Sn2 153.90(11) 4_556 8
Sn1 K1 Sn2 115.06(4) 39_657 8
K4 K1 Sn2 92.76(6) 33_666 8
Sn2 K1 Sn2 119.26(9) 25_556 8
Sn1 K1 Sn2 158.08(13) 18_545 8
Sn1 K1 Sn2 100.12(3) 32_556 8
K1 K1 Sn2 109.11(6) 35_556 8
K1 K1 Sn2 49.23(6) 32_556 8
K2 K1 Sn2 49.04(4) 9 8
Cu1 K1 Sn2 143.82(3) 26_556 11
Sn1 K1 Sn2 97.47(6) 38 11
Sn1 K1 Sn2 39.38(3) . 11
Sn1 K1 Sn2 115.06(4) 4_556 11
Sn1 K1 Sn2 153.90(11) 39_657 11
K4 K1 Sn2 92.76(6) 33_666 11
Sn2 K1 Sn2 119.26(9) 25_556 11
Sn1 K1 Sn2 100.12(3) 18_545 11
Sn1 K1 Sn2 158.08(13) 32_556 11
K1 K1 Sn2 49.23(6) 35_556 11
K1 K1 Sn2 109.11(6) 32_556 11
K2 K1 Sn2 49.04(4) 9 11
Sn2 K1 Sn2 69.84(5) 8 11
Cu1 K1 K1 83.36(10) 26_556 4_556
Sn1 K1 K1 104.77(6) 38 4_556
Sn1 K1 K1 41.31(4) . 4_556
Sn1 K1 K1 39.43(6) 4_556 4_556
Sn1 K1 K1 75.90(9) 39_657 4_556
K4 K1 K1 42.049(16) 33_666 4_556
Sn2 K1 K1 115.96(9) 25_556 4_556
Sn1 K1 K1 70.27(8) 18_545 4_556
Sn1 K1 K1 120.02(12) 32_556 4_556
K1 K1 K1 81.41(5) 35_556 4_556
K1 K1 K1 160.56(2) 32_556 4_556
K2 K1 K1 76.11(5) 9 4_556
Sn2 K1 K1 124.63(6) 8 4_556
Sn2 K1 K1 80.68(5) 11 4_556
Cu1 K1 K1 83.36(10) 26_556 3_556
Sn1 K1 K1 41.31(4) 38 3_556
Sn1 K1 K1 104.77(6) . 3_556
Sn1 K1 K1 75.90(9) 4_556 3_556
Sn1 K1 K1 39.43(6) 39_657 3_556
K4 K1 K1 42.049(16) 33_666 3_556
Sn2 K1 K1 115.96(9) 25_556 3_556
Sn1 K1 K1 120.02(12) 18_545 3_556
Sn1 K1 K1 70.27(8) 32_556 3_556
K1 K1 K1 160.56(2) 35_556 3_556
K1 K1 K1 81.41(5) 32_556 3_556
K2 K1 K1 76.11(5) 9 3_556
Sn2 K1 K1 80.68(5) 8 3_556
Sn2 K1 K1 124.63(6) 11 3_556
K1 K1 K1 79.25(5) 4_556 3_556
Cu1 K1 Sn1 92.00(4) 26_556 19_566
Sn1 K1 Sn1 132.72(8) 38 19_566
Sn1 K1 Sn1 29.856(13) . 19_566
Sn1 K1 Sn1 60.61(2) 4_556 19_566
Sn1 K1 Sn1 108.76(8) 39_657 19_566
K4 K1 Sn1 78.51(5) 33_666 19_566
Sn2 K1 Sn1 99.21(3) 25_556 19_566
Sn1 K1 Sn1 54.836(14) 18_545 19_566
Sn1 K1 Sn1 135.35(7) 32_556 19_566
K1 K1 Sn1 41.93(5) 35_556 19_566
K1 K1 Sn1 159.11(5) 32_556 19_566
K2 K1 Sn1 83.12(3) 9 19_566
Sn2 K1 Sn1 124.13(5) 8 19_566
Sn2 K1 Sn1 55.894(15) 11 19_566
K1 K1 Sn1 39.60(4) 4_556 19_566
K1 K1 Sn1 118.64(6) 3_556 19_566
Cu1 K1 Sn1 92.00(4) 26_556 29_656
Sn1 K1 Sn1 29.856(13) 38 29_656
Sn1 K1 Sn1 132.72(8) . 29_656
Sn1 K1 Sn1 108.76(8) 4_556 29_656
Sn1 K1 Sn1 60.61(2) 39_657 29_656
K4 K1 Sn1 78.51(5) 33_666 29_656
Sn2 K1 Sn1 99.21(3) 25_556 29_656
Sn1 K1 Sn1 135.35(7) 18_545 29_656
Sn1 K1 Sn1 54.836(14) 32_556 29_656
K1 K1 Sn1 159.11(5) 35_556 29_656
K1 K1 Sn1 41.93(5) 32_556 29_656
K2 K1 Sn1 83.12(3) 9 29_656
Sn2 K1 Sn1 55.894(15) 8 29_656
Sn2 K1 Sn1 124.13(5) 11 29_656
K1 K1 Sn1 118.64(6) 4_556 29_656
K1 K1 Sn1 39.60(4) 3_556 29_656
Sn1 K1 Sn1 156.98(9) 19_566 29_656
Cu1 K1 Sn1 120.68(9) 26_556 37_665
Sn1 K1 Sn1 81.67(6) 38 37_665
Sn1 K1 Sn1 25.70(4) . 37_665
Sn1 K1 Sn1 76.69(6) 4_556 37_665
Sn1 K1 Sn1 99.62(9) 39_657 37_665
K4 K1 Sn1 39.72(3) 33_666 37_665
Sn2 K1 Sn1 149.43(3) 25_556 37_665
Sn1 K1 Sn1 102.02(5) 18_545 37_665
Sn1 K1 Sn1 146.94(11) 32_556 37_665
K1 K1 Sn1 83.83(7) 35_556 37_665
K1 K1 Sn1 135.52(10) 32_556 37_665
K2 K1 Sn1 38.98(4) 9 37_665
Sn2 K1 Sn1 88.02(5) 8 37_665
Sn2 K1 Sn1 54.32(3) 11 37_665
K1 K1 Sn1 37.78(3) 4_556 37_665
K1 K1 Sn1 79.69(3) 3_556 37_665
Sn1 K1 Sn1 51.11(2) 19_566 37_665
Sn1 K1 Sn1 108.15(6) 29_656 37_665
Cu1 K1 Sn1 120.68(9) 26_556 2
Sn1 K1 Sn1 25.70(4) 38 2
Sn1 K1 Sn1 81.67(6) . 2
Sn1 K1 Sn1 99.62(9) 4_556 2
Sn1 K1 Sn1 76.69(6) 39_657 2
K4 K1 Sn1 39.72(3) 33_666 2
Sn2 K1 Sn1 149.43(3) 25_556 2
Sn1 K1 Sn1 146.94(11) 18_545 2
Sn1 K1 Sn1 102.02(5) 32_556 2
K1 K1 Sn1 135.52(10) 35_556 2
K1 K1 Sn1 83.83(7) 32_556 2
K2 K1 Sn1 38.98(4) 9 2
Sn2 K1 Sn1 54.32(3) 8 2
Sn2 K1 Sn1 88.02(5) 11 2
K1 K1 Sn1 79.69(3) 4_556 2
K1 K1 Sn1 37.78(3) 3_556 2
Sn1 K1 Sn1 108.15(6) 19_566 2
Sn1 K1 Sn1 51.11(2) 29_656 2
Sn1 K1 Sn1 57.28(4) 37_665 2
Cu1 K1 K3 166.20(12) 26_556 2
Sn1 K1 K3 68.84(5) 38 2
Sn1 K1 K3 68.84(5) . 2
Sn1 K1 K3 146.23(6) 4_556 2
Sn1 K1 K3 146.23(6) 39_657 2
K4 K1 K3 97.04(7) 33_666 2
Sn2 K1 K3 122.92(11) 25_556 2
Sn1 K1 K3 130.52(7) 18_545 2
Sn1 K1 K3 130.52(7) 32_556 2
K1 K1 K3 76.78(6) 35_556 2
K1 K1 K3 76.78(6) 32_556 2
K2 K1 K3 40.59(6) 9 2
Sn2 K1 K3 35.09(3) 8 2
Sn2 K1 K3 35.09(3) 11 2
K1 K1 K3 107.10(7) 4_556 2
K1 K1 K3 107.10(7) 3_556 2
Sn1 K1 K3 90.74(3) 19_566 2
Sn1 K1 K3 90.74(3) 29_656 2
Sn1 K1 K3 71.02(4) 37_665 2
Sn1 K1 K3 71.02(4) 2 2
Cu1 K1 Sn4 0.35(4) 26_556 1_556
Sn1 K1 Sn4 117.83(6) 38 1_556
Sn1 K1 Sn4 117.83(6) . 1_556
Sn1 K1 Sn4 43.75(3) 4_556 1_556
Sn1 K1 Sn4 43.75(3) 39_657 1_556
K4 K1 Sn4 96.41(8) 33_666 1_556
Sn2 K1 Sn4 43.62(4) 25_556 1_556
Sn1 K1 Sn4 43.87(3) 18_545 1_556
Sn1 K1 Sn4 43.87(3) 32_556 1_556
K1 K1 Sn4 96.59(9) 35_556 1_556
K1 K1 Sn4 96.59(9) 32_556 1_556
K2 K1 Sn4 152.86(11) 9 1_556
Sn2 K1 Sn4 143.91(3) 8 1_556
Sn2 K1 Sn4 143.91(3) 11 1_556
K1 K1 Sn4 83.09(8) 4_556 1_556
K1 K1 Sn4 83.09(8) 3_556 1_556
Sn1 K1 Sn4 91.93(4) 19_566 1_556
Sn1 K1 Sn4 91.93(4) 29_656 1_556
Sn1 K1 Sn4 120.39(7) 37_665 1_556
Sn1 K1 Sn4 120.39(7) 2 1_556
K3 K1 Sn4 166.55(9) 2 1_556
Cu1 K1 K2 60.03(7) 26_556 10_556
Sn1 K1 K2 83.71(8) 38 10_556
Sn1 K1 K2 83.71(8) . 10_556
Sn1 K1 K2 32.60(4) 4_556 10_556
Sn1 K1 K2 32.60(4) 39_657 10_556
K4 K1 K2 36.73(5) 33_666 10_556
Sn2 K1 K2 103.31(8) 25_556 10_556
Sn1 K1 K2 80.03(7) 18_545 10_556
Sn1 K1 K2 80.03(7) 32_556 10_556
K1 K1 K2 119.508(14) 35_556 10_556
K1 K1 K2 119.508(14) 32_556 10_556
K2 K1 K2 93.17(9) 9 10_556
Sn2 K1 K2 121.88(7) 8 10_556
Sn2 K1 K2 121.88(7) 11 10_556
K1 K1 K2 44.15(5) 4_556 10_556
K1 K1 K2 44.15(5) 3_556 10_556
Sn1 K1 K2 81.21(5) 19_566 10_556
Sn1 K1 K2 81.21(5) 29_656 10_556
Sn1 K1 K2 68.67(5) 37_665 10_556
Sn1 K1 K2 68.67(5) 2 10_556
K3 K1 K2 133.77(8) 2 10_556
Sn4 K1 K2 59.69(4) 1_556 10_556
Cu1 K1 K1 58.58(2) 26_556 33_566
Sn1 K1 K1 141.96(15) 38 33_566
Sn1 K1 K1 60.09(5) . 33_566
Sn1 K1 K1 31.43(3) 4_556 33_566
Sn1 K1 K1 79.78(7) 39_657 33_566
K4 K1 K1 79.11(9) 33_666 33_566
Sn2 K1 K1 78.07(3) 25_556 33_566
Sn1 K1 K1 30.968(12) 18_545 33_566
Sn1 K1 K1 102.34(4) 32_556 33_566
K1 K1 K1 59.14(8) 35_556 33_566
K1 K1 K1 152.07(11) 32_556 33_566
K2 K1 K1 110.59(7) 9 33_566
Sn2 K1 K1 157.49(3) 8 33_566
Sn2 K1 K1 89.45(2) 11 33_566
K1 K1 K1 39.45(8) 4_556 33_566
K1 K1 K1 105.53(11) 3_556 33_566
Sn1 K1 K1 33.87(3) 19_566 33_566
Sn1 K1 K1 140.14(10) 29_656 33_566
Sn1 K1 K1 72.26(6) 37_665 33_566
Sn1 K1 K1 118.48(11) 2 33_566
K3 K1 K1 124.494(16) 2 33_566
Sn4 K1 K1 58.482(13) 1_556 33_566
K2 K1 K1 61.40(7) 10_556 33_566
Cu1 K1 K1 58.58(2) 26_556 29_656
Sn1 K1 K1 60.09(5) 38 29_656
Sn1 K1 K1 141.97(15) . 29_656
Sn1 K1 K1 79.78(7) 4_556 29_656
Sn1 K1 K1 31.43(3) 39_657 29_656
K4 K1 K1 79.11(9) 33_666 29_656
Sn2 K1 K1 78.07(3) 25_556 29_656
Sn1 K1 K1 102.34(4) 18_545 29_656
Sn1 K1 K1 30.968(12) 32_556 29_656
K1 K1 K1 152.07(11) 35_556 29_656
K1 K1 K1 59.14(8) 32_556 29_656
K2 K1 K1 110.59(7) 9 29_656
Sn2 K1 K1 89.45(2) 8 29_656
Sn2 K1 K1 157.49(3) 11 29_656
K1 K1 K1 105.53(11) 4_556 29_656
K1 K1 K1 39.45(8) 3_556 29_656
Sn1 K1 K1 140.14(10) 19_566 29_656
Sn1 K1 K1 33.87(3) 29_656 29_656
Sn1 K1 K1 118.48(11) 37_665 29_656
Sn1 K1 K1 72.26(6) 2 29_656
K3 K1 K1 124.494(16) 2 29_656
Sn4 K1 K1 58.482(13) 1_556 29_656
K2 K1 K1 61.40(7) 10_556 29_656
K1 K1 K1 109.24(8) 33_566 29_656
Cu2 K2 Cu2 170.76(12) 32_665 31_656
Cu2 K2 Sn1 143.06(7) 32_665 47_566
Cu2 K2 Sn1 44.01(2) 31_656 47_566
Cu2 K2 Sn1 44.01(2) 32_665 6
Cu2 K2 Sn1 143.06(7) 31_656 6
Sn1 K2 Sn1 99.24(7) 47_566 6
Cu2 K2 Sn1 143.06(7) 32_665 5
Cu2 K2 Sn1 44.01(2) 31_656 5
Sn1 K2 Sn1 49.17(3) 47_566 5
Sn1 K2 Sn1 120.44(10) 6 5
Cu2 K2 Sn1 44.01(2) 32_665 48
Cu2 K2 Sn1 143.06(7) 31_656 48
Sn1 K2 Sn1 120.44(10) 47_566 48
Sn1 K2 Sn1 49.17(3) 6 48
Sn1 K2 Sn1 99.24(7) 5 48
Cu2 K2 Sn2 43.169(14) 32_665 12
Cu2 K2 Sn2 133.32(5) 31_656 12
Sn1 K2 Sn2 160.93(8) 47_566 12
Sn1 K2 Sn2 82.152(15) 6 12
Sn1 K2 Sn2 113.80(2) 5 12
Sn1 K2 Sn2 47.303(12) 48 12
Cu2 K2 Sn2 133.32(5) 32_665 3
Cu2 K2 Sn2 43.169(14) 31_656 3
Sn1 K2 Sn2 82.152(15) 47_566 3
Sn1 K2 Sn2 160.93(8) 6 3
Sn1 K2 Sn2 47.303(12) 5 3
Sn1 K2 Sn2 113.80(2) 48 3
Sn2 K2 Sn2 90.47(3) 12 3
Cu2 K2 Sn2 43.169(14) 32_665 2
Cu2 K2 Sn2 133.32(5) 31_656 2
Sn1 K2 Sn2 113.80(2) 47_566 2
Sn1 K2 Sn2 47.303(12) 6 2
Sn1 K2 Sn2 160.93(8) 5 2
Sn1 K2 Sn2 82.152(15) 48 2
Sn2 K2 Sn2 81.22(3) 12 2
Sn2 K2 Sn2 148.81(11) 3 2
Cu2 K2 Sn2 133.32(5) 32_665 10
Cu2 K2 Sn2 43.169(14) 31_656 10
Sn1 K2 Sn2 47.303(12) 47_566 10
Sn1 K2 Sn2 113.80(2) 6 10
Sn1 K2 Sn2 82.152(15) 5 10
Sn1 K2 Sn2 160.93(8) 48 10
Sn2 K2 Sn2 148.81(11) 12 10
Sn2 K2 Sn2 81.22(3) 3 10
Sn2 K2 Sn2 90.47(3) 2 10
Cu2 K2 K3 86.32(5) 32_665 4
Cu2 K2 K3 86.32(5) 31_656 4
Sn1 K2 K3 130.32(4) 47_566 4
Sn1 K2 K3 130.32(4) 6 4
Sn1 K2 K3 98.31(5) 5 4
Sn1 K2 K3 98.31(5) 48 4
Sn2 K2 K3 52.60(4) 12 4
Sn2 K2 K3 52.60(4) 3 4
Sn2 K2 K3 100.30(9) 2 4
Sn2 K2 K3 100.30(9) 10 4
Cu2 K2 K3 86.32(5) 32_665 .
Cu2 K2 K3 86.32(5) 31_656 .
Sn1 K2 K3 98.31(5) 47_566 .
Sn1 K2 K3 98.31(5) 6 .
Sn1 K2 K3 130.32(4) 5 .
Sn1 K2 K3 130.32(4) 48 .
Sn2 K2 K3 100.30(9) 12 .
Sn2 K2 K3 100.30(9) 3 .
Sn2 K2 K3 52.60(4) 2 .
Sn2 K2 K3 52.60(4) 10 .
K3 K2 K3 74.30(16) 4 .
Cu2 K2 Sn3 128.82(10) 32_665 3
Cu2 K2 Sn3 41.94(3) 31_656 3
Sn1 K2 Sn3 80.61(2) 47_566 3
Sn1 K2 Sn3 152.18(5) 6 3
Sn1 K2 Sn3 80.61(2) 5 3
Sn1 K2 Sn3 152.18(5) 48 3
Sn2 K2 Sn3 107.04(7) 12 3
Sn2 K2 Sn3 46.89(3) 3 3
Sn2 K2 Sn3 107.04(7) 2 3
Sn2 K2 Sn3 46.89(3) 10 3
K3 K2 Sn3 54.64(6) 4 3
K3 K2 Sn3 54.64(6) . 3
Cu2 K2 Sn3 41.94(3) 32_665 2
Cu2 K2 Sn3 128.82(10) 31_656 2
Sn1 K2 Sn3 152.18(5) 47_566 2
Sn1 K2 Sn3 80.61(2) 6 2
Sn1 K2 Sn3 152.18(5) 5 2
Sn1 K2 Sn3 80.61(2) 48 2
Sn2 K2 Sn3 46.89(3) 12 2
Sn2 K2 Sn3 107.04(7) 3 2
Sn2 K2 Sn3 46.89(3) 2 2
Sn2 K2 Sn3 107.04(7) 10 2
K3 K2 Sn3 54.64(6) 4 2
K3 K2 Sn3 54.64(6) . 2
Sn3 K2 Sn3 86.88(8) 3 2
Cu2 K2 K4 94.62(6) 32_665 25_666
Cu2 K2 K4 94.62(6) 31_656 25_666
Sn1 K2 K4 60.22(5) 47_566 25_666
Sn1 K2 K4 60.22(5) 6 25_666
Sn1 K2 K4 60.22(5) 5 25_666
Sn1 K2 K4 60.22(5) 48 25_666
Sn2 K2 K4 105.59(5) 12 25_666
Sn2 K2 K4 105.59(5) 3 25_666
Sn2 K2 K4 105.59(5) 2 25_666
Sn2 K2 K4 105.59(5) 10 25_666
K3 K2 K4 142.85(8) 4 25_666
K3 K2 K4 142.85(8) . 25_666
Sn3 K2 K4 136.56(4) 3 25_666
Sn3 K2 K4 136.56(4) 2 25_666
Cu2 K2 K1 92.83(4) 32_665 6
Cu2 K2 K1 92.83(4) 31_656 6
Sn1 K2 K1 50.73(3) 47_566 6
Sn1 K2 K1 50.73(3) 6 6
Sn1 K2 K1 91.43(7) 5 6
Sn1 K2 K1 91.43(7) 48 6
Sn2 K2 K1 132.78(4) 12 6
Sn2 K2 K1 132.78(4) 3 6
Sn2 K2 K1 69.51(4) 2 6
Sn2 K2 K1 69.51(4) 10 6
K3 K2 K1 164.90(12) 4 6
K3 K2 K1 90.60(10) . 6
Sn3 K2 K1 116.39(4) 3 6
Sn3 K2 K1 116.39(4) 2 6
K4 K2 K1 52.25(7) 25_666 6
Cu2 K2 K1 92.83(4) 32_665 5
Cu2 K2 K1 92.83(4) 31_656 5
Sn1 K2 K1 91.43(7) 47_566 5
Sn1 K2 K1 91.43(7) 6 5
Sn1 K2 K1 50.73(3) 5 5
Sn1 K2 K1 50.73(3) 48 5
Sn2 K2 K1 69.51(4) 12 5
Sn2 K2 K1 69.51(4) 3 5
Sn2 K2 K1 132.78(4) 2 5
Sn2 K2 K1 132.78(4) 10 5
K3 K2 K1 90.60(10) 4 5
K3 K2 K1 164.90(12) . 5
Sn3 K2 K1 116.39(4) 3 5
Sn3 K2 K1 116.39(4) 2 5
K4 K2 K1 52.25(7) 25_666 5
K1 K2 K1 104.51(14) 6 5
Cu2 K2 Sn4 0.90(3) 32_665 2
Cu2 K2 Sn4 171.65(9) 31_656 2
Sn1 K2 Sn4 142.41(6) 47_566 2
Sn1 K2 Sn4 43.293(11) 6 2
Sn1 K2 Sn4 142.41(6) 5 2
Sn1 K2 Sn4 43.293(11) 48 2
Sn2 K2 Sn4 43.451(9) 12 2
Sn2 K2 Sn4 133.71(3) 3 2
Sn2 K2 Sn4 43.451(9) 2 2
Sn2 K2 Sn4 133.71(3) 10 2
K3 K2 Sn4 87.03(3) 4 2
K3 K2 Sn4 87.03(3) . 2
Sn3 K2 Sn4 129.71(7) 3 2
Sn3 K2 Sn4 42.835(15) 2 2
K4 K2 Sn4 93.73(3) 25_666 2
K1 K2 Sn4 92.280(19) 6 2
K1 K2 Sn4 92.280(19) 5 2
Cu2 K2 Sn4 171.65(9) 32_665 3
Cu2 K2 Sn4 0.90(3) 31_656 3
Sn1 K2 Sn4 43.293(11) 47_566 3
Sn1 K2 Sn4 142.41(6) 6 3
Sn1 K2 Sn4 43.293(11) 5 3
Sn1 K2 Sn4 142.41(6) 48 3
Sn2 K2 Sn4 133.71(3) 12 3
Sn2 K2 Sn4 43.451(9) 3 3
Sn2 K2 Sn4 133.71(3) 2 3
Sn2 K2 Sn4 43.451(9) 10 3
K3 K2 Sn4 87.03(3) 4 3
K3 K2 Sn4 87.03(3) . 3
Sn3 K2 Sn4 42.835(15) 3 3
Sn3 K2 Sn4 129.71(7) 2 3
K4 K2 Sn4 93.73(3) 25_666 3
K1 K2 Sn4 92.280(19) 6 3
K1 K2 Sn4 92.280(19) 5 3
Sn4 K2 Sn4 172.55(7) 2 3
Cu2 K2 K1 60.05(5) 32_665 7_655
Cu2 K2 K1 129.19(8) 31_656 7_655
Sn1 K2 K1 91.33(7) 47_566 7_655
Sn1 K2 K1 32.74(4) 6 7_655
Sn1 K2 K1 91.33(7) 5 7_655
Sn1 K2 K1 32.74(4) 48 7_655
Sn2 K2 K1 79.54(4) 12 7_655
Sn2 K2 K1 128.62(6) 3 7_655
Sn2 K2 K1 79.54(4) 2 7_655
Sn2 K2 K1 128.62(6) 10 7_655
K3 K2 K1 131.02(5) 4 7_655
K3 K2 K1 131.02(5) . 7_655
Sn3 K2 K1 171.13(6) 3 7_655
Sn3 K2 K1 101.99(4) 2 7_655
K4 K2 K1 34.57(3) 25_666 7_655
K1 K2 K1 59.73(6) 6 7_655
K1 K2 K1 59.73(6) 5 7_655
Sn4 K2 K1 59.16(3) 2 7_655
Sn4 K2 K1 128.30(6) 3 7_655
Cu2 K2 K1 129.19(8) 32_665 8_655
Cu2 K2 K1 60.05(5) 31_656 8_655
Sn1 K2 K1 32.74(4) 47_566 8_655
Sn1 K2 K1 91.33(7) 6 8_655
Sn1 K2 K1 32.74(4) 5 8_655
Sn1 K2 K1 91.33(7) 48 8_655
Sn2 K2 K1 128.62(6) 12 8_655
Sn2 K2 K1 79.54(4) 3 8_655
Sn2 K2 K1 128.62(6) 2 8_655
Sn2 K2 K1 79.54(4) 10 8_655
K3 K2 K1 131.02(5) 4 8_655
K3 K2 K1 131.02(5) . 8_655
Sn3 K2 K1 101.99(4) 3 8_655
Sn3 K2 K1 171.13(6) 2 8_655
K4 K2 K1 34.57(3) 25_666 8_655
K1 K2 K1 59.73(6) 6 8_655
K1 K2 K1 59.73(6) 5 8_655
Sn4 K2 K1 128.30(6) 2 8_655
Sn4 K2 K1 59.16(3) 3 8_655
K1 K2 K1 69.14(7) 7_655 8_655
Sn2 K3 Sn2 106.04(9) 10 6
Sn2 K3 Sn2 106.04(9) 10 2
Sn2 K3 Sn2 106.04(9) 6 2
Sn2 K3 Sn3 126.287(19) 10 4
Sn2 K3 Sn3 52.355(18) 6 4
Sn2 K3 Sn3 126.287(19) 2 4
Sn2 K3 Sn3 52.355(18) 10 3
Sn2 K3 Sn3 126.287(19) 6 3
Sn2 K3 Sn3 126.287(19) 2 3
Sn3 K3 Sn3 97.65(9) 4 3
Sn2 K3 Sn3 126.287(19) 10 2
Sn2 K3 Sn3 126.287(19) 6 2
Sn2 K3 Sn3 52.355(18) 2 2
Sn3 K3 Sn3 97.65(9) 4 2
Sn3 K3 Sn3 97.65(9) 3 2
Sn2 K3 K2 63.37(2) 10 9
Sn2 K3 K2 63.37(2) 6 9
Sn2 K3 K2 159.17(15) 2 9
Sn3 K3 K2 63.22(3) 4 9
Sn3 K3 K2 63.22(3) 3 9
Sn3 K3 K2 148.47(15) 2 9
Sn2 K3 K2 159.17(15) 10 5
Sn2 K3 K2 63.37(2) 6 5
Sn2 K3 K2 63.37(2) 2 5
Sn3 K3 K2 63.22(3) 4 5
Sn3 K3 K2 148.47(15) 3 5
Sn3 K3 K2 63.22(3) 2 5
K2 K3 K2 119.893(9) 9 5
Sn2 K3 K2 63.37(2) 10 .
Sn2 K3 K2 159.17(15) 6 .
Sn2 K3 K2 63.37(2) 2 .
Sn3 K3 K2 148.47(15) 4 .
Sn3 K3 K2 63.22(3) 3 .
Sn3 K3 K2 63.22(3) 2 .
K2 K3 K2 119.893(9) 9 .
K2 K3 K2 119.893(9) 5 .
Sn2 K3 K3 92.81(7) 10 4
Sn2 K3 K3 147.98(8) 6 4
Sn2 K3 K3 92.81(7) 2 4
Sn3 K3 K3 95.62(7) 4 4
Sn3 K3 K3 49.10(5) 3 4
Sn3 K3 K3 49.10(5) 2 4
K2 K3 K3 105.17(7) 9 4
K2 K3 K3 105.17(7) 5 4
K2 K3 K3 52.85(8) . 4
Sn2 K3 K3 147.98(8) 10 3
Sn2 K3 K3 92.81(7) 6 3
Sn2 K3 K3 92.81(7) 2 3
Sn3 K3 K3 49.10(5) 4 3
Sn3 K3 K3 95.62(7) 3 3
Sn3 K3 K3 49.10(5) 2 3
K2 K3 K3 105.17(7) 9 3
K2 K3 K3 52.85(8) 5 3
K2 K3 K3 105.17(7) . 3
K3 K3 K3 60.0 4 3
Sn2 K3 K3 92.81(7) 10 2
Sn2 K3 K3 92.81(7) 6 2
Sn2 K3 K3 147.98(8) 2 2
Sn3 K3 K3 49.10(5) 4 2
Sn3 K3 K3 49.10(5) 3 2
Sn3 K3 K3 95.62(7) 2 2
K2 K3 K3 52.85(8) 9 2
K2 K3 K3 105.17(7) 5 2
K2 K3 K3 105.17(7) . 2
K3 K3 K3 60.0 4 2
K3 K3 K3 60.0 3 2
Sn2 K3 Sn1 25.662(12) 10 2
Sn2 K3 Sn1 83.37(5) 6 2
Sn2 K3 Sn1 125.03(10) 2 2
Sn3 K3 Sn1 102.675(6) 4 2
Sn3 K3 Sn1 58.59(2) 3 2
Sn3 K3 Sn1 150.33(2) 2 2
K2 K3 Sn1 39.72(3) 9 2
K2 K3 Sn1 146.02(8) 5 2
K2 K3 Sn1 88.72(3) . 2
K3 K3 Sn1 106.98(4) 4 2
K3 K3 Sn1 141.62(4) 3 2
K3 K3 Sn1 81.98(4) 2 2
Sn2 K3 Sn1 125.03(10) 10 44_656
Sn2 K3 Sn1 83.37(5) 6 44_656
Sn2 K3 Sn1 25.662(12) 2 44_656
Sn3 K3 Sn1 102.675(6) 4 44_656
Sn3 K3 Sn1 150.33(2) 3 44_656
Sn3 K3 Sn1 58.59(2) 2 44_656
K2 K3 Sn1 146.02(8) 9 44_656
K2 K3 Sn1 39.72(3) 5 44_656
K2 K3 Sn1 88.72(3) . 44_656
K3 K3 Sn1 106.98(4) 4 44_656
K3 K3 Sn1 81.98(4) 3 44_656
K3 K3 Sn1 141.62(4) 2 44_656
Sn1 K3 Sn1 134.85(9) 2 44_656
Sn2 K3 Sn1 25.662(12) 10 47_566
Sn2 K3 Sn1 125.03(10) 6 47_566
Sn2 K3 Sn1 83.37(5) 2 47_566
Sn3 K3 Sn1 150.33(2) 4 47_566
Sn3 K3 Sn1 58.59(2) 3 47_566
Sn3 K3 Sn1 102.675(6) 2 47_566
K2 K3 Sn1 88.72(3) 9 47_566
K2 K3 Sn1 146.02(8) 5 47_566
K2 K3 Sn1 39.72(3) . 47_566
K3 K3 Sn1 81.98(4) 4 47_566
K3 K3 Sn1 141.62(4) 3 47_566
K3 K3 Sn1 106.98(4) 2 47_566
Sn1 K3 Sn1 51.12(2) 2 47_566
Sn1 K3 Sn1 106.31(5) 44_656 47_566
Sn2 K3 Sn1 83.37(5) 10 6
Sn2 K3 Sn1 125.03(10) 6 6
Sn2 K3 Sn1 25.662(12) 2 6
Sn3 K3 Sn1 150.33(2) 4 6
Sn3 K3 Sn1 102.675(6) 3 6
Sn3 K3 Sn1 58.59(2) 2 6
K2 K3 Sn1 146.02(8) 9 6
K2 K3 Sn1 88.72(3) 5 6
K2 K3 Sn1 39.72(3) . 6
K3 K3 Sn1 81.98(4) 4 6
K3 K3 Sn1 106.98(4) 3 6
K3 K3 Sn1 141.62(4) 2 6
Sn1 K3 Sn1 106.31(5) 2 6
Sn1 K3 Sn1 51.12(2) 44_656 6
Sn1 K3 Sn1 58.93(2) 47_566 6
Sn2 K3 Sn1 125.03(10) 10 10
Sn2 K3 Sn1 25.662(12) 6 10
Sn2 K3 Sn1 83.37(5) 2 10
Sn3 K3 Sn1 58.59(2) 4 10
Sn3 K3 Sn1 150.33(2) 3 10
Sn3 K3 Sn1 102.675(6) 2 10
K2 K3 Sn1 88.72(3) 9 10
K2 K3 Sn1 39.72(3) 5 10
K2 K3 Sn1 146.02(8) . 10
K3 K3 Sn1 141.62(4) 4 10
K3 K3 Sn1 81.98(4) 3 10
K3 K3 Sn1 106.98(4) 2 10
Sn1 K3 Sn1 106.31(5) 2 10
Sn1 K3 Sn1 58.93(2) 44_656 10
Sn1 K3 Sn1 134.85(9) 47_566 10
Sn1 K3 Sn1 106.31(5) 6 10
Sn2 K3 Sn1 83.37(5) 10 37_665
Sn2 K3 Sn1 25.662(12) 6 37_665
Sn2 K3 Sn1 125.03(10) 2 37_665
Sn3 K3 Sn1 58.59(2) 4 37_665
Sn3 K3 Sn1 102.675(6) 3 37_665
Sn3 K3 Sn1 150.33(2) 2 37_665
K2 K3 Sn1 39.72(3) 9 37_665
K2 K3 Sn1 88.72(3) 5 37_665
K2 K3 Sn1 146.02(8) . 37_665
K3 K3 Sn1 141.62(4) 4 37_665
K3 K3 Sn1 106.98(4) 3 37_665
K3 K3 Sn1 81.98(4) 2 37_665
Sn1 K3 Sn1 58.93(2) 2 37_665
Sn1 K3 Sn1 106.31(5) 44_656 37_665
Sn1 K3 Sn1 106.31(5) 47_566 37_665
Sn1 K3 Sn1 134.85(9) 6 37_665
Sn1 K3 Sn1 51.12(2) 10 37_665
Sn2 K3 Sn2 57.60(3) 10 3
Sn2 K3 Sn2 151.19(3) 6 3
Sn2 K3 Sn2 101.590(19) 2 3
Sn3 K3 Sn2 115.11(10) 4 3
Sn3 K3 Sn2 25.041(13) 3 3
Sn3 K3 Sn2 77.77(5) 2 3
K2 K3 Sn2 87.85(4) 9 3
K2 K3 Sn2 139.52(9) 5 3
K2 K3 Sn2 39.71(3) . 3
K3 K3 Sn2 35.20(4) 4 3
K3 K3 Sn2 93.82(4) 3 3
K3 K3 Sn2 66.77(3) 2 3
Sn1 K3 Sn2 74.134(9) 2 3
Sn1 K3 Sn2 125.317(11) 44_656 3
Sn1 K3 Sn2 50.347(7) 47_566 3
Sn1 K3 Sn2 79.367(7) 6 3
Sn1 K3 Sn2 173.70(8) 10 3
Sn1 K3 Sn2 126.591(11) 37_665 3
Sn2 K3 Sn2 101.590(19) 10 12
Sn2 K3 Sn2 151.19(3) 6 12
Sn2 K3 Sn2 57.60(3) 2 12
Sn3 K3 Sn2 115.11(10) 4 12
Sn3 K3 Sn2 77.77(5) 3 12
Sn3 K3 Sn2 25.041(13) 2 12
K2 K3 Sn2 139.52(9) 9 12
K2 K3 Sn2 87.85(4) 5 12
K2 K3 Sn2 39.71(3) . 12
K3 K3 Sn2 35.20(4) 4 12
K3 K3 Sn2 66.77(3) 3 12
K3 K3 Sn2 93.82(4) 2 12
Sn1 K3 Sn2 125.317(11) 2 12
Sn1 K3 Sn2 74.134(9) 44_656 12
Sn1 K3 Sn2 79.367(7) 47_566 12
Sn1 K3 Sn2 50.347(7) 6 12
Sn1 K3 Sn2 126.591(11) 10 12
Sn1 K3 Sn2 173.70(8) 37_665 12
Sn2 K3 Sn2 54.91(3) 3 12
Sn2 K3 Sn2 101.590(19) 10 11
Sn2 K3 Sn2 57.60(3) 6 11
Sn2 K3 Sn2 151.19(3) 2 11
Sn3 K3 Sn2 25.041(13) 4 11
Sn3 K3 Sn2 77.77(5) 3 11
Sn3 K3 Sn2 115.11(10) 2 11
K2 K3 Sn2 39.71(3) 9 11
K2 K3 Sn2 87.85(4) 5 11
K2 K3 Sn2 139.52(9) . 11
K3 K3 Sn2 93.82(4) 4 11
K3 K3 Sn2 66.77(3) 3 11
K3 K3 Sn2 35.20(4) 2 11
Sn1 K3 Sn2 79.367(7) 2 11
Sn1 K3 Sn2 126.591(11) 44_656 11
Sn1 K3 Sn2 125.317(11) 47_566 11
Sn1 K3 Sn2 173.70(8) 6 11
Sn1 K3 Sn2 74.134(9) 10 11
Sn1 K3 Sn2 50.347(7) 37_665 11
Sn2 K3 Sn2 99.92(5) 3 11
Sn2 K3 Sn2 124.20(9) 12 11
Sn2 K3 Sn2 151.19(3) 10 4
Sn2 K3 Sn2 57.60(3) 6 4
Sn2 K3 Sn2 101.590(19) 2 4
Sn3 K3 Sn2 25.041(13) 4 4
Sn3 K3 Sn2 115.11(10) 3 4
Sn3 K3 Sn2 77.77(5) 2 4
K2 K3 Sn2 87.85(4) 9 4
K2 K3 Sn2 39.71(3) 5 4
K2 K3 Sn2 139.52(9) . 4
K3 K3 Sn2 93.82(4) 4 4
K3 K3 Sn2 35.20(4) 3 4
K3 K3 Sn2 66.77(3) 2 4
Sn1 K3 Sn2 126.591(11) 2 4
Sn1 K3 Sn2 79.367(7) 44_656 4
Sn1 K3 Sn2 173.70(8) 47_566 4
Sn1 K3 Sn2 125.317(11) 6 4
Sn1 K3 Sn2 50.347(7) 10 4
Sn1 K3 Sn2 74.134(9) 37_665 4
Sn2 K3 Sn2 124.20(9) 3 4
Sn2 K3 Sn2 99.92(5) 12 4
Sn2 K3 Sn2 50.01(2) 11 4
Sn2 K3 Sn2 151.19(3) 10 7
Sn2 K3 Sn2 101.590(19) 6 7
Sn2 K3 Sn2 57.60(3) 2 7
Sn3 K3 Sn2 77.77(5) 4 7
Sn3 K3 Sn2 115.11(10) 3 7
Sn3 K3 Sn2 25.041(13) 2 7
K2 K3 Sn2 139.52(9) 9 7
K2 K3 Sn2 39.71(3) 5 7
K2 K3 Sn2 87.85(4) . 7
K3 K3 Sn2 66.77(3) 4 7
K3 K3 Sn2 35.20(4) 3 7
K3 K3 Sn2 93.82(4) 2 7
Sn1 K3 Sn2 173.70(8) 2 7
Sn1 K3 Sn2 50.347(7) 44_656 7
Sn1 K3 Sn2 126.591(11) 47_566 7
Sn1 K3 Sn2 74.134(9) 6 7
Sn1 K3 Sn2 79.367(7) 10 7
Sn1 K3 Sn2 125.317(11) 37_665 7
Sn2 K3 Sn2 99.92(5) 3 7
Sn2 K3 Sn2 50.01(2) 12 7
Sn2 K3 Sn2 99.92(5) 11 7
Sn2 K3 Sn2 54.91(3) 4 7
Sn2 K3 Sn2 57.60(3) 10 8
Sn2 K3 Sn2 101.590(19) 6 8
Sn2 K3 Sn2 151.19(3) 2 8
Sn3 K3 Sn2 77.77(5) 4 8
Sn3 K3 Sn2 25.041(13) 3 8
Sn3 K3 Sn2 115.11(10) 2 8
K2 K3 Sn2 39.71(3) 9 8
K2 K3 Sn2 139.52(9) 5 8
K2 K3 Sn2 87.85(4) . 8
K3 K3 Sn2 66.77(3) 4 8
K3 K3 Sn2 93.82(4) 3 8
K3 K3 Sn2 35.20(4) 2 8
Sn1 K3 Sn2 50.347(7) 2 8
Sn1 K3 Sn2 173.70(8) 44_656 8
Sn1 K3 Sn2 74.134(9) 47_566 8
Sn1 K3 Sn2 126.591(11) 6 8
Sn1 K3 Sn2 125.317(11) 10 8
Sn1 K3 Sn2 79.367(7) 37_665 8
Sn2 K3 Sn2 50.01(2) 3 8
Sn2 K3 Sn2 99.92(5) 12 8
Sn2 K3 Sn2 54.91(3) 11 8
Sn2 K3 Sn2 99.92(5) 4 8
Sn2 K3 Sn2 124.20(9) 7 8
Sn2 K3 K1 53.34(5) 10 2
Sn2 K3 K1 53.34(5) 6 2
Sn2 K3 K1 110.36(12) 2 2
Sn3 K3 K1 93.70(5) 4 2
Sn3 K3 K1 93.70(5) 3 2
Sn3 K3 K1 162.72(11) 2 2
K2 K3 K1 48.81(7) 9 2
K2 K3 K1 111.43(7) 5 2
K2 K3 K1 111.43(7) . 2
K3 K3 K1 142.52(3) 4 2
K3 K3 K1 142.52(3) 3 2
K3 K3 K1 101.66(5) 2 2
Sn1 K3 K1 35.56(3) 2 2
Sn1 K3 K1 106.19(8) 44_656 2
Sn1 K3 K1 72.36(4) 47_566 2
Sn1 K3 K1 106.19(8) 6 2
Sn1 K3 K1 72.36(4) 10 2
Sn1 K3 K1 35.56(3) 37_665 2
Sn2 K3 K1 109.04(2) 3 2
Sn2 K3 K1 150.66(5) 12 2
Sn2 K3 K1 80.00(4) 11 2
Sn2 K3 K1 109.04(2) 4 2
Sn2 K3 K1 150.66(5) 7 2
Sn2 K3 K1 80.00(4) 8 2
Sn2 K3 K1 53.34(5) 10 6
Sn2 K3 K1 110.36(12) 6 6
Sn2 K3 K1 53.34(5) 2 6
Sn3 K3 K1 162.72(11) 4 6
Sn3 K3 K1 93.70(5) 3 6
Sn3 K3 K1 93.70(5) 2 6
K2 K3 K1 111.43(7) 9 6
K2 K3 K1 111.43(7) 5 6
K2 K3 K1 48.81(7) . 6
K3 K3 K1 101.66(5) 4 6
K3 K3 K1 142.52(3) 3 6
K3 K3 K1 142.52(3) 2 6
Sn1 K3 K1 72.36(4) 2 6
Sn1 K3 K1 72.36(4) 44_656 6
Sn1 K3 K1 35.56(3) 47_566 6
Sn1 K3 K1 35.56(3) 6 6
Sn1 K3 K1 106.19(8) 10 6
Sn1 K3 K1 106.19(8) 37_665 6
Sn2 K3 K1 80.00(4) 3 6
Sn2 K3 K1 80.00(4) 12 6
Sn2 K3 K1 150.66(5) 11 6
Sn2 K3 K1 150.66(5) 4 6
Sn2 K3 K1 109.04(2) 7 6
Sn2 K3 K1 109.04(2) 8 6
K1 K3 K1 72.52(8) 2 6
Sn2 K3 K1 110.36(12) 10 10
Sn2 K3 K1 53.34(5) 6 10
Sn2 K3 K1 53.34(5) 2 10
Sn3 K3 K1 93.70(5) 4 10
Sn3 K3 K1 162.72(11) 3 10
Sn3 K3 K1 93.70(5) 2 10
K2 K3 K1 111.43(7) 9 10
K2 K3 K1 48.81(7) 5 10
K2 K3 K1 111.43(7) . 10
K3 K3 K1 142.52(3) 4 10
K3 K3 K1 101.66(5) 3 10
K3 K3 K1 142.52(3) 2 10
Sn1 K3 K1 106.19(8) 2 10
Sn1 K3 K1 35.56(3) 44_656 10
Sn1 K3 K1 106.19(8) 47_566 10
Sn1 K3 K1 72.36(4) 6 10
Sn1 K3 K1 35.56(3) 10 10
Sn1 K3 K1 72.36(4) 37_665 10
Sn2 K3 K1 150.66(5) 3 10
Sn2 K3 K1 109.04(2) 12 10
Sn2 K3 K1 109.04(2) 11 10
Sn2 K3 K1 80.00(4) 4 10
Sn2 K3 K1 80.00(4) 7 10
Sn2 K3 K1 150.66(5) 8 10
K1 K3 K1 72.52(8) 2 10
K1 K3 K1 72.52(8) 6 10
Sn2 K3 Sn3 112.71(8) 10 .
Sn2 K3 Sn3 112.71(8) 6 .
Sn2 K3 Sn3 112.71(8) 2 .
Sn3 K3 Sn3 60.36(7) 4 .
Sn3 K3 Sn3 60.36(7) 3 .
Sn3 K3 Sn3 60.36(7) 2 .
K2 K3 Sn3 88.11(8) 9 .
K2 K3 Sn3 88.11(8) 5 .
K2 K3 Sn3 88.11(8) . .
K3 K3 Sn3 35.3 4 .
K3 K3 Sn3 35.3 3 .
K3 K3 Sn3 35.3 2 .
Sn1 K3 Sn3 112.48(5) 2 .
Sn1 K3 Sn3 112.48(5) 44_656 .
Sn1 K3 Sn3 112.48(5) 47_566 .
Sn1 K3 Sn3 112.48(5) 6 .
Sn1 K3 Sn3 112.48(5) 10 .
Sn1 K3 Sn3 112.48(5) 37_665 .
Sn2 K3 Sn3 62.13(4) 3 .
Sn2 K3 Sn3 62.13(4) 12 .
Sn2 K3 Sn3 62.13(4) 11 .
Sn2 K3 Sn3 62.13(4) 4 .
Sn2 K3 Sn3 62.13(4) 7 .
Sn2 K3 Sn3 62.13(4) 8 .
K1 K3 Sn3 136.93(5) 2 .
K1 K3 Sn3 136.93(5) 6 .
K1 K3 Sn3 136.93(5) 10 .
K1 K4 K1 142.60(10) 29_666 30_666
K1 K4 K1 95.90(3) 29_666 32_566
K1 K4 K1 95.90(3) 30_666 32_566
K1 K4 K1 95.90(3) 29_666 31_566
K1 K4 K1 95.90(3) 30_666 31_566
K1 K4 K1 142.60(10) 32_566 31_566
K1 K4 Sn1 150.59(3) 29_666 31_566
K1 K4 Sn1 58.68(5) 30_666 31_566
K1 K4 Sn1 101.78(3) 32_566 31_566
K1 K4 Sn1 56.26(3) 31_566 31_566
K1 K4 Sn1 150.59(3) 29_666 22_465
K1 K4 Sn1 58.68(5) 30_666 22_465
K1 K4 Sn1 56.26(3) 32_566 22_465
K1 K4 Sn1 101.78(3) 31_566 22_465
Sn1 K4 Sn1 47.283(14) 31_566 22_465
K1 K4 Sn1 56.26(3) 29_666 29_666
K1 K4 Sn1 101.78(3) 30_666 29_666
K1 K4 Sn1 58.68(5) 32_566 29_666
K1 K4 Sn1 150.59(3) 31_566 29_666
Sn1 K4 Sn1 152.742(14) 31_566 29_666
Sn1 K4 Sn1 107.462(7) 22_465 29_666
K1 K4 Sn1 56.26(3) 29_666 24_666
K1 K4 Sn1 101.78(3) 30_666 24_666
K1 K4 Sn1 150.59(3) 32_566 24_666
K1 K4 Sn1 58.68(5) 31_566 24_666
Sn1 K4 Sn1 107.462(7) 31_566 24_666
Sn1 K4 Sn1 152.742(14) 22_465 24_666
Sn1 K4 Sn1 94.487(14) 29_666 24_666
K1 K4 Sn1 58.68(5) 29_666 32_566
K1 K4 Sn1 150.59(3) 30_666 32_566
K1 K4 Sn1 56.26(3) 32_566 32_566
K1 K4 Sn1 101.78(3) 31_566 32_566
Sn1 K4 Sn1 113.568(14) 31_566 32_566
Sn1 K4 Sn1 94.487(14) 22_465 32_566
Sn1 K4 Sn1 73.214(14) 29_666 32_566
Sn1 K4 Sn1 107.462(7) 24_666 32_566
K1 K4 Sn1 58.68(5) 29_666 21_456
K1 K4 Sn1 150.59(3) 30_666 21_456
K1 K4 Sn1 101.78(3) 32_566 21_456
K1 K4 Sn1 56.26(3) 31_566 21_456
Sn1 K4 Sn1 94.487(14) 31_566 21_456
Sn1 K4 Sn1 113.568(14) 22_465 21_456
Sn1 K4 Sn1 107.462(7) 29_666 21_456
Sn1 K4 Sn1 73.214(14) 24_666 21_456
Sn1 K4 Sn1 47.283(14) 32_566 21_456
K1 K4 Sn1 101.78(3) 29_666 30_666
K1 K4 Sn1 56.26(3) 30_666 30_666
K1 K4 Sn1 150.59(3) 32_566 30_666
K1 K4 Sn1 58.68(5) 31_566 30_666
Sn1 K4 Sn1 73.214(14) 31_566 30_666
Sn1 K4 Sn1 107.462(7) 22_465 30_666
Sn1 K4 Sn1 113.568(14) 29_666 30_666
Sn1 K4 Sn1 47.283(14) 24_666 30_666
Sn1 K4 Sn1 152.742(14) 32_566 30_666
Sn1 K4 Sn1 107.462(7) 21_456 30_666
K1 K4 Sn1 101.78(3) 29_666 23_655
K1 K4 Sn1 56.26(3) 30_666 23_655
K1 K4 Sn1 58.68(5) 32_566 23_655
K1 K4 Sn1 150.59(3) 31_566 23_655
Sn1 K4 Sn1 107.462(7) 31_566 23_655
Sn1 K4 Sn1 73.214(14) 22_465 23_655
Sn1 K4 Sn1 47.283(14) 29_666 23_655
Sn1 K4 Sn1 113.568(14) 24_666 23_655
Sn1 K4 Sn1 107.462(7) 32_566 23_655
Sn1 K4 Sn1 152.742(14) 21_456 23_655
Sn1 K4 Sn1 94.487(14) 30_666 23_655
K1 K4 K2 108.70(5) 29_666 26_566
K1 K4 K2 108.70(5) 30_666 26_566
K1 K4 K2 71.30(5) 32_566 26_566
K1 K4 K2 71.30(5) 31_566 26_566
Sn1 K4 K2 56.784(7) 31_566 26_566
Sn1 K4 K2 56.784(7) 22_465 26_566
Sn1 K4 K2 123.216(7) 29_666 26_566
Sn1 K4 K2 123.216(7) 24_666 26_566
Sn1 K4 K2 56.784(7) 32_566 26_566
Sn1 K4 K2 56.784(7) 21_456 26_566
Sn1 K4 K2 123.216(7) 30_666 26_566
Sn1 K4 K2 123.216(7) 23_655 26_566
K1 K4 K2 71.30(5) 29_666 25_666
K1 K4 K2 71.30(5) 30_666 25_666
K1 K4 K2 108.70(5) 32_566 25_666
K1 K4 K2 108.70(5) 31_566 25_666
Sn1 K4 K2 123.216(7) 31_566 25_666
Sn1 K4 K2 123.216(7) 22_465 25_666
Sn1 K4 K2 56.784(7) 29_666 25_666
Sn1 K4 K2 56.784(7) 24_666 25_666
Sn1 K4 K2 123.216(7) 32_566 25_666
Sn1 K4 K2 123.216(7) 21_456 25_666
Sn1 K4 K2 56.784(7) 30_666 25_666
Sn1 K4 K2 56.784(7) 23_655 25_666
K2 K4 K2 180.0 26_566 25_666
K1 K4 Sn1 154.256(18) 29_666 10
K1 K4 Sn1 36.40(4) 30_666 10
K1 K4 Sn1 64.211(5) 32_566 10
K1 K4 Sn1 109.826(16) 31_566 10
Sn1 K4 Sn1 54.613(9) 31_566 10
Sn1 K4 Sn1 24.923(10) 22_465 10
Sn1 K4 Sn1 98.215(7) 29_666 10
Sn1 K4 Sn1 137.991(7) 24_666 10
Sn1 K4 Sn1 114.536(3) 32_566 10
Sn1 K4 Sn1 137.991(7) 21_456 10
Sn1 K4 Sn1 91.201(10) 30_666 10
Sn1 K4 Sn1 54.605(10) 23_655 10
K2 K4 Sn1 81.400(4) 26_566 10
K2 K4 Sn1 98.600(4) 25_666 10
K1 K4 Sn1 154.256(18) 29_666 37_665
K1 K4 Sn1 36.40(4) 30_666 37_665
K1 K4 Sn1 109.826(16) 32_566 37_665
K1 K4 Sn1 64.211(5) 31_566 37_665
Sn1 K4 Sn1 24.923(10) 31_566 37_665
Sn1 K4 Sn1 54.613(9) 22_465 37_665
Sn1 K4 Sn1 137.991(7) 29_666 37_665
Sn1 K4 Sn1 98.215(7) 24_666 37_665
Sn1 K4 Sn1 137.991(7) 32_566 37_665
Sn1 K4 Sn1 114.536(3) 21_456 37_665
Sn1 K4 Sn1 54.605(10) 30_666 37_665
Sn1 K4 Sn1 91.201(10) 23_655 37_665
K2 K4 Sn1 81.400(4) 26_566 37_665
K2 K4 Sn1 98.600(4) 25_666 37_665
Sn1 K4 Sn1 48.246(9) 10 37_665
K1 K4 Sn1 36.40(4) 29_666 12_566
K1 K4 Sn1 154.256(18) 30_666 12_566
K1 K4 Sn1 109.826(16) 32_566 12_566
K1 K4 Sn1 64.211(5) 31_566 12_566
Sn1 K4 Sn1 114.536(3) 31_566 12_566
Sn1 K4 Sn1 137.991(7) 22_465 12_566
Sn1 K4 Sn1 91.200(10) 29_666 12_566
Sn1 K4 Sn1 54.605(10) 24_666 12_566
Sn1 K4 Sn1 54.613(9) 32_566 12_566
Sn1 K4 Sn1 24.923(10) 21_456 12_566
Sn1 K4 Sn1 98.215(7) 30_666 12_566
Sn1 K4 Sn1 137.991(7) 23_655 12_566
K2 K4 Sn1 81.400(4) 26_566 12_566
K2 K4 Sn1 98.600(4) 25_666 12_566
Sn1 K4 Sn1 162.800(9) 10 12_566
Sn1 K4 Sn1 128.405(9) 37_665 12_566
K1 K4 Sn1 36.40(4) 29_666 39_667
K1 K4 Sn1 154.256(18) 30_666 39_667
K1 K4 Sn1 64.211(5) 32_566 39_667
K1 K4 Sn1 109.826(16) 31_566 39_667
Sn1 K4 Sn1 137.991(7) 31_566 39_667
Sn1 K4 Sn1 114.536(3) 22_465 39_667
Sn1 K4 Sn1 54.605(10) 29_666 39_667
Sn1 K4 Sn1 91.201(10) 24_666 39_667
Sn1 K4 Sn1 24.923(10) 32_566 39_667
Sn1 K4 Sn1 54.613(9) 21_456 39_667
Sn1 K4 Sn1 137.991(7) 30_666 39_667
Sn1 K4 Sn1 98.215(7) 23_655 39_667
K2 K4 Sn1 81.400(4) 26_566 39_667
K2 K4 Sn1 98.600(4) 25_666 39_667
Sn1 K4 Sn1 128.405(9) 10 39_667
Sn1 K4 Sn1 162.800(9) 37_665 39_667
Sn1 K4 Sn1 48.246(9) 12_566 39_667
K1 K4 Sn1 64.211(5) 29_666 38_565
K1 K4 Sn1 109.826(16) 30_666 38_565
K1 K4 Sn1 36.40(4) 32_566 38_565
K1 K4 Sn1 154.256(18) 31_566 38_565
Sn1 K4 Sn1 137.991(7) 31_566 38_565
Sn1 K4 Sn1 91.201(10) 22_465 38_565
Sn1 K4 Sn1 24.923(10) 29_666 38_565
Sn1 K4 Sn1 114.536(3) 24_666 38_565
Sn1 K4 Sn1 54.605(10) 32_566 38_565
Sn1 K4 Sn1 98.215(7) 21_456 38_565
Sn1 K4 Sn1 137.991(7) 30_666 38_565
Sn1 K4 Sn1 54.613(9) 23_655 38_565
K2 K4 Sn1 98.600(4) 26_566 38_565
K2 K4 Sn1 81.400(4) 25_666 38_565
Sn1 K4 Sn1 91.281(1) 10 38_565
Sn1 K4 Sn1 139.313(9) 37_665 38_565
Sn1 K4 Sn1 91.281(1) 12_566 38_565
Sn1 K4 Sn1 44.474(9) 39_667 38_565
K1 K4 Sn1 64.211(5) 29_666 9_556
K1 K4 Sn1 109.826(16) 30_666 9_556
K1 K4 Sn1 154.256(18) 32_566 9_556
K1 K4 Sn1 36.40(4) 31_566 9_556
Sn1 K4 Sn1 91.201(10) 31_566 9_556
Sn1 K4 Sn1 137.991(7) 22_465 9_556
Sn1 K4 Sn1 114.536(3) 29_666 9_556
Sn1 K4 Sn1 24.923(10) 24_666 9_556
Sn1 K4 Sn1 98.215(7) 32_566 9_556
Sn1 K4 Sn1 54.605(10) 21_456 9_556
Sn1 K4 Sn1 54.613(9) 30_666 9_556
Sn1 K4 Sn1 137.991(7) 23_655 9_556
K2 K4 Sn1 98.600(4) 26_566 9_556
K2 K4 Sn1 81.400(4) 25_666 9_556
Sn1 K4 Sn1 139.313(9) 10 9_556
Sn1 K4 Sn1 91.281(1) 37_665 9_556
Sn1 K4 Sn1 44.474(9) 12_566 9_556
Sn1 K4 Sn1 91.281(1) 39_667 9_556
Sn1 K4 Sn1 128.405(9) 38_565 9_556
K1 K4 Sn1 109.826(16) 29_666 40_567
K1 K4 Sn1 64.211(5) 30_666 40_567
K1 K4 Sn1 154.256(18) 32_566 40_567
K1 K4 Sn1 36.40(4) 31_566 40_567
Sn1 K4 Sn1 54.605(10) 31_566 40_567
Sn1 K4 Sn1 98.215(7) 22_465 40_567
Sn1 K4 Sn1 137.991(7) 29_666 40_567
Sn1 K4 Sn1 54.613(9) 24_666 40_567
Sn1 K4 Sn1 137.991(7) 32_566 40_567
Sn1 K4 Sn1 91.201(10) 21_456 40_567
Sn1 K4 Sn1 24.923(10) 30_666 40_567
Sn1 K4 Sn1 114.536(3) 23_655 40_567
K2 K4 Sn1 98.600(4) 26_566 40_567
K2 K4 Sn1 81.400(4) 25_666 40_567
Sn1 K4 Sn1 91.281(1) 10 40_567
Sn1 K4 Sn1 44.474(9) 37_665 40_567
Sn1 K4 Sn1 91.281(1) 12_566 40_567
Sn1 K4 Sn1 139.313(9) 39_667 40_567
Sn1 K4 Sn1 162.800(9) 38_565 40_567
Sn1 K4 Sn1 48.246(9) 9_556 40_567
K1 K4 Sn1 109.826(16) 29_666 11_565
K1 K4 Sn1 64.211(5) 30_666 11_565
K1 K4 Sn1 36.40(4) 32_566 11_565
K1 K4 Sn1 154.256(18) 31_566 11_565
Sn1 K4 Sn1 98.215(7) 31_566 11_565
Sn1 K4 Sn1 54.605(10) 22_465 11_565
Sn1 K4 Sn1 54.613(9) 29_666 11_565
Sn1 K4 Sn1 137.991(7) 24_666 11_565
Sn1 K4 Sn1 91.201(10) 32_566 11_565
Sn1 K4 Sn1 137.991(7) 21_456 11_565
Sn1 K4 Sn1 114.536(3) 30_666 11_565
Sn1 K4 Sn1 24.923(10) 23_655 11_565
K2 K4 Sn1 98.600(4) 26_566 11_565
K2 K4 Sn1 81.400(4) 25_666 11_565
Sn1 K4 Sn1 44.474(9) 10 11_565
Sn1 K4 Sn1 91.281(1) 37_665 11_565
Sn1 K4 Sn1 139.313(9) 12_566 11_565
Sn1 K4 Sn1 91.281(1) 39_667 11_565
Sn1 K4 Sn1 48.246(9) 38_565 11_565
Sn1 K4 Sn1 162.800(9) 9_556 11_565
Sn1 K4 Sn1 128.405(9) 40_567 11_565
K1 K4 Sn2 132.40(4) 29_666 28_566
K1 K4 Sn2 80.78(5) 30_666 28_566
K1 K4 Sn2 97.21(5) 32_566 28_566
K1 K4 Sn2 50.24(4) 31_566 28_566
Sn1 K4 Sn2 22.392(9) 31_566 28_566
Sn1 K4 Sn2 53.079(9) 22_465 28_566
Sn1 K4 Sn2 155.836(9) 29_666 28_566
Sn1 K4 Sn2 108.624(9) 24_666 28_566
Sn1 K4 Sn2 92.647(9) 32_566 28_566
Sn1 K4 Sn2 73.876(9) 21_456 28_566
Sn1 K4 Sn2 88.054(9) 30_666 28_566
Sn1 K4 Sn2 123.992(9) 23_655 28_566
K2 K4 Sn2 36.699(6) 26_566 28_566
K2 K4 Sn2 143.301(6) 25_666 28_566
Sn1 K4 Sn2 69.423(7) 10 28_566
Sn1 K4 Sn2 47.035(7) 37_665 28_566
Sn1 K4 Sn2 96.411(7) 12_566 28_566
Sn1 K4 Sn2 116.216(7) 39_667 28_566
Sn1 K4 Sn2 131.569(7) 38_565 28_566
Sn1 K4 Sn2 86.350(7) 9_556 28_566
Sn1 K4 Sn2 64.930(7) 40_567 28_566
Sn1 K4 Sn2 107.665(7) 11_565 28_566
K1 K4 Sn2 132.40(4) 29_666 35_566
K1 K4 Sn2 80.78(5) 30_666 35_566
K1 K4 Sn2 50.24(4) 32_566 35_566
K1 K4 Sn2 97.21(5) 31_566 35_566
Sn1 K4 Sn2 53.079(9) 31_566 35_566
Sn1 K4 Sn2 22.392(9) 22_465 35_566
Sn1 K4 Sn2 108.623(9) 29_666 35_566
Sn1 K4 Sn2 155.836(9) 24_666 35_566
Sn1 K4 Sn2 73.876(9) 32_566 35_566
Sn1 K4 Sn2 92.647(9) 21_456 35_566
Sn1 K4 Sn2 123.992(9) 30_666 35_566
Sn1 K4 Sn2 88.054(9) 23_655 35_566
K2 K4 Sn2 36.699(6) 26_566 35_566
K2 K4 Sn2 143.301(6) 25_666 35_566
Sn1 K4 Sn2 47.035(7) 10 35_566
Sn1 K4 Sn2 69.423(7) 37_665 35_566
Sn1 K4 Sn2 116.216(7) 12_566 35_566
Sn1 K4 Sn2 96.411(7) 39_667 35_566
Sn1 K4 Sn2 86.350(7) 38_565 35_566
Sn1 K4 Sn2 131.569(8) 9_556 35_566
Sn1 K4 Sn2 107.665(7) 40_567 35_566
Sn1 K4 Sn2 64.930(7) 11_565 35_566
Sn2 K4 Sn2 47.637(12) 28_566 35_566
K1 K4 Sn2 50.24(4) 29_666 27_666
K1 K4 Sn2 97.21(5) 30_666 27_666
K1 K4 Sn2 80.78(5) 32_566 27_666
K1 K4 Sn2 132.40(4) 31_566 27_666
Sn1 K4 Sn2 155.836(9) 31_566 27_666
Sn1 K4 Sn2 123.992(9) 22_465 27_666
Sn1 K4 Sn2 22.392(9) 29_666 27_666
Sn1 K4 Sn2 73.876(9) 24_666 27_666
Sn1 K4 Sn2 88.054(9) 32_566 27_666
Sn1 K4 Sn2 108.623(9) 21_456 27_666
Sn1 K4 Sn2 92.647(9) 30_666 27_666
Sn1 K4 Sn2 53.079(9) 23_655 27_666
K2 K4 Sn2 143.301(6) 26_566 27_666
K2 K4 Sn2 36.699(6) 25_666 27_666
Sn1 K4 Sn2 107.665(7) 10 27_666
Sn1 K4 Sn2 131.569(7) 37_665 27_666
Sn1 K4 Sn2 86.350(7) 12_566 27_666
Sn1 K4 Sn2 64.930(7) 39_667 27_666
Sn1 K4 Sn2 47.035(7) 38_565 27_666
Sn1 K4 Sn2 96.411(7) 9_556 27_666
Sn1 K4 Sn2 116.216(7) 40_567 27_666
Sn1 K4 Sn2 69.423(7) 11_565 27_666
Sn2 K4 Sn2 177.028(11) 28_566 27_666
Sn2 K4 Sn2 130.005(7) 35_566 27_666
K1 K4 Sn2 50.24(4) 29_666 36_666
K1 K4 Sn2 97.21(5) 30_666 36_666
K1 K4 Sn2 132.40(4) 32_566 36_666
K1 K4 Sn2 80.78(5) 31_566 36_666
Sn1 K4 Sn2 123.992(9) 31_566 36_666
Sn1 K4 Sn2 155.836(9) 22_465 36_666
Sn1 K4 Sn2 73.876(9) 29_666 36_666
Sn1 K4 Sn2 22.392(9) 24_666 36_666
Sn1 K4 Sn2 108.623(9) 32_566 36_666
Sn1 K4 Sn2 88.054(9) 21_456 36_666
Sn1 K4 Sn2 53.079(9) 30_666 36_666
Sn1 K4 Sn2 92.647(9) 23_655 36_666
K2 K4 Sn2 143.301(6) 26_566 36_666
K2 K4 Sn2 36.699(6) 25_666 36_666
Sn1 K4 Sn2 131.569(7) 10 36_666
Sn1 K4 Sn2 107.665(7) 37_665 36_666
Sn1 K4 Sn2 64.930(7) 12_566 36_666
Sn1 K4 Sn2 86.350(7) 39_667 36_666
Sn1 K4 Sn2 96.411(7) 38_565 36_666
Sn1 K4 Sn2 47.035(7) 9_556 36_666
Sn1 K4 Sn2 69.423(7) 40_567 36_666
Sn1 K4 Sn2 116.216(7) 11_565 36_666
Sn2 K4 Sn2 130.005(7) 28_566 36_666
Sn2 K4 Sn2 177.028(12) 35_566 36_666
Sn2 K4 Sn2 52.273(11) 27_666 36_666
K1 K4 Sn2 97.21(5) 29_666 34_666
K1 K4 Sn2 50.24(4) 30_666 34_666
K1 K4 Sn2 80.78(5) 32_566 34_666
K1 K4 Sn2 132.40(4) 31_566 34_666
Sn1 K4 Sn2 108.623(9) 31_566 34_666
Sn1 K4 Sn2 88.054(9) 22_465 34_666
Sn1 K4 Sn2 53.079(9) 29_666 34_666
Sn1 K4 Sn2 92.647(9) 24_666 34_666
Sn1 K4 Sn2 123.992(9) 32_566 34_666
Sn1 K4 Sn2 155.836(9) 21_456 34_666
Sn1 K4 Sn2 73.876(9) 30_666 34_666
Sn1 K4 Sn2 22.392(9) 23_655 34_666
K2 K4 Sn2 143.301(6) 26_566 34_666
K2 K4 Sn2 36.699(6) 25_666 34_666
Sn1 K4 Sn2 64.930(7) 10 34_666
Sn1 K4 Sn2 86.350(7) 37_665 34_666
Sn1 K4 Sn2 131.569(8) 12_566 34_666
Sn1 K4 Sn2 107.665(7) 39_667 34_666
Sn1 K4 Sn2 69.423(7) 38_565 34_666
Sn1 K4 Sn2 116.216(7) 9_556 34_666
Sn1 K4 Sn2 96.411(7) 40_567 34_666
Sn1 K4 Sn2 47.035(7) 11_565 34_666
Sn2 K4 Sn2 130.005(7) 28_566 34_666
Sn2 K4 Sn2 106.682(12) 35_566 34_666
Sn2 K4 Sn2 47.637(12) 27_666 34_666
Sn2 K4 Sn2 73.398(12) 36_666 34_666
K1 K4 Sn2 80.78(5) 29_666 25_566
K1 K4 Sn2 132.40(4) 30_666 25_566
K1 K4 Sn2 50.24(4) 32_566 25_566
K1 K4 Sn2 97.21(5) 31_566 25_566
Sn1 K4 Sn2 92.647(9) 31_566 25_566
Sn1 K4 Sn2 73.876(9) 22_465 25_566
Sn1 K4 Sn2 88.054(9) 29_666 25_566
Sn1 K4 Sn2 123.992(9) 24_666 25_566
Sn1 K4 Sn2 22.392(9) 32_566 25_566
Sn1 K4 Sn2 53.079(9) 21_456 25_566
Sn1 K4 Sn2 155.836(9) 30_666 25_566
Sn1 K4 Sn2 108.623(9) 23_655 25_566
K2 K4 Sn2 36.699(6) 26_566 25_566
K2 K4 Sn2 143.301(6) 25_666 25_566
Sn1 K4 Sn2 96.411(7) 10 25_566
Sn1 K4 Sn2 116.216(7) 37_665 25_566
Sn1 K4 Sn2 69.423(7) 12_566 25_566
Sn1 K4 Sn2 47.035(7) 39_667 25_566
Sn1 K4 Sn2 64.930(7) 38_565 25_566
Sn1 K4 Sn2 107.665(7) 9_556 25_566
Sn1 K4 Sn2 131.569(8) 40_567 25_566
Sn1 K4 Sn2 86.350(7) 11_565 25_566
Sn2 K4 Sn2 73.398(12) 28_566 25_566
Sn2 K4 Sn2 52.274(11) 35_566 25_566
Sn2 K4 Sn2 106.682(12) 27_666 25_566
Sn2 K4 Sn2 130.005(7) 36_666 25_566
Sn2 K4 Sn2 130.005(7) 34_666 25_566
K1 K4 Sn2 97.21(5) 29_666 26_666
K1 K4 Sn2 50.24(4) 30_666 26_666
K1 K4 Sn2 132.40(4) 32_566 26_666
K1 K4 Sn2 80.78(5) 31_566 26_666
Sn1 K4 Sn2 88.054(9) 31_566 26_666
Sn1 K4 Sn2 108.623(9) 22_465 26_666
Sn1 K4 Sn2 92.647(9) 29_666 26_666
Sn1 K4 Sn2 53.079(9) 24_666 26_666
Sn1 K4 Sn2 155.836(9) 32_566 26_666
Sn1 K4 Sn2 123.992(9) 21_456 26_666
Sn1 K4 Sn2 22.392(9) 30_666 26_666
Sn1 K4 Sn2 73.876(9) 23_655 26_666
K2 K4 Sn2 143.301(6) 26_566 26_666
K2 K4 Sn2 36.699(6) 25_666 26_666
Sn1 K4 Sn2 86.350(7) 10 26_666
Sn1 K4 Sn2 64.930(7) 37_665 26_666
Sn1 K4 Sn2 107.665(7) 12_566 26_666
Sn1 K4 Sn2 131.569(8) 39_667 26_666
Sn1 K4 Sn2 116.216(7) 38_565 26_666
Sn1 K4 Sn2 69.423(7) 9_556 26_666
Sn1 K4 Sn2 47.035(7) 40_567 26_666
Sn1 K4 Sn2 96.411(7) 11_565 26_666
Sn2 K4 Sn2 106.682(12) 28_566 26_666
Sn2 K4 Sn2 130.005(7) 35_566 26_666
Sn2 K4 Sn2 73.398(12) 27_666 26_666
Sn2 K4 Sn2 47.637(12) 36_666 26_666
Sn2 K4 Sn2 52.274(11) 34_666 26_666
Sn2 K4 Sn2 177.028(11) 25_566 26_666
K1 K4 Sn2 80.78(5) 29_666 33_566
K1 K4 Sn2 132.40(4) 30_666 33_566
K1 K4 Sn2 97.21(5) 32_566 33_566
K1 K4 Sn2 50.24(4) 31_566 33_566
Sn1 K4 Sn2 73.876(9) 31_566 33_566
Sn1 K4 Sn2 92.647(9) 22_465 33_566
Sn1 K4 Sn2 123.992(9) 29_666 33_566
Sn1 K4 Sn2 88.054(9) 24_666 33_566
Sn1 K4 Sn2 53.079(9) 32_566 33_566
Sn1 K4 Sn2 22.392(9) 21_456 33_566
Sn1 K4 Sn2 108.623(9) 30_666 33_566
Sn1 K4 Sn2 155.836(9) 23_655 33_566
K2 K4 Sn2 36.699(6) 26_566 33_566
K2 K4 Sn2 143.301(6) 25_666 33_566
Sn1 K4 Sn2 116.216(7) 10 33_566
Sn1 K4 Sn2 96.411(7) 37_665 33_566
Sn1 K4 Sn2 47.035(7) 12_566 33_566
Sn1 K4 Sn2 69.423(7) 39_667 33_566
Sn1 K4 Sn2 107.665(7) 38_565 33_566
Sn1 K4 Sn2 64.930(7) 9_556 33_566
Sn1 K4 Sn2 86.350(7) 40_567 33_566
Sn1 K4 Sn2 131.569(7) 11_565 33_566
Sn2 K4 Sn2 52.273(11) 28_566 33_566
Sn2 K4 Sn2 73.398(12) 35_566 33_566
Sn2 K4 Sn2 130.005(7) 27_666 33_566
Sn2 K4 Sn2 106.682(12) 36_666 33_566
Sn2 K4 Sn2 177.028(12) 34_666 33_566
Sn2 K4 Sn2 47.637(12) 25_566 33_566
Sn2 K4 Sn2 130.005(7) 26_666 33_566

loop_
_geom_bond_atom_site_label_1
_geom_bond_atom_site_label_2
_geom_bond_distance
_geom_bond_site_symmetry_2
Sn1 Cu1 2.7588(10) 27_566
Sn1 Cu2 2.7647(11) 27_566
Sn1 Cu1 2.7650(7) 12
Sn1 Sn2 3.0756(6) 11
Sn1 Sn1 3.0782(9) 19_566
Sn1 Sn1 3.1230(10) 37_665
Sn1 K1 3.625(2) .
Sn1 K2 3.7532(19) 9
Sn1 K1 3.767(4) 4_556
Sn1 K1 3.817(2) 35_556
Sn1 K4 3.8939(5) 33_666
Sn1 Sn1 4.6440(10) 4_556
Sn1 Sn1 5.7181(9) 38
Sn2 Cu1 2.7302(12) 2
Sn2 Cu2 2.7806(7) 34
Sn2 Cu2 2.7806(7) 30
Sn2 Sn1 3.0756(6) 42_566
Sn2 Sn1 3.0756(6) 8
Sn2 Sn3 3.1324(8) .
Sn2 K3 3.471(2) 2
Sn2 K1 3.804(4) 25_556
Sn2 K2 3.9054(10) 6
Sn2 K2 3.9054(10) 2
Sn2 Sn2 5.5457(11) 8
Sn2 Sn2 5.5457(11) 11
Sn3 Cu2 2.7337(14) 34
Sn3 Cu2 2.7337(14) 30
Sn3 Cu2 2.7337(14) 26
Sn3 Sn2 3.1325(8) 9
Sn3 Sn2 3.1325(8) 5
Sn3 K3 3.623(3) 4
Sn3 K3 3.623(3) 3
Sn3 K3 3.623(3) 2
Sn3 K2 3.966(3) 10
Sn3 K2 3.966(3) 6
Sn3 K2 3.966(3) 2
Sn3 Sn3 5.4539(17) 2
Sn3 Sn3 5.4539(17) 3
Sn3 Sn3 5.4539(17) 4
Sn4 Cu2 2.6217(11) 34
Sn4 Cu2 2.6217(11) 10
Sn4 Cu2 2.6217(11) 30
Sn4 Cu2 2.6217(11) 6
Sn4 Cu2 2.6217(11) 26
Sn4 Cu2 2.6217(11) 2
Sn4 Cu1 2.6278(11) 34
Sn4 Cu1 2.6278(11) 10
Sn4 Cu1 2.6278(11) 30
Sn4 Cu1 2.6278(11) 6
Sn4 Cu1 2.6278(11) 26
Sn4 Cu1 2.6278(11) 2
Cu1 Sn4 2.6278(11) 2
Cu1 Sn2 2.7301(12) 2
Cu1 Cu2 2.7377(16) .
Cu1 Cu1 2.7584(13) 35_665
Cu1 Cu1 2.7584(13) 32_665
Cu1 Sn1 2.7589(10) 16_654
Cu1 Sn1 2.7589(10) 27_665
Cu1 Cu2 2.7613(12) 35_665
Cu1 Cu2 2.7613(12) 32_665
Cu1 Sn1 2.7650(7) 44_656
Cu1 Sn1 2.7650(7) 6
Cu1 K1 3.578(3) 26_666
Cu2 Sn4 2.6218(11) 2
Cu2 Sn3 2.7336(14) 26_665
Cu2 Cu1 2.7614(12) 35_665
Cu2 Cu1 2.7614(12) 32_665
Cu2 Sn1 2.7648(11) 16_654
Cu2 Sn1 2.7648(11) 27_665
Cu2 Cu2 2.780(2) 11
Cu2 Cu2 2.780(2) 8
Cu2 Sn2 2.7807(7) 31_665
Cu2 Sn2 2.7807(7) 36_665
Cu2 K2 3.6186(11) 34_665
K1 Cu1 3.578(3) 26_556
K1 Sn1 3.625(2) 38
K1 Sn1 3.767(4) 4_556
K1 Sn1 3.767(4) 39_657
K1 K4 3.793(5) 33_666
K1 Sn2 3.804(4) 25_556
K1 Sn1 3.817(2) 18_545
K1 Sn1 3.817(2) 32_556
K1 K1 4.169(5) 35_556
K1 K1 4.169(5) 32_556
K2 Cu2 3.6186(11) 32_665
K2 Cu2 3.6186(11) 31_656
K2 Sn1 3.7532(19) 47_566
K2 Sn1 3.7532(19) 6
K2 Sn1 3.7532(19) 5
K2 Sn1 3.7532(19) 48
K2 Sn2 3.9054(10) 12
K2 Sn2 3.9054(10) 3
K2 Sn2 3.9054(10) 2
K2 Sn2 3.9054(10) 10
K2 K3 3.928(3) 4
K2 K3 3.928(3) .
K2 Sn3 3.966(3) 3
K2 Sn3 3.966(3) 2
K2 K4 3.997(4) 25_666
K3 Sn2 3.471(2) 10
K3 Sn2 3.471(2) 6
K3 Sn2 3.471(2) 2
K3 Sn3 3.623(3) 4
K3 Sn3 3.623(3) 3
K3 Sn3 3.623(3) 2
K3 K2 3.928(3) 9
K3 K2 3.928(3) 5
K4 K1 3.792(5) 29_666
K4 K1 3.792(5) 30_666
K4 K1 3.792(5) 32_566
K4 K1 3.792(5) 31_566
K4 Sn1 3.8938(5) 31_566
K4 Sn1 3.8938(5) 22_465
K4 Sn1 3.8938(5) 29_666
K4 Sn1 3.8938(5) 24_666
K4 Sn1 3.8938(5) 32_566
K4 Sn1 3.8938(5) 21_456
K4 Sn1 3.8938(5) 30_666
K4 Sn1 3.8938(5) 23_655
K4 K2 3.997(4) 26_566
K4 K2 3.997(4) 25_666
